data_7718838
loop_
_publ_author_name
'Wen, Yisong'
'Cabr&#xe9;, Albert'
'Benet-Buchholz, Jordi'
'Riera, Antoni'
'Verdaguer, Xavier'

_publ_section_title
;
 Chiral CNN pincer Ir(III)-H complexes. Transient ligand and counterion
 influences in the asymmetric hydrogenation of imines and quinolines.
;
_journal_issue 26
_journal_name_full 'Dalton transactions (Cambridge, England : 2003)'
_journal_page_first 10246
_journal_page_last 10253
_journal_paper_doi 10.1039/d5dt00667h
_journal_volume 54
_journal_year 2025
_chemical_absolute_configuration ad
_chemical_formula_moiety '3(C40 H56 Ir N3 O P), 3(C32 H12 B F24), 0.5(C4 H10 O)'
_chemical_formula_sum 'C218 H209 B3 F72 Ir3 N9 O3.5 P3'
_chemical_formula_weight 5080.87
_space_group_crystal_system triclinic
_space_group_IT_number 1
_space_group_name_Hall 'P 1'
_space_group_name_H-M_alt 'P 1'
_atom_sites_solution_hydrogens mixed
_atom_sites_solution_primary direct
_audit_creation_date 2025-05-16
_audit_creation_method
;
Olex2 1.5-ac7-014
(compiled 2025.02.27 svn.r6f4c0eaf for Rigaku Oxford Diffraction, GUI svn.r7171)
;
_audit_update_record
;
2025-05-20 deposited with the CCDC.	2025-05-27 downloaded from the CCDC.
;
_cell_angle_alpha 99.8450(10)
_cell_angle_beta 90.5121(10)
_cell_angle_gamma 93.7691(10)
_cell_formula_units_Z 1
_cell_length_a 13.52384(16)
_cell_length_b 14.17502(16)
_cell_length_c 28.9261(3)
_cell_measurement_reflns_used 92749
_cell_measurement_temperature 100
_cell_measurement_theta_max 34.2050
_cell_measurement_theta_min 1.8210
_cell_volume 5450.53(11)
_computing_cell_refinement 'CrysAlisPro 1.171.44.110a (Rigaku OD, 2025)'
_computing_data_collection 'CrysAlisPro system (CCD 39.12b (release 24-11-2016))'
_computing_data_reduction 'CrysAlisPro 1.171.44.110a (Rigaku OD, 2025)'
_computing_molecular_graphics 'Olex2 1.5-ac7-014 (Dolomanov et al., 2009)'
_computing_publication_material 'Olex2 1.5-ac7-014 (Dolomanov et al., 2009)'
_computing_structure_refinement 'SHELXL 2019/3 (Sheldrick, 2015)'
_computing_structure_solution 'XS  (Sheldrick, 2008)'
_diffrn_ambient_temperature 100
_diffrn_detector 'Hybrid Pixel Array Detector'
_diffrn_detector_area_resol_mean 5.8140
_diffrn_measured_fraction_theta_full 1.000
_diffrn_measured_fraction_theta_max 0.956
_diffrn_measurement_details
;
List of Runs (angles in degrees, time in seconds):

  # Type    Start    End  Width  t~exp~   \w     \q     \k     \f   Frames
#--------------------------------------------------------------------------
  1  \w    -50.00  57.10   0.30   15.00    --  -29.90  39.00-131.00  357
  2  \w   -118.00 -82.00   0.30   15.00    --  -29.90  39.00-131.00  120
  3  \w     56.00  81.50   0.30   15.00    --    5.00  39.00-131.00   85
  4  \w    -74.00 -45.20   0.30   15.00    --    5.00  39.00-131.00   96
  5  \w   -119.00  56.20   0.30   15.00    --  -29.90  55.00 -30.00  584
  6  \w   -119.00  58.00   0.30   15.00    --  -29.90  55.00  60.00  590
  7  \w   -119.00 -93.20   0.30   15.00    --  -29.90  55.00-150.00   86
  8  \w    -66.00  54.00   0.30   15.00    --  -29.90  55.00-150.00  400
  9  \w   -119.00  57.10   0.30   15.00    --  -29.90  55.00  30.00  587
 10  \w   -118.00  57.20   0.30   15.00    --  -29.90  55.00 -60.00  584
 11  \w   -118.00  58.10   0.30   15.00    --  -29.90  55.00 150.00  587
 12  \w   -118.00 -58.00   0.30   15.00    --  -29.90  55.00-120.00  200
 13  \w     33.00  57.90   0.30   15.00    --  -29.90  55.00-120.00   83
 14  \w   -119.00  58.00   0.30   15.00    --  -29.90  55.00 120.00  590
;
_diffrn_measurement_device 'four-circle diffractometer'
_diffrn_measurement_device_type 'XtaLAB AFC11 (RCD3): quarter-chi single'
_diffrn_measurement_method '\w scans'
_diffrn_orient_matrix_type 'CrysAlisPro convention (1999,Acta A55,543-557)'
_diffrn_orient_matrix_UB_11 -0.0106012000
_diffrn_orient_matrix_UB_12 0.0382748000
_diffrn_orient_matrix_UB_13 -0.0117677000
_diffrn_orient_matrix_UB_21 0.0431673000
_diffrn_orient_matrix_UB_22 0.0268005000
_diffrn_orient_matrix_UB_23 0.0103294000
_diffrn_orient_matrix_UB_31 0.0281066000
_diffrn_orient_matrix_UB_32 -0.0202334000
_diffrn_orient_matrix_UB_33 -0.0193550000
_diffrn_radiation_monochromator mirror
_diffrn_radiation_probe x-ray
_diffrn_radiation_type 'Mo K\a'
_diffrn_radiation_wavelength 0.71073
_diffrn_reflns_av_R_equivalents 0.0449
_diffrn_reflns_av_unetI/netI 0.0642
_diffrn_reflns_Laue_measured_fraction_full 1.000
_diffrn_reflns_Laue_measured_fraction_max 0.956
_diffrn_reflns_limit_h_max 20
_diffrn_reflns_limit_h_min -21
_diffrn_reflns_limit_k_max 22
_diffrn_reflns_limit_k_min -22
_diffrn_reflns_limit_l_max 45
_diffrn_reflns_limit_l_min -45
_diffrn_reflns_number 202831
_diffrn_reflns_point_group_measured_fraction_full 0.998
_diffrn_reflns_point_group_measured_fraction_max 0.935
_diffrn_reflns_theta_full 25.242
_diffrn_reflns_theta_max 34.333
_diffrn_reflns_theta_min 1.657
_diffrn_source 'Rotating-anode X-ray tube'
_diffrn_source_type 'Rigaku (Mo) X-ray Source'
_exptl_absorpt_coefficient_mu 1.967
_exptl_absorpt_correction_T_max 1.00000
_exptl_absorpt_correction_T_min 0.80798
_exptl_absorpt_correction_type multi-scan
_exptl_absorpt_process_details
;
CrysAlisPro 1.171.44.110a (Rigaku Oxford Diffraction, 2025)
Empirical absorption correction using spherical harmonics,
implemented in SCALE3 ABSPACK scaling algorithm.
;
_exptl_crystal_colour colourless
_exptl_crystal_colour_primary colourless
_exptl_crystal_density_diffrn 1.548
_exptl_crystal_description block
_exptl_crystal_F_000 2547
_exptl_crystal_size_max 0.1
_exptl_crystal_size_mid 0.1
_exptl_crystal_size_min 0.05
_refine_diff_density_max 3.172
_refine_diff_density_min -1.402
_refine_diff_density_rms 0.106
_refine_ls_abs_structure_details
;
 Flack x determined using 30432 quotients [(I+)-(I-)]/[(I+)+(I-)]
 (Parsons, Flack and Wagner, Acta Cryst. B69 (2013) 249-259).
;
_refine_ls_abs_structure_Flack -0.0132(19)
_refine_ls_extinction_method none
_refine_ls_goodness_of_fit_ref 1.022
_refine_ls_hydrogen_treatment constr
_refine_ls_matrix_type full
_refine_ls_number_parameters 3400
_refine_ls_number_reflns 85423
_refine_ls_number_restraints 1924
_refine_ls_restrained_S_all 1.040
_refine_ls_R_factor_all 0.0555
_refine_ls_R_factor_gt 0.0468
_refine_ls_shift/su_max 0.002
_refine_ls_shift/su_mean 0.000
_refine_ls_structure_factor_coef Fsqd
_refine_ls_weighting_details 'w=1/[\s^2^(Fo^2^)+(0.0632P)^2^] where P=(Fo^2^+2Fc^2^)/3'
_refine_ls_weighting_scheme calc
_refine_ls_wR_factor_gt 0.1107
_refine_ls_wR_factor_ref 0.1134
_reflns_Friedel_coverage 0.958
_reflns_Friedel_fraction_full 0.997
_reflns_Friedel_fraction_max 0.915
_reflns_number_gt 72512
_reflns_number_total 85423
_reflns_threshold_expression 'I > 2\s(I)'
_cod_data_source_file d5dt00667h2.cif
_cod_data_source_block acm_m96clt_jbb62
_cod_depositor_comments 'Adding full bibliography for 7718837--7718838.cif.'
_cod_original_cell_volume 5450.54(11)
_cod_original_formula_sum 'C218 H209 B3 F72 Ir3 N9 O3.50 P3'
_cod_database_code 7718838
_shelx_shelxl_version_number 2019/3
_chemical_oxdiff_formula C72H66B1F24Ir1N3O1P1
_chemical_oxdiff_usercomment 'colourless plate'
_shelx_space_group_comment
;
The symmetry employed for this shelxl refinement is uniquely defined
by the following loop, which should always be used as a source of
symmetry information in preference to the above space-group names.
They are only intended as comments.
;
_diffrn_oxdiff_digest_od_ed
;

;
_olex2_refinement_description
;
1. Fixed Uiso
 At 1.2 times of:
  All C(H) groups, {H4HA,H4HB,H4HC} of C4H, All C(H,H) groups
 At 1.5 times of:
  All Ir(H) groups, {H5CA,H5CB,H5CC} of C5C, {H6CA,H6CB,H6CC} of C6C, {H1IA,
  H1IB,H1IC} of C1I, {H4IA,H4IB,H4IC} of C4I, {H1HA,H1HB,H1HC} of C1H, {H6AA,
  H6AB,H6AC} of C6A, {H5AA,H5AB,H5AC} of C5A, {H6BA,H6BB,H6BC} of C6B, {H5BA,
  H5BB,H5BC} of C5B
2. Restrained distances
 C13S-C16S
 1.5 with sigma of 0.01
 C13S-C16W
 1.5 with sigma of 0.01
 C16S-F10S
 1.36 with sigma of 0.01
 C16S-F11S
 1.36 with sigma of 0.01
 C16S-F12S
 1.36 with sigma of 0.01
 F10S-F11S
 -2.13 with sigma of 0.02
 F11S-F12S
 -2.13 with sigma of 0.02
 F12S-F10S
 -2.13 with sigma of 0.02
 C16W-F10W
 1.36 with sigma of 0.01
 C16W-F11W
 1.36 with sigma of 0.01
 C16W-F12W
 1.36 with sigma of 0.01
 F10W-F11W
 -2.13 with sigma of 0.02
 F11W-F12W
 -2.13 with sigma of 0.02
 F12W-F10W
 -2.13 with sigma of 0.02
 C24S-F16S
 1.36 with sigma of 0.01
 C24S-F17S
 1.36 with sigma of 0.01
 C24S-F18S
 1.36 with sigma of 0.01
 F16S-F17S
 -2.13 with sigma of 0.02
 F17S-F18S
 -2.13 with sigma of 0.02
 F18S-F16S
 -2.13 with sigma of 0.02
 C24S-F16W
 1.36 with sigma of 0.01
 C24S-F17W
 1.36 with sigma of 0.01
 C24S-F18W
 1.36 with sigma of 0.01
 F16W-F17W
 -2.13 with sigma of 0.02
 F17W-F18W
 -2.13 with sigma of 0.02
 F18W-F16W
 -2.13 with sigma of 0.02
 C8U-F4U
 1.36 with sigma of 0.01
 C8U-F5U
 1.36 with sigma of 0.01
 C8U-F6U
 1.36 with sigma of 0.01
 C8U-F4V
 1.36 with sigma of 0.01
 C8U-F5V
 1.36 with sigma of 0.01
 C8U-F6V
 1.36 with sigma of 0.01
 C32U-F22U
 1.36 with sigma of 0.01
 C32U-F23U
 1.36 with sigma of 0.01
 C32U-F24U
 1.36 with sigma of 0.01
 F22U-F23U
 -2.13 with sigma of 0.02
 F23U-F24U
 -2.13 with sigma of 0.02
 F24U-F22U
 -2.13 with sigma of 0.02
 C32V-F22V
 1.36 with sigma of 0.01
 C32V-F23V
 1.36 with sigma of 0.01
 C32V-F24V
 1.36 with sigma of 0.01
 F22V-F23V
 -2.13 with sigma of 0.02
 F23V-F24V
 -2.13 with sigma of 0.02
 F24V-F22V
 -2.13 with sigma of 0.02
 C1I-C2I
 1.54 with sigma of 0.02
 C2I-O1I
 1.43 with sigma of 0.02
 O1I-C3I
 1.43 with sigma of 0.02
 C3I-C4I
 1.54 with sigma of 0.02
 C1H-C2H
 1.54 with sigma of 0.02
 C2H-O1H
 1.43 with sigma of 0.02
 O1H-C3H
 1.43 with sigma of 0.02
 C3H-C4H
 1.54 with sigma of 0.02
3. Rigid bond restraints
 F4S, F5S, F6S, F4W, F5W, F6W
 with sigma for 1-2 distances of 0.01 and sigma for 1-3 distances of 0.01
 F10S, F11S, F12S, C16W, F10W, F11W, F12W
 with sigma for 1-2 distances of 0.01 and sigma for 1-3 distances of 0.01
 C16S, F10S, F11S, F12S, C16W, F10W, F11W, F12W, C13S, F13S, C14S, F14S, C15S,
 F15S, C17S, C18S, F16S, F17S, F18S, F16W, F17W, F18W
 with sigma for 1-2 distances of 0.01 and sigma for 1-3 distances of 0.01
 F19S, F20S, F21S, F19W, F20W, F21W
 with sigma for 1-2 distances of 0.01 and sigma for 1-3 distances of 0.01
 F22S, F23S, F24S, F22W, F23W, F24W
 with sigma for 1-2 distances of 0.01 and sigma for 1-3 distances of 0.01
 F1T, F2T, F3T, F1W, F2W, F3W
 with sigma for 1-2 distances of 0.01 and sigma for 1-3 distances of 0.01
 F4T, F5T, F6T, F4X, F5X, F6X
 with sigma for 1-2 distances of 0.01 and sigma for 1-3 distances of 0.01
 F7T, F8T, F9T, F7X, F8X, F9X
 with sigma for 1-2 distances of 0.01 and sigma for 1-3 distances of 0.01
 F10T, F11T, F12T, F10X, F11X, F12X
 with sigma for 1-2 distances of 0.01 and sigma for 1-3 distances of 0.01
 F19T, F20T, F21T, F19X, F20X, F21X
 with sigma for 1-2 distances of 0.01 and sigma for 1-3 distances of 0.01
 F1U, F2U, F3U, F1V, F2V, F3V
 with sigma for 1-2 distances of 0.01 and sigma for 1-3 distances of 0.01
 F4U, F5U, F6U, F4V, F5V, F6V
 with sigma for 1-2 distances of 0.01 and sigma for 1-3 distances of 0.01
 F7U, F8U, F9U, F7V, F8V, F9V
 with sigma for 1-2 distances of 0.01 and sigma for 1-3 distances of 0.01
 F13U, F14U, F15U, F13V, F14V, F15V
 with sigma for 1-2 distances of 0.01 and sigma for 1-3 distances of 0.01
 C16U, F10U, F11U, F12U, F10V, F11V, F12V
 with sigma for 1-2 distances of 0.01 and sigma for 1-3 distances of 0.01
 F16U, F17U, F18U, F16V, F17V, F18V
 with sigma for 1-2 distances of 0.01 and sigma for 1-3 distances of 0.01
 F19U, F20U, F21U, F19V, F20V, F21V
 with sigma for 1-2 distances of 0.01 and sigma for 1-3 distances of 0.01
 C32U, F22U, F23U, F24U, C32V, F22V, F23V, F24V
 with sigma for 1-2 distances of 0.01 and sigma for 1-3 distances of 0.01
 C1I, C2I, O1I, C3I, C4I, C1H, C2H, O1H, C3H, C4H
 with sigma for 1-2 distances of 0.01 and sigma for 1-3 distances of 0.01
4. Uiso/Uaniso restraints and constraints
F4S \\sim F5S \\sim F6S \\sim F4W \\sim F5W \\sim F6W: within 2A with sigma of
0.01 and sigma for terminal atoms of 0.02 within 2A
F10S \\sim F11S \\sim F12S \\sim C16W \\sim F10W \\sim F11W \\sim F12W: within
2A with sigma of 0.01 and sigma for terminal atoms of 0.02 within 2A
C16S \\sim F10S \\sim F11S \\sim F12S \\sim C16W \\sim F10W \\sim F11W \\sim
F12W \\sim C13S \\sim F13S \\sim C14S \\sim F14S \\sim C15S \\sim F15S \\sim
C17S \\sim C18S \\sim F16S \\sim F17S \\sim F18S \\sim F16W \\sim F17W \\sim
F18W: within 2A with sigma of 0.01 and sigma for terminal atoms of 0.02 within
2A
F19S \\sim F20S \\sim F21S \\sim F19W \\sim F20W \\sim F21W: within 2A with
sigma of 0.01 and sigma for terminal atoms of 0.02 within 2A
F22S \\sim F23S \\sim F24S \\sim F22W \\sim F23W \\sim F24W: within 2A with
sigma of 0.01 and sigma for terminal atoms of 0.02 within 2A
F1T \\sim F2T \\sim F3T \\sim F1W \\sim F2W \\sim F3W: within 2A with sigma of
0.01 and sigma for terminal atoms of 0.02 within 2A
F4T \\sim F5T \\sim F6T \\sim F4X \\sim F5X \\sim F6X: within 2A with sigma of
0.01 and sigma for terminal atoms of 0.02 within 2A
F7T \\sim F8T \\sim F9T \\sim F7X \\sim F8X \\sim F9X: within 2A with sigma of
0.01 and sigma for terminal atoms of 0.02 within 2A
F10T \\sim F11T \\sim F12T \\sim F10X \\sim F11X \\sim F12X: within 2A with
sigma of 0.01 and sigma for terminal atoms of 0.02 within 2A
F19T \\sim F20T \\sim F21T \\sim F19X \\sim F20X \\sim F21X: within 2A with
sigma of 0.01 and sigma for terminal atoms of 0.02 within 2A
F1U \\sim F2U \\sim F3U \\sim F1V \\sim F2V \\sim F3V: within 2A with sigma of
0.01 and sigma for terminal atoms of 0.02 within 2A
F4U \\sim F5U \\sim F6U \\sim F4V \\sim F5V \\sim F6V: within 2A with sigma of
0.01 and sigma for terminal atoms of 0.02 within 2A
F7U \\sim F8U \\sim F9U \\sim F7V \\sim F8V \\sim F9V: within 2A with sigma of
0.01 and sigma for terminal atoms of 0.02 within 2A
F13U \\sim F14U \\sim F15U \\sim F13V \\sim F14V \\sim F15V: within 2A with
sigma of 0.01 and sigma for terminal atoms of 0.02 within 2A
C16U \\sim F10U \\sim F11U \\sim F12U \\sim F10V \\sim F11V \\sim F12V: within
2A with sigma of 0.01 and sigma for terminal atoms of 0.02 within 2A
F16U \\sim F17U \\sim F18U \\sim F16V \\sim F17V \\sim F18V: within 2A with
sigma of 0.01 and sigma for terminal atoms of 0.02 within 2A
F19U \\sim F20U \\sim F21U \\sim F19V \\sim F20V \\sim F21V: within 2A with
sigma of 0.01 and sigma for terminal atoms of 0.02 within 2A
C32U \\sim F22U \\sim F23U \\sim F24U \\sim C32V \\sim F22V \\sim F23V \\sim
F24V: within 2A with sigma of 0.01 and sigma for terminal atoms of 0.02 within
2A
C1I \\sim C2I \\sim O1I \\sim C3I \\sim C4I \\sim C1H \\sim C2H \\sim O1H \\sim
C3H \\sim C4H: within 2A with sigma of 0.01 and sigma for terminal atoms of
0.02 within 2A
Uanis(F4S) \\sim Ueq, Uanis(F5S) \\sim Ueq, Uanis(F6S) \\sim Ueq, Uanis(F4W)
\\sim Ueq, Uanis(F5W) \\sim Ueq, Uanis(F6W) \\sim Ueq: with sigma of 0.005 and
sigma for terminal atoms of 0.01
Uanis(F10S) \\sim Ueq, Uanis(F11S) \\sim Ueq, Uanis(F12S) \\sim Ueq,
Uanis(C16W) \\sim Ueq, Uanis(F10W) \\sim Ueq, Uanis(F11W) \\sim Ueq,
Uanis(F12W) \\sim Ueq: with sigma of 0.005 and sigma for terminal atoms of 0.01
Uanis(C16S) \\sim Ueq, Uanis(F10S) \\sim Ueq, Uanis(F11S) \\sim Ueq,
Uanis(F12S) \\sim Ueq, Uanis(C16W) \\sim Ueq, Uanis(F10W) \\sim Ueq,
Uanis(F11W) \\sim Ueq, Uanis(F12W) \\sim Ueq, Uanis(C13S) \\sim Ueq,
Uanis(F13S) \\sim Ueq, Uanis(C14S) \\sim Ueq, Uanis(F14S) \\sim Ueq,
Uanis(C15S) \\sim Ueq, Uanis(F15S) \\sim Ueq, Uanis(C17S) \\sim Ueq,
Uanis(C18S) \\sim Ueq, Uanis(F16S) \\sim Ueq, Uanis(F17S) \\sim Ueq,
Uanis(F18S) \\sim Ueq, Uanis(F16W) \\sim Ueq, Uanis(F17W) \\sim Ueq,
Uanis(F18W) \\sim Ueq: with sigma of 0.003 and sigma for terminal atoms of 0.006
Uanis(F19S) \\sim Ueq, Uanis(F20S) \\sim Ueq, Uanis(F21S) \\sim Ueq,
Uanis(F19W) \\sim Ueq, Uanis(F20W) \\sim Ueq, Uanis(F21W) \\sim Ueq: with sigma
of 0.005 and sigma for terminal atoms of 0.01
Uanis(F22S) \\sim Ueq, Uanis(F23S) \\sim Ueq, Uanis(F24S) \\sim Ueq,
Uanis(F22W) \\sim Ueq, Uanis(F23W) \\sim Ueq, Uanis(F24W) \\sim Ueq: with sigma
of 0.005 and sigma for terminal atoms of 0.01
Uanis(F1T) \\sim Ueq, Uanis(F2T) \\sim Ueq, Uanis(F3T) \\sim Ueq, Uanis(F1W)
\\sim Ueq, Uanis(F2W) \\sim Ueq, Uanis(F3W) \\sim Ueq: with sigma of 0.005 and
sigma for terminal atoms of 0.01
Uanis(F4T) \\sim Ueq, Uanis(F5T) \\sim Ueq, Uanis(F6T) \\sim Ueq, Uanis(F4X)
\\sim Ueq, Uanis(F5X) \\sim Ueq, Uanis(F6X) \\sim Ueq: with sigma of 0.005 and
sigma for terminal atoms of 0.01
Uanis(F7T) \\sim Ueq, Uanis(F8T) \\sim Ueq, Uanis(F9T) \\sim Ueq, Uanis(F7X)
\\sim Ueq, Uanis(F8X) \\sim Ueq, Uanis(F9X) \\sim Ueq: with sigma of 0.005 and
sigma for terminal atoms of 0.01
Uanis(F10T) \\sim Ueq, Uanis(F11T) \\sim Ueq, Uanis(F12T) \\sim Ueq,
Uanis(F10X) \\sim Ueq, Uanis(F11X) \\sim Ueq, Uanis(F12X) \\sim Ueq: with sigma
of 0.005 and sigma for terminal atoms of 0.01
Uanis(F19T) \\sim Ueq, Uanis(F20T) \\sim Ueq, Uanis(F21T) \\sim Ueq,
Uanis(F19X) \\sim Ueq, Uanis(F20X) \\sim Ueq, Uanis(F21X) \\sim Ueq: with sigma
of 0.005 and sigma for terminal atoms of 0.01
Uanis(F1U) \\sim Ueq, Uanis(F2U) \\sim Ueq, Uanis(F3U) \\sim Ueq, Uanis(F1V)
\\sim Ueq, Uanis(F2V) \\sim Ueq, Uanis(F3V) \\sim Ueq: with sigma of 0.003 and
sigma for terminal atoms of 0.006
Uanis(F4U) \\sim Ueq, Uanis(F5U) \\sim Ueq, Uanis(F6U) \\sim Ueq, Uanis(F4V)
\\sim Ueq, Uanis(F5V) \\sim Ueq, Uanis(F6V) \\sim Ueq: with sigma of 0.005 and
sigma for terminal atoms of 0.01
Uanis(F7U) \\sim Ueq, Uanis(F8U) \\sim Ueq, Uanis(F9U) \\sim Ueq, Uanis(F7V)
\\sim Ueq, Uanis(F8V) \\sim Ueq, Uanis(F9V) \\sim Ueq: with sigma of 0.005 and
sigma for terminal atoms of 0.01
Uanis(F13U) \\sim Ueq, Uanis(F14U) \\sim Ueq, Uanis(F15U) \\sim Ueq,
Uanis(F13V) \\sim Ueq, Uanis(F14V) \\sim Ueq, Uanis(F15V) \\sim Ueq: with sigma
of 0.005 and sigma for terminal atoms of 0.01
Uanis(C16U) \\sim Ueq, Uanis(F10U) \\sim Ueq, Uanis(F11U) \\sim Ueq,
Uanis(F12U) \\sim Ueq, Uanis(F10V) \\sim Ueq, Uanis(F11V) \\sim Ueq,
Uanis(F12V) \\sim Ueq: with sigma of 0.005 and sigma for terminal atoms of 0.01
Uanis(F16U) \\sim Ueq, Uanis(F17U) \\sim Ueq, Uanis(F18U) \\sim Ueq,
Uanis(F16V) \\sim Ueq, Uanis(F17V) \\sim Ueq, Uanis(F18V) \\sim Ueq: with sigma
of 0.003 and sigma for terminal atoms of 0.006
Uanis(F19U) \\sim Ueq, Uanis(F20U) \\sim Ueq, Uanis(F21U) \\sim Ueq,
Uanis(F19V) \\sim Ueq, Uanis(F20V) \\sim Ueq, Uanis(F21V) \\sim Ueq: with sigma
of 0.005 and sigma for terminal atoms of 0.01
Uanis(C32U) \\sim Ueq, Uanis(F22U) \\sim Ueq, Uanis(F23U) \\sim Ueq,
Uanis(F24U) \\sim Ueq, Uanis(C32V) \\sim Ueq, Uanis(F22V) \\sim Ueq,
Uanis(F23V) \\sim Ueq, Uanis(F24V) \\sim Ueq: with sigma of 0.003 and sigma for
terminal atoms of 0.006
Uanis(C1I) \\sim Ueq, Uanis(C2I) \\sim Ueq, Uanis(O1I) \\sim Ueq, Uanis(C3I)
\\sim Ueq, Uanis(C4I) \\sim Ueq, Uanis(C1H) \\sim Ueq, Uanis(C2H) \\sim Ueq,
Uanis(O1H) \\sim Ueq, Uanis(C3H) \\sim Ueq, Uanis(C4H) \\sim Ueq: with sigma of
0.005 and sigma for terminal atoms of 0.01
5. Same fragment restrains
{F4S, F5S, F6S} sigma for 1-2: 0.02, 1-3: 0.04
as in
{F4W, F5W, F6W}
{F7T, F8T, F9T} sigma for 1-2: 0.01, 1-3: 0.04
as in
{F7X, F8X, F9X}
{F4T, F5T, F6T} sigma for 1-2: 0.01, 1-3: 0.04
as in
{F4X, F5X, F6X}
{F19S, F20S, F21S} sigma for 1-2: 0.01, 1-3: 0.04
as in
{F19W, F20W, F21W}
{F19T, F20T, F21T} sigma for 1-2: 0.01, 1-3: 0.04
as in
{F19X, F20X, F21X}
{F22S, F23S, F24S} sigma for 1-2: 0.02, 1-3: 0.04
as in
{F22W, F23W, F24W}
{F1U, F2U, F3U} sigma for 1-2: 0.02, 1-3: 0.04
as in
{F1V, F2V, F3V}
{F16U, F17U, F18U} sigma for 1-2: 0.02, 1-3: 0.04
as in
{F16V, F17V, F18V}
{F10U, F11U, F12U} sigma for 1-2: 0.02, 1-3: 0.04
as in
{F10V, F11V, F12V}
{F4U, F5U, F6U} sigma for 1-2: 0.001, 1-3: 0.04
as in
{F4V, F5V, F6V}
{F19U, F20U, F21U} sigma for 1-2: 0.01, 1-3: 0.04
as in
{F19V, F20V, F21V}
{F7U, F8U, F9U} sigma for 1-2: 0.02, 1-3: 0.04
as in
{F7V, F8V, F9V}
{F13U, F14U, F15U} sigma for 1-2: 0.02, 1-3: 0.04
as in
{F13V, F14V, F15V}
6. Others
 Sof(C32V)=Sof(F22V)=Sof(F23V)=Sof(F24V)=1-FVAR(1)
 Sof(C32U)=Sof(F22U)=Sof(F23U)=Sof(F24U)=FVAR(1)
 Sof(F16V)=Sof(F17V)=Sof(F18V)=1-FVAR(2)
 Sof(F16U)=Sof(F17U)=Sof(F18U)=FVAR(2)
 Sof(F10V)=Sof(F11V)=Sof(F12V)=1-FVAR(3)
 Sof(F10U)=Sof(F11U)=Sof(F12U)=FVAR(3)
 Sof(F1V)=Sof(F2V)=Sof(F3V)=1-FVAR(4)
 Sof(F1U)=Sof(F2U)=Sof(F3U)=FVAR(4)
 Sof(F1W)=Sof(F2W)=Sof(F3W)=1-FVAR(5)
 Sof(F1T)=Sof(F2T)=Sof(F3T)=FVAR(5)
 Sof(F4W)=Sof(F5W)=Sof(F6W)=1-FVAR(6)
 Sof(F4S)=Sof(F5S)=Sof(F6S)=FVAR(6)
 Sof(F16W)=Sof(F17W)=Sof(F18W)=1-FVAR(7)
 Sof(F16S)=Sof(F17S)=Sof(F18S)=FVAR(7)
 Sof(F19W)=Sof(F20W)=Sof(F21W)=1-FVAR(8)
 Sof(F19S)=Sof(F20S)=Sof(F21S)=FVAR(8)
 Sof(F4V)=Sof(F5V)=Sof(F6V)=1-FVAR(9)
 Sof(F4U)=Sof(F5U)=Sof(F6U)=FVAR(9)
 Sof(F7V)=Sof(F8V)=Sof(F9V)=1-FVAR(10)
 Sof(F7U)=Sof(F8U)=Sof(F9U)=FVAR(10)
 Sof(F4X)=Sof(F5X)=Sof(F6X)=1-FVAR(11)
 Sof(F4T)=Sof(F5T)=Sof(F6T)=FVAR(11)
 Sof(F19X)=Sof(F20X)=Sof(F21X)=1-FVAR(12)
 Sof(F19T)=Sof(F20T)=Sof(F21T)=FVAR(12)
 Sof(F19V)=Sof(F20V)=Sof(F21V)=1-FVAR(13)
 Sof(F19U)=Sof(F20U)=Sof(F21U)=FVAR(13)
 Sof(F22W)=Sof(F23W)=Sof(F24W)=1-FVAR(14)
 Sof(F22S)=Sof(F23S)=Sof(F24S)=FVAR(14)
 Sof(C16W)=Sof(F10W)=Sof(F11W)=Sof(F12W)=1-FVAR(15)
 Sof(C16S)=Sof(F10S)=Sof(F11S)=Sof(F12S)=FVAR(15)
 Sof(F7X)=Sof(F8X)=Sof(F9X)=1-FVAR(16)
 Sof(F7T)=Sof(F8T)=Sof(F9T)=FVAR(16)
 Sof(F10X)=Sof(F11X)=Sof(F12X)=1-FVAR(17)
 Sof(F10T)=Sof(F11T)=Sof(F12T)=FVAR(17)
 Sof(F13V)=Sof(F14V)=Sof(F15V)=1-FVAR(18)
 Sof(F13U)=Sof(F14U)=Sof(F15U)=FVAR(18)
 Fixed Sof: C1I(0.25) H1IA(0.25) H1IB(0.25) H1IC(0.25) C2I(0.25) H2IA(0.25)
 H2IB(0.25) O1I(0.25) C3I(0.25) H3IA(0.25) H3IB(0.25) C4I(0.25) H4IA(0.25)
 H4IB(0.25) H4IC(0.25) C1H(0.25) H1HA(0.25) H1HB(0.25) H1HC(0.25) C2H(0.25)
 H2HA(0.25) H2HB(0.25) O1H(0.25) C3H(0.25) H3HA(0.25) H3HB(0.25) C4H(0.25)
 H4HA(0.25) H4HB(0.25) H4HC(0.25)
7.a Riding coordinates:
 Ir1A(H), Ir1B(HA), Ir1C(HB)
7.b Ternary CH refined with riding coordinates:
 C1A(H1A), C4A(H4A), C18A(H18A), C24A(H24A), C30A(H30A), C1B(H1B), C4B(H4B),
 C18B(H18B), C24B(H24B), C30B(H30B), C1C(H1C), C4C(H4C), C18C(H18C), C24C(H24C),
  C30C(H30C)
7.c Secondary CH2 refined with riding coordinates:
 C2A(H2AA,H2AB), C19A(H19A,H19B), C20A(H20A,H20B), C21A(H21A,H21B), C22A(H22A,
 H22B), C23A(H23A,H23B), C25A(H25A,H25B), C26A(H26A,H26B), C27A(H27A,H27B),
 C28A(H28A,H28B), C29A(H29A,H29B), C31A(H31A,H31B), C32A(H32A,H32B), C33A(H33A,
 H33B), C34A(H34A,H34B), C35A(H35A,H35B), C2B(H2BA,H2BB), C19B(H19E,H19F),
 C20B(H20E,H20F), C21B(H21E,H21F), C22B(H22E,H22F), C23B(H23E,H23F), C25B(H25E,
 H25F), C26B(H26E,H26F), C27B(H27E,H27F), C28B(H28E,H28F), C29B(H29E,H29F),
 C31B(H31E,H31F), C32B(H32E,H32F), C33B(H33E,H33F), C34B(H34E,H34F), C35B(H35E,
 H35F), C2C(H2CA,H2CB), C19C(H19C,H19D), C20C(H20C,H20D), C21C(H21C,H21D),
 C22C(H22C,H22D), C23C(H23C,H23D), C25C(H25C,H25D), C26C(H26C,H26D), C27C(H27C,
 H27D), C28C(H28C,H28D), C29C(H29C,H29D), C31C(H31C,H31D), C32C(H32C,H32D),
 C33C(H33C,H33D), C34C(H34C,H34D), C35C(H35C,H35D), C2I(H2IA,H2IB), C3I(H3IA,
 H3IB), C2H(H2HA,H2HB), C3H(H3HA,H3HB)
7.d Me refined with riding coordinates:
 C1I(H1IA,H1IB,H1IC), C4I(H4IA,H4IB,H4IC), C1H(H1HA,H1HB,H1HC), C4H(H4HA,H4HB,
 H4HC)
7.e Aromatic/amide H refined with riding coordinates:
 C40C(H40C), C8A(H8A), C9A(H9A), C10A(H10A), C13A(H13A), C14A(H14A),
 C15A(H15A), C16A(H16A), C36A(H36A), C37A(H37A), C38A(H38A), C39A(H39A),
 C40A(H40A), C8B(H8B), C9B(H9B), C10B(H10B), C13B(H13B), C14B(H14B), C15B(H15B),
  C16B(H16B), C36B(H36B), C37B(H37B), C38B(H38B), C39B(H39B), C40B(H40B),
 C8C(H8C), C9C(H9C), C10C(H10C), C13C(H13C), C14C(H14C), C15C(H15C), C16C(H16C),
  C36C(H36C), C37C(H37C), C38C(H38C), C39C(H39C), C2S(H2S), C4S(H4S), C6S(H6S),
 C10S(H10S), C12S(H12S), C14S(H14S), C18S(H18S), C20S(H20S), C22S(H22S),
 C26S(H26S), C28S(H28S), C30S(H30S), C2T(H2T), C4T(H4T), C6T(H6T), C10T(H10T),
 C12T(H12T), C14T(H14T), C18T(H18T), C20T(H20T), C22T(H22T), C26T(H26T),
 C28T(H28T), C30T(H30T), C2U(H2U), C4U(H4U), C6U(H6U), C10U(H10U), C12U(H12U),
 C14U(H14U), C18U(H18U), C20U(H20U), C22U(H22U), C26U(H26U), C28U(H28U),
 C30U(H30U)
7.f Idealised Me refined as rotating group:
 C5A(H5AA,H5AB,H5AC), C6A(H6AA,H6AB,H6AC), C5B(H5BA,H5BB,H5BC), C6B(H6BA,H6BB,
 H6BC), C5C(H5CA,H5CB,H5CC), C6C(H6CA,H6CB,H6CC)
;
_olex2_submission_special_instructions 'No special instructions were received'
_oxdiff_exptl_absorpt_empirical_details
;
Empirical correction (ABSPACK) includes:
- Absorption correction using spherical harmonics
- Frame scaling
;
_oxdiff_exptl_absorpt_empirical_full_max 1.340
_oxdiff_exptl_absorpt_empirical_full_min 0.714

loop_
_space_group_symop_operation_xyz
'x, y, z'

loop_
_atom_site_label
_atom_site_type_symbol
_atom_site_fract_x
_atom_site_fract_y
_atom_site_fract_z
_atom_site_U_iso_or_equiv
_atom_site_adp_type
_atom_site_occupancy
_atom_site_site_symmetry_order
_atom_site_calc_flag
_atom_site_refinement_flags_posn
_atom_site_refinement_flags_adp
_atom_site_refinement_flags_occupancy
_atom_site_disorder_assembly
_atom_site_disorder_group
C1A C 0.8431(4) 1.0217(4) 0.21641(18) 0.0273(9) Uani 1 1 d . . . . .
H1A H 0.774710 1.033159 0.206241 0.033 Uiso 1 1 calc R U . . .
N1A N 0.8381(3) 0.9838(3) 0.26141(16) 0.0249(8) Uani 1 1 d . . . . .
O1A O 0.9290(3) 1.1248(3) 0.27987(15) 0.0344(8) Uani 1 1 d . . . . .
P1A P 0.61866(10) 0.92287(9) 0.30309(5) 0.0277(3) Uani 1 1 d . . . . .
Ir1A Ir 0.77153(2) 0.86295(2) 0.29336(2) 0.02428(4) Uani 1 1 d . . . . .
H H 0.716742 0.785563 0.251359 0.036 Uiso 1 1 d R U . . .
C2A C 0.9035(5) 1.1195(4) 0.2306(2) 0.0396(13) Uani 1 1 d . . . . .
H2AA H 0.964028 1.122061 0.211733 0.048 Uiso 1 1 calc R U . . .
H2AB H 0.863219 1.173193 0.226072 0.048 Uiso 1 1 calc R U . . .
N2A N 0.8547(3) 0.9466(3) 0.34734(15) 0.0283(8) Uani 1 1 d . . . . .
C3A C 0.8879(3) 1.0455(4) 0.29245(18) 0.0258(9) Uani 1 1 d . . . . .
N3A N 0.8981(4) 0.7807(3) 0.27359(17) 0.0298(9) Uani 1 1 d . . . . .
C4A C 0.8915(4) 0.9549(5) 0.1766(2) 0.0345(11) Uani 1 1 d . . . . .
H4A H 0.961466 0.947884 0.186213 0.041 Uiso 1 1 calc R U . . .
C40C C 1.0767(4) 0.4600(4) 0.9511(2) 0.0347(11) Uani 1 1 d . . . . .
H40C H 1.075377 0.514232 0.935876 0.042 Uiso 1 1 calc R U . . .
C5A C 0.8392(5) 0.8557(5) 0.1638(2) 0.0392(12) Uani 1 1 d . . . . .
H5AA H 0.877474 0.816025 0.140296 0.059 Uiso 1 1 calc R U . . .
H5AB H 0.772889 0.860994 0.150958 0.059 Uiso 1 1 calc R U . . .
H5AC H 0.833412 0.825850 0.191932 0.059 Uiso 1 1 calc R U . . .
C6A C 0.8928(6) 1.0032(6) 0.1322(2) 0.0484(16) Uani 1 1 d . . . . .
H6AA H 0.918692 0.959631 0.105793 0.073 Uiso 1 1 calc R U . . .
H6AB H 0.935229 1.062926 0.138315 0.073 Uiso 1 1 calc R U . . .
H6AC H 0.825246 1.017502 0.124563 0.073 Uiso 1 1 calc R U . . .
C7A C 0.9012(4) 1.0299(4) 0.3412(2) 0.0308(11) Uani 1 1 d . . . . .
C8A C 0.9555(4) 1.0897(5) 0.3764(2) 0.0401(14) Uani 1 1 d . . . . .
H8A H 0.987087 1.148996 0.371539 0.048 Uiso 1 1 calc R U . . .
C9A C 0.9614(5) 1.0586(6) 0.4193(2) 0.0499(17) Uani 1 1 d . . . . .
H9A H 0.996202 1.098197 0.444893 0.060 Uiso 1 1 calc R U . . .
C10A C 0.9170(5) 0.9698(6) 0.4253(2) 0.0500(18) Uani 1 1 d . . . . .
H10A H 0.923355 0.948153 0.454428 0.060 Uiso 1 1 calc R U . . .
C11A C 0.8628(4) 0.9129(5) 0.38781(19) 0.0361(12) Uani 1 1 d . . . . .
C12A C 0.8114(5) 0.8178(5) 0.3856(2) 0.0430(15) Uani 1 1 d . . . . .
C13A C 0.8202(7) 0.7645(6) 0.4216(3) 0.061(2) Uani 1 1 d . . . . .
H13A H 0.858954 0.790765 0.448912 0.073 Uiso 1 1 calc R U . . .
C14A C 0.7742(8) 0.6760(7) 0.4181(3) 0.069(3) Uani 1 1 d . . . . .
H14A H 0.780497 0.640076 0.442685 0.083 Uiso 1 1 calc R U . . .
C15A C 0.7175(8) 0.6378(6) 0.3781(4) 0.068(3) Uani 1 1 d . . . . .
H15A H 0.684350 0.576015 0.375929 0.081 Uiso 1 1 calc R U . . .
C16A C 0.7082(6) 0.6885(5) 0.3408(3) 0.0485(17) Uani 1 1 d . . . . .
H16A H 0.669911 0.660271 0.313684 0.058 Uiso 1 1 calc R U . . .
C17A C 0.7548(5) 0.7799(4) 0.3434(2) 0.0388(13) Uani 1 1 d . . . . .
C18A C 0.5978(4) 1.0201(4) 0.3532(2) 0.0300(10) Uani 1 1 d . . . . .
H18A H 0.525899 1.032249 0.351580 0.036 Uiso 1 1 calc R U . . .
C19A C 0.6552(4) 1.1162(4) 0.3503(2) 0.0313(11) Uani 1 1 d . . . . .
H19A H 0.642732 1.134290 0.319318 0.038 Uiso 1 1 calc R U . . .
H19B H 0.727202 1.109578 0.353766 0.038 Uiso 1 1 calc R U . . .
C20A C 0.6219(5) 1.1951(4) 0.3896(2) 0.0399(13) Uani 1 1 d . . . . .
H20A H 0.661119 1.256055 0.388429 0.048 Uiso 1 1 calc R U . . .
H20B H 0.551194 1.205358 0.384436 0.048 Uiso 1 1 calc R U . . .
C21A C 0.6357(6) 1.1669(6) 0.4375(3) 0.0531(18) Uani 1 1 d . . . . .
H21A H 0.707264 1.163317 0.443956 0.064 Uiso 1 1 calc R U . . .
H21B H 0.610565 1.216861 0.461913 0.064 Uiso 1 1 calc R U . . .
C22A C 0.5818(6) 1.0711(6) 0.4404(3) 0.0539(18) Uani 1 1 d . . . . .
H22A H 0.509436 1.076362 0.437362 0.065 Uiso 1 1 calc R U . . .
H22B H 0.595567 1.053368 0.471336 0.065 Uiso 1 1 calc R U . . .
C23A C 0.6151(6) 0.9916(5) 0.4009(2) 0.0457(15) Uani 1 1 d . . . . .
H23A H 0.686296 0.982521 0.405323 0.055 Uiso 1 1 calc R U . . .
H23B H 0.577059 0.930203 0.402486 0.055 Uiso 1 1 calc R U . . .
C24A C 0.5226(4) 0.8271(4) 0.3115(3) 0.0413(14) Uani 1 1 d . . . . .
H24A H 0.550551 0.794777 0.336369 0.050 Uiso 1 1 calc R U . . .
C25A C 0.5055(5) 0.7479(4) 0.2683(3) 0.054(2) Uani 1 1 d . . . . .
H25A H 0.469638 0.773270 0.243566 0.065 Uiso 1 1 calc R U . . .
H25B H 0.570164 0.728015 0.255760 0.065 Uiso 1 1 calc R U . . .
C26A C 0.4451(6) 0.6608(5) 0.2809(4) 0.074(3) Uani 1 1 d . . . . .
H26A H 0.480562 0.635037 0.305595 0.088 Uiso 1 1 calc R U . . .
H26B H 0.436357 0.609709 0.252917 0.088 Uiso 1 1 calc R U . . .
C27A C 0.3433(6) 0.6922(6) 0.2986(5) 0.082(4) Uani 1 1 d . . . . .
H27A H 0.306747 0.715089 0.273288 0.099 Uiso 1 1 calc R U . . .
H27B H 0.303906 0.636964 0.307442 0.099 Uiso 1 1 calc R U . . .
C28A C 0.3576(6) 0.7727(5) 0.3411(4) 0.069(3) Uani 1 1 d . . . . .
H28A H 0.389638 0.747858 0.367043 0.083 Uiso 1 1 calc R U . . .
H28B H 0.292004 0.793791 0.351787 0.083 Uiso 1 1 calc R U . . .
C29A C 0.4217(5) 0.8595(4) 0.3297(3) 0.0497(18) Uani 1 1 d . . . . .
H29A H 0.387511 0.888184 0.305632 0.060 Uiso 1 1 calc R U . . .
H29B H 0.431729 0.908944 0.358301 0.060 Uiso 1 1 calc R U . . .
C30A C 0.5830(4) 0.9801(4) 0.2526(2) 0.0303(10) Uani 1 1 d . . . . .
H30A H 0.633974 1.034627 0.252993 0.036 Uiso 1 1 calc R U . . .
C31A C 0.5916(4) 0.9178(4) 0.2036(2) 0.0390(13) Uani 1 1 d . . . . .
H31A H 0.656133 0.888419 0.201604 0.047 Uiso 1 1 calc R U . . .
H31B H 0.538496 0.865392 0.199265 0.047 Uiso 1 1 calc R U . . .
C32A C 0.5830(5) 0.9776(6) 0.1640(2) 0.0464(15) Uani 1 1 d . . . . .
H32A H 0.639281 1.026750 0.166719 0.056 Uiso 1 1 calc R U . . .
H32B H 0.586548 0.935216 0.133204 0.056 Uiso 1 1 calc R U . . .
C33A C 0.4860(5) 1.0266(6) 0.1668(3) 0.0517(17) Uani 1 1 d . . . . .
H33A H 0.429878 0.977480 0.160010 0.062 Uiso 1 1 calc R U . . .
H33B H 0.484607 1.068933 0.142994 0.062 Uiso 1 1 calc R U . . .
C34A C 0.4747(5) 1.0856(5) 0.2155(3) 0.0449(15) Uani 1 1 d . . . . .
H34A H 0.409326 1.113426 0.217057 0.054 Uiso 1 1 calc R U . . .
H34B H 0.526331 1.139436 0.220464 0.054 Uiso 1 1 calc R U . . .
C35A C 0.4833(4) 1.0272(4) 0.2551(2) 0.0372(12) Uani 1 1 d . . . . .
H35A H 0.428108 0.976978 0.252262 0.045 Uiso 1 1 calc R U . . .
H35B H 0.478554 1.069759 0.285814 0.045 Uiso 1 1 calc R U . . .
C36A C 0.9924(4) 0.8184(4) 0.2769(2) 0.0358(11) Uani 1 1 d . . . . .
H36A H 1.004139 0.885691 0.286619 0.043 Uiso 1 1 calc R U . . .
C37A C 1.0729(5) 0.7636(6) 0.2667(3) 0.0481(16) Uani 1 1 d . . . . .
H37A H 1.138311 0.793004 0.269226 0.058 Uiso 1 1 calc R U . . .
C38A C 1.0567(6) 0.6658(6) 0.2529(2) 0.0486(16) Uani 1 1 d . . . . .
H38A H 1.110791 0.626359 0.246282 0.058 Uiso 1 1 calc R U . . .
C39A C 0.9600(6) 0.6261(5) 0.2488(2) 0.0462(15) Uani 1 1 d . . . . .
H39A H 0.946718 0.558999 0.238985 0.055 Uiso 1 1 calc R U . . .
C40A C 0.8827(5) 0.6855(4) 0.2592(2) 0.0380(12) Uani 1 1 d . . . . .
H40A H 0.816558 0.657837 0.256098 0.046 Uiso 1 1 calc R U . . .
C1B C 0.2388(4) 0.8354(4) 0.7039(2) 0.0349(11) Uani 1 1 d . . . . .
H1B H 0.211185 0.899704 0.712242 0.042 Uiso 1 1 calc R U . . .
N1B N 0.2843(3) 0.8283(3) 0.65745(17) 0.0305(9) Uani 1 1 d . . . . .
O1B O 0.1594(4) 0.7107(3) 0.64699(18) 0.0451(11) Uani 1 1 d . . . . .
P1B P 0.33640(9) 1.02093(9) 0.60663(4) 0.0224(2) Uani 1 1 d . . . . .
Ir1B Ir 0.40963(2) 0.89003(2) 0.62298(2) 0.02630(4) Uani 1 1 d . . . . .
HA H 0.431314 0.916420 0.676782 0.039 Uiso 1 1 d R U . . .
C2B C 0.1516(6) 0.7570(6) 0.6951(3) 0.0511(16) Uani 1 1 d . . . . .
H2BA H 0.157233 0.710111 0.716601 0.061 Uiso 1 1 calc R U . . .
H2BB H 0.087282 0.786262 0.700118 0.061 Uiso 1 1 calc R U . . .
N2B N 0.3501(4) 0.7802(3) 0.57268(17) 0.0320(10) Uani 1 1 d . . . . .
C3B C 0.2360(4) 0.7581(4) 0.6298(2) 0.0327(11) Uani 1 1 d . . . . .
N3B N 0.5066(4) 0.7920(4) 0.64646(19) 0.0380(11) Uani 1 1 d . . . . .
C4B C 0.3195(6) 0.8261(5) 0.7405(2) 0.0427(14) Uani 1 1 d . . . . .
H4B H 0.379627 0.866516 0.734224 0.051 Uiso 1 1 calc R U . . .
C5B C 0.3495(7) 0.7236(6) 0.7381(3) 0.057(2) Uani 1 1 d . . . . .
H5BA H 0.404395 0.722974 0.760336 0.086 Uiso 1 1 calc R U . . .
H5BB H 0.370562 0.698873 0.706210 0.086 Uiso 1 1 calc R U . . .
H5BC H 0.292879 0.683129 0.746060 0.086 Uiso 1 1 calc R U . . .
C6B C 0.2844(8) 0.8660(7) 0.7897(3) 0.061(2) Uani 1 1 d . . . . .
H6BA H 0.334383 0.857305 0.813073 0.091 Uiso 1 1 calc R U . . .
H6BB H 0.221676 0.831726 0.795602 0.091 Uiso 1 1 calc R U . . .
H6BC H 0.274537 0.934494 0.791965 0.091 Uiso 1 1 calc R U . . .
C7B C 0.2686(5) 0.7275(4) 0.5810(2) 0.0366(13) Uani 1 1 d . . . . .
C8B C 0.2278(8) 0.6530(5) 0.5479(3) 0.059(2) Uani 1 1 d . . . . .
H8B H 0.169762 0.615784 0.553877 0.070 Uiso 1 1 calc R U . . .
C9B C 0.2757(9) 0.6352(6) 0.5055(3) 0.074(3) Uani 1 1 d . . . . .
H9B H 0.247819 0.586835 0.481191 0.088 Uiso 1 1 calc R U . . .
C10B C 0.3604(9) 0.6844(5) 0.4978(3) 0.067(3) Uani 1 1 d . . . . .
H10B H 0.393299 0.668301 0.468886 0.081 Uiso 1 1 calc R U . . .
C11B C 0.4011(6) 0.7602(4) 0.5324(2) 0.0453(15) Uani 1 1 d . . . . .
C12B C 0.4918(6) 0.8210(5) 0.5328(3) 0.0472(16) Uani 1 1 d . . . . .
C13B C 0.5607(8) 0.8103(7) 0.4958(3) 0.068(3) Uani 1 1 d . . . . .
H13B H 0.546905 0.762515 0.468854 0.081 Uiso 1 1 calc R U . . .
C14B C 0.6461(7) 0.8673(8) 0.4984(4) 0.076(3) Uani 1 1 d . . . . .
H14B H 0.691017 0.859313 0.473209 0.091 Uiso 1 1 calc R U . . .
C15B C 0.6678(6) 0.9359(8) 0.5369(4) 0.069(3) Uani 1 1 d . . . . .
H15B H 0.728353 0.974339 0.538475 0.083 Uiso 1 1 calc R U . . .
C16B C 0.6021(5) 0.9506(6) 0.5741(3) 0.0494(17) Uani 1 1 d . . . . .
H16B H 0.618390 0.998984 0.600598 0.059 Uiso 1 1 calc R U . . .
C17B C 0.5113(5) 0.8938(5) 0.5727(2) 0.0407(14) Uani 1 1 d . . . . .
C18B C 0.2450(4) 1.0644(4) 0.65167(17) 0.0262(9) Uani 1 1 d . . . . .
H18B H 0.193199 1.010329 0.650514 0.031 Uiso 1 1 calc R U . . .
C19B C 0.2866(4) 1.0839(4) 0.70224(19) 0.0340(11) Uani 1 1 d . . . . .
H19E H 0.321066 1.027682 0.708322 0.041 Uiso 1 1 calc R U . . .
H19F H 0.335588 1.139902 0.706173 0.041 Uiso 1 1 calc R U . . .
C20B C 0.2041(5) 1.1038(5) 0.7378(2) 0.0385(12) Uani 1 1 d . . . . .
H20E H 0.158343 1.045786 0.735767 0.046 Uiso 1 1 calc R U . . .
H20F H 0.233462 1.118590 0.769865 0.046 Uiso 1 1 calc R U . . .
C21B C 0.1462(6) 1.1879(5) 0.7286(2) 0.0471(15) Uani 1 1 d . . . . .
H21E H 0.090090 1.195566 0.750331 0.057 Uiso 1 1 calc R U . . .
H21F H 0.189912 1.247652 0.734704 0.057 Uiso 1 1 calc R U . . .
C22B C 0.1069(6) 1.1721(6) 0.6784(3) 0.0514(17) Uani 1 1 d . . . . .
H22E H 0.074489 1.229947 0.672949 0.062 Uiso 1 1 calc R U . . .
H22F H 0.056201 1.117503 0.673684 0.062 Uiso 1 1 calc R U . . .
C23B C 0.1887(5) 1.1515(5) 0.6429(2) 0.0403(13) Uani 1 1 d . . . . .
H23E H 0.235776 1.208655 0.645174 0.048 Uiso 1 1 calc R U . . .
H23F H 0.159252 1.138135 0.610745 0.048 Uiso 1 1 calc R U . . .
C24B C 0.2623(4) 1.0080(3) 0.55150(17) 0.0251(9) Uani 1 1 d . . . . .
H24B H 0.237477 1.072311 0.549911 0.030 Uiso 1 1 calc R U . . .
C25B C 0.1712(4) 0.9375(4) 0.55048(19) 0.0308(10) Uani 1 1 d . . . . .
H25E H 0.129025 0.959126 0.577508 0.037 Uiso 1 1 calc R U . . .
H25F H 0.192748 0.873315 0.553397 0.037 Uiso 1 1 calc R U . . .
C26B C 0.1103(5) 0.9303(4) 0.5043(2) 0.0366(12) Uani 1 1 d . . . . .
H26E H 0.054312 0.881431 0.503596 0.044 Uiso 1 1 calc R U . . .
H26F H 0.082527 0.992786 0.503036 0.044 Uiso 1 1 calc R U . . .
C27B C 0.1744(5) 0.9033(4) 0.4618(2) 0.0411(13) Uani 1 1 d . . . . .
H27E H 0.196953 0.838110 0.461385 0.049 Uiso 1 1 calc R U . . .
H27F H 0.134771 0.902370 0.432766 0.049 Uiso 1 1 calc R U . . .
C28B C 0.2638(5) 0.9744(5) 0.4631(2) 0.0398(13) Uani 1 1 d . . . . .
H28E H 0.305294 0.954546 0.435576 0.048 Uiso 1 1 calc R U . . .
H28F H 0.241107 1.038613 0.461080 0.048 Uiso 1 1 calc R U . . .
C29B C 0.3255(4) 0.9806(4) 0.50757(19) 0.0328(11) Uani 1 1 d . . . . .
H29E H 0.381544 1.029227 0.507821 0.039 Uiso 1 1 calc R U . . .
H29F H 0.353111 0.917876 0.508312 0.039 Uiso 1 1 calc R U . . .
C30B C 0.4299(4) 1.1202(4) 0.6006(2) 0.0309(10) Uani 1 1 d . . . . .
H30B H 0.480047 1.089061 0.578932 0.037 Uiso 1 1 calc R U . . .
C31B C 0.3958(5) 1.2023(4) 0.5768(3) 0.0414(14) Uani 1 1 d . . . . .
H31E H 0.360730 1.174846 0.546862 0.050 Uiso 1 1 calc R U . . .
H31F H 0.348699 1.239512 0.597352 0.050 Uiso 1 1 calc R U . . .
C32B C 0.4838(6) 1.2693(5) 0.5672(3) 0.0554(19) Uani 1 1 d . . . . .
H32E H 0.526936 1.233694 0.543870 0.067 Uiso 1 1 calc R U . . .
H32F H 0.459090 1.323110 0.553665 0.067 Uiso 1 1 calc R U . . .
C33B C 0.5445(5) 1.3094(5) 0.6117(4) 0.056(2) Uani 1 1 d . . . . .
H33E H 0.503911 1.351667 0.633587 0.067 Uiso 1 1 calc R U . . .
H33F H 0.603161 1.348513 0.603700 0.067 Uiso 1 1 calc R U . . .
C34B C 0.5784(5) 1.2289(5) 0.6357(3) 0.0547(19) Uani 1 1 d . . . . .
H34E H 0.613533 1.256797 0.665594 0.066 Uiso 1 1 calc R U . . .
H34F H 0.625119 1.190913 0.615332 0.066 Uiso 1 1 calc R U . . .
C35B C 0.4891(5) 1.1632(5) 0.6456(3) 0.0434(14) Uani 1 1 d . . . . .
H35E H 0.512750 1.110595 0.660400 0.052 Uiso 1 1 calc R U . . .
H35F H 0.445248 1.200413 0.667915 0.052 Uiso 1 1 calc R U . . .
C36B C 0.4935(5) 0.6963(5) 0.6338(3) 0.0475(16) Uani 1 1 d . . . . .
H36B H 0.432852 0.669597 0.618726 0.057 Uiso 1 1 calc R U . . .
C37B C 0.5653(6) 0.6347(6) 0.6420(4) 0.065(2) Uani 1 1 d . . . . .
H37B H 0.554062 0.567194 0.632977 0.078 Uiso 1 1 calc R U . . .
C38B C 0.6541(6) 0.6752(7) 0.6639(4) 0.069(3) Uani 1 1 d . . . . .
H38B H 0.704951 0.635505 0.669951 0.083 Uiso 1 1 calc R U . . .
C39B C 0.6672(6) 0.7732(7) 0.6767(3) 0.062(2) Uani 1 1 d . . . . .
H39B H 0.727369 0.801505 0.691670 0.074 Uiso 1 1 calc R U . . .
C40B C 0.5930(5) 0.8306(6) 0.6678(3) 0.0492(16) Uani 1 1 d . . . . .
H40B H 0.602708 0.898240 0.676785 0.059 Uiso 1 1 calc R U . . .
C1C C 0.7733(5) 0.3724(5) 0.8889(2) 0.0374(12) Uani 1 1 d . . . . .
H1C H 0.701831 0.370914 0.897569 0.045 Uiso 1 1 calc R U . . .
N1C N 0.8251(3) 0.4605(3) 0.91546(16) 0.0309(9) Uani 1 1 d . . . . .
O1C O 0.8427(4) 0.4780(4) 0.84003(16) 0.0495(12) Uani 1 1 d . . . . .
P1C P 0.72038(9) 0.57952(9) 1.01006(5) 0.0230(2) Uani 1 1 d . . . . .
Ir1C Ir 0.86962(2) 0.52301(2) 0.98833(2) 0.02315(4) Uani 1 1 d . . . . .
HB H 0.852480 0.441114 1.020804 0.035 Uiso 1 1 d R U . . .
C2C C 0.7813(6) 0.3885(6) 0.8371(3) 0.0544(18) Uani 1 1 d . . . . .
H2CA H 0.813035 0.334851 0.817581 0.065 Uiso 1 1 calc R U . . .
H2CB H 0.715077 0.394304 0.823410 0.065 Uiso 1 1 calc R U . . .
N2C N 0.9341(3) 0.6191(3) 0.94901(18) 0.0307(9) Uani 1 1 d . . . . .
C3C C 0.8617(5) 0.5103(5) 0.8862(2) 0.0364(12) Uani 1 1 d . . . . .
N3C N 1.0001(3) 0.4418(3) 0.97905(16) 0.0269(8) Uani 1 1 d . . . . .
C4C C 0.8178(5) 0.2810(5) 0.9000(3) 0.0446(14) Uani 1 1 d . . . . .
H4C H 0.823241 0.287548 0.934924 0.053 Uiso 1 1 calc R U . . .
C5C C 0.9222(6) 0.2695(6) 0.8805(3) 0.059(2) Uani 1 1 d . . . . .
H5CA H 0.954859 0.222362 0.895418 0.089 Uiso 1 1 calc R U . . .
H5CB H 0.960918 0.331375 0.887177 0.089 Uiso 1 1 calc R U . . .
H5CC H 0.917658 0.247347 0.846521 0.089 Uiso 1 1 calc R U . . .
C6C C 0.7484(6) 0.1918(5) 0.8820(3) 0.0553(18) Uani 1 1 d . . . . .
H6CA H 0.776249 0.135053 0.890809 0.083 Uiso 1 1 calc R U . . .
H6CB H 0.741653 0.183446 0.847797 0.083 Uiso 1 1 calc R U . . .
H6CC H 0.683169 0.199924 0.896053 0.083 Uiso 1 1 calc R U . . .
C7C C 0.9219(5) 0.5998(5) 0.9019(2) 0.0386(13) Uani 1 1 d . . . . .
C8C C 0.9701(5) 0.6584(5) 0.8742(3) 0.0492(17) Uani 1 1 d . . . . .
H8C H 0.962868 0.645456 0.840990 0.059 Uiso 1 1 calc R U . . .
C9C C 1.0295(6) 0.7370(5) 0.8970(3) 0.056(2) Uani 1 1 d . . . . .
H9C H 1.061129 0.780088 0.879112 0.067 Uiso 1 1 calc R U . . .
C10C C 1.0434(6) 0.7534(5) 0.9451(3) 0.0489(17) Uani 1 1 d . . . . .
H10C H 1.085833 0.806180 0.959931 0.059 Uiso 1 1 calc R U . . .
C11C C 0.9941(4) 0.6914(4) 0.9723(2) 0.0390(13) Uani 1 1 d . . . . .
C12C C 1.0018(4) 0.6912(4) 1.0226(2) 0.0345(12) Uani 1 1 d . . . . .
C13C C 1.0642(5) 0.7576(4) 1.0527(3) 0.0430(15) Uani 1 1 d . . . . .
H13C H 1.101342 0.806767 1.040538 0.052 Uiso 1 1 calc R U . . .
C14C C 1.0723(5) 0.7527(4) 1.0997(3) 0.0443(15) Uani 1 1 d . . . . .
H14C H 1.114179 0.798492 1.119944 0.053 Uiso 1 1 calc R U . . .
C15C C 1.0187(5) 0.6799(5) 1.1171(2) 0.0402(13) Uani 1 1 d . . . . .
H15C H 1.024579 0.676012 1.149439 0.048 Uiso 1 1 calc R U . . .
C16C C 0.9563(4) 0.6124(4) 1.0879(2) 0.0313(10) Uani 1 1 d . . . . .
H16C H 0.920232 0.563611 1.100797 0.038 Uiso 1 1 calc R U . . .
C17C C 0.9459(4) 0.6152(4) 1.0401(2) 0.0294(10) Uani 1 1 d . . . . .
C18C C 0.6906(4) 0.6980(3) 0.99646(19) 0.0264(9) Uani 1 1 d . . . . .
H18C H 0.621888 0.708809 1.007752 0.032 Uiso 1 1 calc R U . . .
C19C C 0.6880(5) 0.7002(4) 0.9435(2) 0.0332(11) Uani 1 1 d . . . . .
H19C H 0.755357 0.692959 0.930794 0.040 Uiso 1 1 calc R U . . .
H19D H 0.643718 0.646128 0.927154 0.040 Uiso 1 1 calc R U . . .
C20C C 0.6506(5) 0.7953(4) 0.9349(2) 0.0391(12) Uani 1 1 d . . . . .
H20C H 0.651686 0.797522 0.900897 0.047 Uiso 1 1 calc R U . . .
H20D H 0.581124 0.799599 0.945194 0.047 Uiso 1 1 calc R U . . .
C21C C 0.7142(5) 0.8804(4) 0.9614(3) 0.0424(14) Uani 1 1 d . . . . .
H21C H 0.781946 0.879831 0.948784 0.051 Uiso 1 1 calc R U . . .
H21D H 0.686056 0.940783 0.956502 0.051 Uiso 1 1 calc R U . . .
C22C C 0.7194(5) 0.8777(4) 1.0135(2) 0.0354(11) Uani 1 1 d . . . . .
H22C H 0.652662 0.885074 1.026861 0.042 Uiso 1 1 calc R U . . .
H22D H 0.764039 0.932035 1.029364 0.042 Uiso 1 1 calc R U . . .
C23C C 0.7581(4) 0.7822(3) 1.0227(2) 0.0306(10) Uani 1 1 d . . . . .
H23C H 0.826899 0.776806 1.011644 0.037 Uiso 1 1 calc R U . . .
H23D H 0.758246 0.780640 1.056797 0.037 Uiso 1 1 calc R U . . .
C24C C 0.7027(4) 0.5943(3) 1.07430(18) 0.0264(9) Uani 1 1 d . . . . .
H24C H 0.759613 0.638716 1.088564 0.032 Uiso 1 1 calc R U . . .
C25C C 0.7098(4) 0.5024(4) 1.09588(18) 0.0287(10) Uani 1 1 d . . . . .
H25C H 0.651129 0.457836 1.085895 0.034 Uiso 1 1 calc R U . . .
H25D H 0.769660 0.469966 1.084354 0.034 Uiso 1 1 calc R U . . .
C26C C 0.7149(5) 0.5270(5) 1.1494(2) 0.0372(12) Uani 1 1 d . . . . .
H26C H 0.720226 0.467365 1.162547 0.045 Uiso 1 1 calc R U . . .
H26D H 0.775005 0.569652 1.159347 0.045 Uiso 1 1 calc R U . . .
C27C C 0.6237(5) 0.5764(4) 1.1688(2) 0.0374(12) Uani 1 1 d . . . . .
H27C H 0.631079 0.595053 1.203272 0.045 Uiso 1 1 calc R U . . .
H27D H 0.564324 0.531150 1.161936 0.045 Uiso 1 1 calc R U . . .
C28C C 0.6096(5) 0.6656(4) 1.1469(2) 0.0433(14) Uani 1 1 d . . . . .
H28C H 0.546336 0.692549 1.157549 0.052 Uiso 1 1 calc R U . . .
H28D H 0.663982 0.714698 1.157899 0.052 Uiso 1 1 calc R U . . .
C29C C 0.6085(5) 0.6430(5) 1.0933(2) 0.0414(13) Uani 1 1 d . . . . .
H29C H 0.603690 0.703259 1.080703 0.050 Uiso 1 1 calc R U . . .
H29D H 0.549242 0.600088 1.082178 0.050 Uiso 1 1 calc R U . . .
C30C C 0.6172(4) 0.4994(3) 0.97878(19) 0.0280(9) Uani 1 1 d . . . . .
H30C H 0.632703 0.494134 0.944733 0.034 Uiso 1 1 calc R U . . .
C31C C 0.6117(6) 0.3964(4) 0.9879(2) 0.0427(15) Uani 1 1 d . . . . .
H31C H 0.594837 0.395979 1.021146 0.051 Uiso 1 1 calc R U . . .
H31D H 0.677330 0.369893 0.982511 0.051 Uiso 1 1 calc R U . . .
C32C C 0.5339(5) 0.3330(4) 0.9560(2) 0.0399(14) Uani 1 1 d . . . . .
H32C H 0.554861 0.327856 0.922996 0.048 Uiso 1 1 calc R U . . .
H32D H 0.529976 0.267763 0.964003 0.048 Uiso 1 1 calc R U . . .
C33C C 0.4329(5) 0.3718(5) 0.9604(3) 0.0445(15) Uani 1 1 d . . . . .
H33C H 0.408188 0.370376 0.992376 0.053 Uiso 1 1 calc R U . . .
H33D H 0.386192 0.330922 0.937698 0.053 Uiso 1 1 calc R U . . .
C34C C 0.4377(5) 0.4731(5) 0.9510(4) 0.057(2) Uani 1 1 d . . . . .
H34C H 0.371365 0.498554 0.955568 0.069 Uiso 1 1 calc R U . . .
H34D H 0.455887 0.473199 0.917935 0.069 Uiso 1 1 calc R U . . .
C35C C 0.5130(5) 0.5384(5) 0.9833(3) 0.059(2) Uani 1 1 d . . . . .
H35C H 0.491550 0.543265 1.016183 0.071 Uiso 1 1 calc R U . . .
H35D H 0.515863 0.603568 0.975127 0.071 Uiso 1 1 calc R U . . .
C36C C 1.0055(5) 0.3652(4) 1.0006(2) 0.0369(12) Uani 1 1 d . . . . .
H36C H 0.953246 0.351175 1.020574 0.044 Uiso 1 1 calc R U . . .
C37C C 1.0827(5) 0.3064(5) 0.9950(3) 0.0465(15) Uani 1 1 d . . . . .
H37C H 1.083339 0.253311 1.011074 0.056 Uiso 1 1 calc R U . . .
C38C C 1.1597(5) 0.3245(4) 0.9659(3) 0.0425(14) Uani 1 1 d . . . . .
H38C H 1.213364 0.284164 0.961314 0.051 Uiso 1 1 calc R U . . .
C39C C 1.1562(4) 0.4035(5) 0.9436(3) 0.0405(13) Uani 1 1 d . . . . .
H39C H 1.207834 0.418491 0.923441 0.049 Uiso 1 1 calc R U . . .
B1S B 0.2036(4) 0.3628(4) 0.2774(2) 0.0247(10) Uani 1 1 d . . . . .
C1S C 0.3193(4) 0.3892(4) 0.29555(19) 0.0274(9) Uani 1 1 d . . . . .
F1S F 0.5497(3) 0.3467(4) 0.20099(15) 0.0571(11) Uani 1 1 d . . . . .
C2S C 0.3972(4) 0.3726(4) 0.2641(2) 0.0291(10) Uani 1 1 d . . . . .
H2S H 0.382226 0.353953 0.231587 0.035 Uiso 1 1 calc R U . . .
F2S F 0.6464(3) 0.4417(3) 0.25037(18) 0.0573(11) Uani 1 1 d . . . . .
C3S C 0.4957(4) 0.3827(4) 0.2794(2) 0.0314(10) Uani 1 1 d . . . . .
F3S F 0.6310(3) 0.2915(3) 0.25355(17) 0.0538(10) Uani 1 1 d . . . . .
C4S C 0.5212(4) 0.4108(5) 0.3261(2) 0.0391(13) Uani 1 1 d . . . . .
H4S H 0.588710 0.418067 0.336195 0.047 Uiso 1 1 calc R U . . .
C5S C 0.4460(5) 0.4282(5) 0.3582(2) 0.0406(13) Uani 1 1 d . . . . .
C6S C 0.3463(4) 0.4171(4) 0.3430(2) 0.0340(11) Uani 1 1 d . . . . .
H6S H 0.295857 0.428859 0.365549 0.041 Uiso 1 1 calc R U . . .
F4S F 0.5071(5) 0.5604(5) 0.4160(2) 0.076(2) Uani 0.772(11) 1 d D U P A 1
F5S F 0.5408(8) 0.4172(7) 0.4255(3) 0.076(3) Uani 0.772(11) 1 d D U P A 1
F6S F 0.3953(5) 0.4692(5) 0.4376(2) 0.0512(16) Uani 0.772(11) 1 d D U P A 1
F4W F 0.436(2) 0.506(2) 0.4312(10) 0.071(6) Uani 0.228(11) 1 d D U P A 2
F5W F 0.5686(16) 0.4464(19) 0.4161(9) 0.046(5) Uani 0.228(11) 1 d D U P A 2
F6W F 0.4334(16) 0.3561(16) 0.4295(6) 0.062(5) Uani 0.228(11) 1 d D U P A 2
C7S C 0.5794(4) 0.3658(5) 0.2457(2) 0.0396(13) Uani 1 1 d . . . . .
F7S F 0.3152(3) 0.0550(3) 0.35618(16) 0.0571(11) Uani 1 1 d . . . . .
C8S C 0.4722(6) 0.4645(9) 0.4088(3) 0.071(3) Uani 1 1 d . . . . .
F8S F 0.1778(3) 0.1020(4) 0.38386(15) 0.0581(12) Uani 1 1 d . . . . .
C9S C 0.1947(3) 0.2455(3) 0.26895(18) 0.0256(9) Uani 1 1 d . . . . .
F9S F 0.1847(5) -0.0365(4) 0.3397(2) 0.0830(18) Uani 1 1 d . . . . .
C10S C 0.1994(4) 0.1974(4) 0.3077(2) 0.0318(10) Uani 1 1 d . . . . .
H10S H 0.198236 0.233724 0.338473 0.038 Uiso 1 1 calc R U . . .
C11S C 0.2056(4) 0.0995(4) 0.3024(2) 0.0360(12) Uani 1 1 d . . . . .
C12S C 0.2046(4) 0.0441(4) 0.2587(2) 0.0364(12) Uani 1 1 d . . . . .
H12S H 0.207399 -0.023481 0.255297 0.044 Uiso 1 1 calc R U . . .
C16S C 0.2019(7) 0.0271(7) 0.1723(3) 0.0352(19) Uani 0.67(3) 1 d D U P B 1
F10S F 0.2662(7) 0.0678(9) 0.1450(3) 0.0359(19) Uani 0.67(3) 1 d D U P B 1
F11S F 0.1138(5) 0.0181(10) 0.1507(3) 0.053(3) Uani 0.67(3) 1 d D U P B 1
F12S F 0.2340(11) -0.0607(5) 0.1724(4) 0.054(2) Uani 0.67(3) 1 d D U P B 1
C16W C 0.2014(16) 0.0451(17) 0.1665(5) 0.045(3) Uani 0.33(3) 1 d D U P B 2
F10W F 0.2712(19) 0.071(2) 0.1353(10) 0.062(5) Uani 0.33(3) 1 d D U P B 2
F11W F 0.1183(15) 0.057(2) 0.1416(8) 0.064(4) Uani 0.33(3) 1 d D U P B 2
F12W F 0.198(2) -0.0524(16) 0.1658(9) 0.065(4) Uani 0.33(3) 1 d D U P B 2
C13S C 0.1996(4) 0.0877(4) 0.2194(2) 0.0339(10) Uani 1 1 d D U . . .
F13S F 0.2400(3) 0.5762(3) 0.10359(17) 0.0563(11) Uani 1 1 d . U . . .
C14S C 0.1967(4) 0.1883(4) 0.22428(19) 0.0294(10) Uani 1 1 d . U . . .
H14S H 0.196029 0.217545 0.197098 0.035 Uiso 1 1 calc R U . . .
F14S F 0.2433(3) 0.6641(3) 0.17173(18) 0.0554(11) Uani 1 1 d . U . . .
C15S C 0.2208(5) 0.0544(5) 0.3449(3) 0.0440(14) Uani 1 1 d . U . . .
F15S F 0.3578(3) 0.5673(3) 0.15329(19) 0.0584(12) Uani 1 1 d . U . . .
C17S C 0.1756(4) 0.4015(4) 0.22953(18) 0.0268(9) Uani 1 1 d . U . . .
C18S C 0.2308(4) 0.4705(4) 0.20936(19) 0.0293(9) Uani 1 1 d . U . . .
H18S H 0.291310 0.498493 0.224097 0.035 Uiso 1 1 calc R U . . .
F16S F -0.0818(5) 0.3911(5) 0.1116(3) 0.0436(18) Uani 0.671(14) 1 d D U P C 1
F17S F -0.0193(6) 0.2615(6) 0.1095(4) 0.075(3) Uani 0.671(14) 1 d D U P C 1
F18S F -0.1041(6) 0.3132(9) 0.1676(3) 0.075(3) Uani 0.671(14) 1 d D U P C 1
F16W F -0.044(2) 0.367(2) 0.0975(6) 0.099(7) Uani 0.329(14) 1 d D U P C 2
F17W F -0.0450(13) 0.2526(8) 0.1387(7) 0.061(4) Uani 0.329(14) 1 d D U P C 2
F18W F -0.1110(11) 0.3795(16) 0.1682(7) 0.081(5) Uani 0.329(14) 1 d D U P C 2
C19S C 0.1991(4) 0.4993(4) 0.1682(2) 0.0325(11) Uani 1 1 d . . . . .
C20S C 0.1125(4) 0.4600(4) 0.1450(2) 0.0335(11) Uani 1 1 d . . . . .
H20S H 0.092136 0.479236 0.116726 0.040 Uiso 1 1 calc R U . . .
C21S C 0.0557(4) 0.3918(4) 0.16422(19) 0.0313(10) Uani 1 1 d . . . . .
F19S F 0.064(2) 0.7154(13) 0.3708(7) 0.069(4) Uani 0.51(5) 1 d D U P D 1
F20S F 0.0397(18) 0.6660(18) 0.4348(9) 0.044(4) Uani 0.51(5) 1 d D U P D 1
F21S F 0.1840(12) 0.6663(15) 0.4053(8) 0.058(4) Uani 0.51(5) 1 d D U P D 1
F19W F 0.0229(19) 0.7119(11) 0.3727(6) 0.053(4) Uani 0.49(5) 1 d D U P D 2
F20W F 0.055(2) 0.654(2) 0.4363(10) 0.066(7) Uani 0.49(5) 1 d D U P D 2
F21W F 0.1696(16) 0.6839(13) 0.3895(11) 0.065(5) Uani 0.49(5) 1 d D U P D 2
C22S C 0.0864(4) 0.3658(4) 0.20586(19) 0.0289(10) Uani 1 1 d . . . . .
H22S H 0.044608 0.321387 0.219111 0.035 Uiso 1 1 calc R U . . .
C23S C 0.2596(5) 0.5764(5) 0.1489(3) 0.0427(14) Uani 1 1 d . . . . .
C24S C -0.0368(4) 0.3438(4) 0.1402(2) 0.0416(13) Uani 1 1 d D . . . .
F22S F -0.2146(3) 0.4094(3) 0.3685(3) 0.0588(17) Uani 0.926(9) 1 d D U P E 1
F23S F -0.1397(3) 0.2815(3) 0.3707(3) 0.0699(18) Uani 0.926(9) 1 d D U P E 1
F24S F -0.1814(4) 0.3148(5) 0.3051(3) 0.078(2) Uani 0.926(9) 1 d D U P E 1
F22W F -0.189(6) 0.389(5) 0.393(2) 0.067(10) Uani 0.074(9) 1 d D U P E 2
F23W F -0.159(4) 0.289(3) 0.329(2) 0.046(9) Uani 0.074(9) 1 d D U P E 2
F24W F -0.215(5) 0.428(4) 0.328(3) 0.073(10) Uani 0.074(9) 1 d D U P E 2
C25S C 0.1215(4) 0.4090(3) 0.31536(18) 0.0265(9) Uani 1 1 d . . . . .
C26S C 0.1353(4) 0.5035(4) 0.33934(19) 0.0303(10) Uani 1 1 d . . . . .
H26S H 0.197335 0.537823 0.337211 0.036 Uiso 1 1 calc R U . . .
C27S C 0.0621(4) 0.5491(4) 0.3661(2) 0.0339(11) Uani 1 1 d . . . . .
C28S C -0.0311(4) 0.5021(4) 0.3692(2) 0.0382(12) Uani 1 1 d . . . . .
H28S H -0.082102 0.533159 0.386941 0.046 Uiso 1 1 calc R U . . .
C29S C -0.0464(4) 0.4095(4) 0.3458(2) 0.0343(11) Uani 1 1 d . . . . .
C30S C 0.0286(4) 0.3633(4) 0.32005(19) 0.0283(10) Uani 1 1 d . . . . .
H30S H 0.015894 0.298444 0.305160 0.034 Uiso 1 1 calc R U . . .
C31S C 0.0814(5) 0.6496(5) 0.3920(3) 0.0453(15) Uani 1 1 d . . . . .
C32S C -0.1452(5) 0.3546(5) 0.3480(3) 0.0533(19) Uani 1 1 d . . . . .
B1T B 0.3469(5) 0.0318(4) 0.94874(19) 0.0270(10) Uani 1 1 d . . . . .
C1T C 0.3962(4) 0.1082(4) 0.99386(19) 0.0291(10) Uani 1 1 d . . . . .
C2T C 0.3454(5) 0.1751(4) 1.02403(19) 0.0332(11) Uani 1 1 d . . . . .
H2T H 0.277045 0.180633 1.018018 0.040 Uiso 1 1 calc R U . . .
C3T C 0.3916(5) 0.2340(4) 1.0626(2) 0.0402(13) Uani 1 1 d . . . . .
F1T F 0.2355(6) 0.2624(6) 1.1018(3) 0.076(3) Uani 0.708(12) 1 d . U P F 1
F2T F 0.3671(8) 0.3311(9) 1.1361(3) 0.087(4) Uani 0.708(12) 1 d . U P F 1
F3T F 0.3091(8) 0.3764(6) 1.0762(3) 0.071(3) Uani 0.708(12) 1 d . U P F 1
F1W F 0.260(2) 0.323(2) 1.0773(9) 0.085(6) Uani 0.292(12) 1 d . U P F 2
F2W F 0.332(2) 0.2809(19) 1.1353(8) 0.080(6) Uani 0.292(12) 1 d . U P F 2
F3W F 0.3938(18) 0.3926(16) 1.1047(9) 0.089(6) Uani 0.292(12) 1 d . U P F 2
C4T C 0.4923(6) 0.2311(4) 1.0719(2) 0.0427(14) Uani 1 1 d . . . . .
H4T H 0.524018 0.271741 1.098143 0.051 Uiso 1 1 calc R U . . .
C5T C 0.5448(5) 0.1670(4) 1.0417(2) 0.0382(12) Uani 1 1 d . . . . .
C6T C 0.4975(5) 0.1063(4) 1.0040(2) 0.0339(11) Uani 1 1 d . . . . .
H6T H 0.535215 0.061887 0.984424 0.041 Uiso 1 1 calc R U . . .
F4T F 0.686(3) 0.094(2) 1.0624(16) 0.076(6) Uani 0.33(5) 1 d D U P G 1
F5T F 0.706(3) 0.248(2) 1.0635(12) 0.059(6) Uani 0.33(5) 1 d D U P G 1
F6T F 0.705(2) 0.163(3) 1.0057(10) 0.071(6) Uani 0.33(5) 1 d D U P G 1
F4X F 0.6679(12) 0.0965(9) 1.0796(6) 0.066(3) Uani 0.67(5) 1 d D U P G 2
F5X F 0.6909(16) 0.2416(11) 1.0764(9) 0.078(5) Uani 0.67(5) 1 d D U P G 2
F6X F 0.7019(8) 0.1290(14) 1.0145(4) 0.062(3) Uani 0.67(5) 1 d D U P G 2
C7T C 0.3317(7) 0.3038(6) 1.0941(3) 0.0545(18) Uani 1 1 d . . . . .
C8T C 0.6551(6) 0.1624(5) 1.0499(3) 0.0522(18) Uani 1 1 d . . . . .
C9T C 0.4088(4) 0.0504(3) 0.90218(17) 0.0263(9) Uani 1 1 d . . . . .
F7T F 0.3348(19) 0.2715(19) 0.8314(10) 0.060(5) Uani 0.41(5) 1 d D U P H 1
F8T F 0.485(3) 0.3162(15) 0.8412(8) 0.051(4) Uani 0.41(5) 1 d D U P H 1
F9T F 0.443(2) 0.226(2) 0.7766(8) 0.037(4) Uani 0.41(5) 1 d D U P H 1
F7X F 0.3629(17) 0.2938(13) 0.8449(7) 0.061(4) Uani 0.59(5) 1 d D U P H 2
F8X F 0.5200(15) 0.3046(12) 0.8344(6) 0.047(3) Uani 0.59(5) 1 d D U P H 2
F9X F 0.4151(18) 0.2336(17) 0.7792(7) 0.050(4) Uani 0.59(5) 1 d D U P H 2
C10T C 0.3933(4) 0.1324(3) 0.88228(19) 0.0299(10) Uani 1 1 d . . . . .
H10T H 0.345883 0.175132 0.895686 0.036 Uiso 1 1 calc R U . . .
C11T C 0.4458(5) 0.1526(4) 0.84329(19) 0.0327(11) Uani 1 1 d . . . . .
C12T C 0.5160(5) 0.0917(4) 0.8223(2) 0.0357(12) Uani 1 1 d . . . . .
H12T H 0.551418 0.105279 0.795726 0.043 Uiso 1 1 calc R U . . .
F10T F 0.686(3) -0.049(3) 0.8407(15) 0.064(6) Uani 0.34(6) 1 d . U P I 1
F11T F 0.620(3) -0.053(3) 0.7740(11) 0.065(6) Uani 0.34(6) 1 d . U P I 1
F12T F 0.588(3) -0.145(3) 0.8195(13) 0.051(5) Uani 0.34(6) 1 d . U P I 1
F10X F 0.6886(14) -0.0508(13) 0.8541(8) 0.056(3) Uani 0.66(6) 1 d . U P I 2
F11X F 0.6516(17) -0.0282(15) 0.7836(7) 0.063(4) Uani 0.66(6) 1 d . U P I 2
F12X F 0.5680(16) -0.1468(16) 0.8105(9) 0.059(4) Uani 0.66(6) 1 d . U P I 2
C13T C 0.5320(5) 0.0114(4) 0.8414(2) 0.0346(11) Uani 1 1 d . . . . .
F13T F 0.3771(3) -0.3023(2) 1.06518(13) 0.0422(8) Uani 1 1 d . . . . .
C14T C 0.4797(4) -0.0086(4) 0.88086(19) 0.0306(10) Uani 1 1 d . . . . .
H14T H 0.493280 -0.064292 0.893373 0.037 Uiso 1 1 calc R U . . .
F14T F 0.3146(3) -0.1683(3) 1.09133(13) 0.0465(9) Uani 1 1 d . . . . .
C15T C 0.4326(6) 0.2434(4) 0.8246(2) 0.0448(15) Uani 1 1 d . . . . .
F15T F 0.4707(3) -0.1721(3) 1.07823(14) 0.0446(9) Uani 1 1 d . . . . .
C16T C 0.6079(6) -0.0554(5) 0.8210(3) 0.0479(16) Uani 1 1 d . . . . .
F16T F 0.2476(4) -0.4046(3) 0.90553(14) 0.0509(10) Uani 1 1 d . . . . .
C17T C 0.3531(4) -0.0782(3) 0.95892(17) 0.0257(9) Uani 1 1 d . . . . .
F17T F 0.3853(4) -0.3695(3) 0.87500(17) 0.0656(13) Uani 1 1 d . . . . .
C18T C 0.3697(4) -0.0993(3) 1.00377(18) 0.0260(9) Uani 1 1 d . . . . .
H18T H 0.386007 -0.048119 1.029012 0.031 Uiso 1 1 calc R U . . .
F18T F 0.2542(4) -0.3078(3) 0.85594(14) 0.0575(12) Uani 1 1 d . . . . .
C19T C 0.3629(4) -0.1931(4) 1.01241(17) 0.0261(9) Uani 1 1 d . . . . .
C20T C 0.3412(4) -0.2703(3) 0.97657(19) 0.0288(10) Uani 1 1 d . . . . .
H20T H 0.337874 -0.334302 0.982471 0.035 Uiso 1 1 calc R U . . .
C21T C 0.3243(4) -0.2509(3) 0.93161(19) 0.0305(10) Uani 1 1 d . . . . .
F19T F -0.023(2) -0.0528(15) 1.0237(10) 0.071(6) Uani 0.57(5) 1 d D U P J 1
F20T F 0.0264(18) 0.0898(15) 1.0502(7) 0.069(5) Uani 0.57(5) 1 d D U P J 1
F21T F -0.0999(13) 0.0651(15) 1.0052(8) 0.054(4) Uani 0.57(5) 1 d D U P J 1
F19X F -0.0400(18) -0.0579(12) 1.0163(9) 0.037(4) Uani 0.43(5) 1 d D U P J 2
F20X F 0.0477(17) 0.060(3) 1.0561(8) 0.066(5) Uani 0.43(5) 1 d D U P J 2
F21X F -0.072(2) 0.0894(19) 1.0179(10) 0.069(5) Uani 0.43(5) 1 d D U P J 2
C22T C 0.3295(4) -0.1566(4) 0.92323(18) 0.0290(10) Uani 1 1 d . . . . .
H22T H 0.316641 -0.145297 0.892376 0.035 Uiso 1 1 calc R U . . .
F22T F 0.0682(4) -0.0497(4) 0.81144(17) 0.0642(13) Uani 1 1 d . . . . .
C23T C 0.3807(4) -0.2094(4) 1.06162(19) 0.0315(10) Uani 1 1 d . . . . .
F23T F 0.0609(3) 0.1028(4) 0.82384(15) 0.0545(10) Uani 1 1 d . . . . .
C24T C 0.3038(6) -0.3330(4) 0.8919(2) 0.0410(14) Uani 1 1 d . . . . .
F24T F -0.0634(3) 0.0134(4) 0.84023(18) 0.0663(13) Uani 1 1 d . . . . .
C25T C 0.2266(4) 0.0391(3) 0.94043(19) 0.0289(10) Uani 1 1 d . . . . .
C26T C 0.1616(4) 0.0362(4) 0.9780(2) 0.0333(11) Uani 1 1 d . . . . .
H26T H 0.188477 0.035500 1.008422 0.040 Uiso 1 1 calc R U . . .
C27T C 0.0589(5) 0.0344(4) 0.9720(2) 0.0351(11) Uani 1 1 d . . . . .
C28T C 0.0158(4) 0.0308(4) 0.9279(2) 0.0365(12) Uani 1 1 d . . . . .
H28T H -0.054099 0.028686 0.923740 0.044 Uiso 1 1 calc R U . . .
C29T C 0.0780(4) 0.0302(4) 0.8906(2) 0.0345(11) Uani 1 1 d . . . . .
C30T C 0.1809(4) 0.0344(4) 0.89672(19) 0.0304(10) Uani 1 1 d . . . . .
H30T H 0.221265 0.033962 0.869992 0.036 Uiso 1 1 calc R U . . .
C31T C -0.0050(5) 0.0331(5) 1.0139(3) 0.0469(16) Uani 1 1 d . . . . .
C32T C 0.0363(5) 0.0242(5) 0.8422(3) 0.0452(14) Uani 1 1 d . . . . .
B1U B 0.8880(4) 0.4603(4) 0.6713(2) 0.0272(10) Uani 1 1 d . . . . .
C1U C 0.8638(4) 0.3430(4) 0.65878(19) 0.0277(9) Uani 1 1 d . . . . .
C2U C 0.8316(4) 0.2878(4) 0.69238(19) 0.0297(10) Uani 1 1 d . . . . .
H2U H 0.816596 0.319411 0.722922 0.036 Uiso 1 1 calc R U . . .
C3U C 0.8211(4) 0.1873(4) 0.6822(2) 0.0328(10) Uani 1 1 d . . . . .
F1U F 0.689(2) 0.091(3) 0.7065(12) 0.081(7) Uani 0.188(10) 1 d D U P K 1
F2U F 0.836(3) 0.054(2) 0.7181(12) 0.081(7) Uani 0.188(10) 1 d D U P K 1
F3U F 0.775(3) 0.174(2) 0.7586(12) 0.082(7) Uani 0.188(10) 1 d D U P K 1
F1V F 0.7590(7) 0.0430(4) 0.7041(2) 0.079(2) Uani 0.812(10) 1 d D U P K 2
F2V F 0.8534(6) 0.1371(6) 0.7533(3) 0.082(2) Uani 0.812(10) 1 d D U P K 2
F3V F 0.7073(6) 0.1720(5) 0.7425(3) 0.073(2) Uani 0.812(10) 1 d D U P K 2
C4U C 0.8440(4) 0.1383(4) 0.6388(2) 0.0371(12) Uani 1 1 d . . . . .
H4U H 0.837126 0.070191 0.631969 0.044 Uiso 1 1 calc R U . . .
C5U C 0.8775(5) 0.1918(4) 0.6052(2) 0.0388(12) Uani 1 1 d . . . . .
C6U C 0.8867(5) 0.2921(4) 0.6154(2) 0.0364(12) Uani 1 1 d . . . . .
H6U H 0.909453 0.326594 0.591658 0.044 Uiso 1 1 calc R U . . .
F4U F 0.998(3) 0.107(6) 0.556(3) 0.080(11) Uani 0.067(9) 1 d D U P L 1
F5U F 0.844(5) 0.063(4) 0.546(3) 0.071(11) Uani 0.067(9) 1 d D U P L 1
F6U F 0.903(7) 0.193(5) 0.523(2) 0.081(11) Uani 0.067(9) 1 d D U P L 1
F4V F 0.9109(5) 0.0469(3) 0.5545(2) 0.0676(17) Uani 0.933(9) 1 d D U P L 2
F5V F 0.8465(6) 0.1555(5) 0.52350(19) 0.083(2) Uani 0.933(9) 1 d D U P L 2
F6V F 1.0000(4) 0.1719(4) 0.5461(2) 0.0758(19) Uani 0.933(9) 1 d D U P L 2
C7U C 0.7858(6) 0.1332(5) 0.7192(3) 0.0447(15) Uani 1 1 d . . . . .
C8U C 0.9072(6) 0.1418(5) 0.5578(3) 0.0568(19) Uani 1 1 d D . . . .
C9U C 1.0043(4) 0.4689(3) 0.68896(18) 0.0265(9) Uani 1 1 d . . . . .
F7U F 1.1008(6) 0.3667(5) 0.81189(19) 0.074(2) Uani 0.901(12) 1 d D U P M 1
F8U F 1.1057(5) 0.5174(5) 0.83138(19) 0.0606(18) Uani 0.901(12) 1 d D U P M 1
F9U F 1.2407(5) 0.4522(7) 0.8125(3) 0.076(2) Uani 0.901(12) 1 d D U P M 1
F7V F 1.064(4) 0.422(5) 0.825(2) 0.081(10) Uani 0.099(12) 1 d D U P M 2
F8V F 1.152(5) 0.547(3) 0.818(2) 0.070(10) Uani 0.099(12) 1 d D U P M 2
F9V F 1.217(4) 0.409(4) 0.810(2) 0.057(9) Uani 0.099(12) 1 d D U P M 2
C10U C 1.0285(4) 0.4620(4) 0.73537(19) 0.0284(9) Uani 1 1 d . . . . .
H10U H 0.976753 0.460869 0.757284 0.034 Uiso 1 1 calc R U . . .
C11U C 1.1256(4) 0.4567(4) 0.7506(2) 0.0352(12) Uani 1 1 d . . . . .
C12U C 1.2035(4) 0.4583(4) 0.7198(3) 0.0391(13) Uani 1 1 d . . . . .
H12U H 1.270002 0.456031 0.730128 0.047 Uiso 1 1 calc R U . . .
C13U C 1.1812(4) 0.4634(4) 0.6736(2) 0.0354(12) Uani 1 1 d . . . . .
C14U C 1.0842(4) 0.4694(4) 0.6583(2) 0.0318(10) Uani 1 1 d . . . . .
H14U H 1.071849 0.473879 0.626420 0.038 Uiso 1 1 calc R U . . .
C15U C 1.1436(5) 0.4476(5) 0.8011(3) 0.0507(19) Uani 1 1 d . . . . .
F13U F 0.7976(8) 0.8284(4) 0.7726(2) 0.065(3) Uani 0.86(2) 1 d D U P N 1
F14U F 0.9328(7) 0.7712(5) 0.7913(2) 0.0496(16) Uani 0.86(2) 1 d D U P N 1
F15U F 0.8083(8) 0.7788(7) 0.8385(2) 0.064(2) Uani 0.86(2) 1 d D U P N 1
F13V F 0.851(5) 0.836(3) 0.7614(17) 0.069(9) Uani 0.14(2) 1 d D U P N 2
F14V F 0.973(4) 0.776(3) 0.7912(17) 0.054(10) Uani 0.14(2) 1 d D U P N 2
F15V F 0.840(4) 0.803(3) 0.8314(16) 0.055(8) Uani 0.14(2) 1 d D U P N 2
C16U C 1.2634(5) 0.4646(5) 0.6392(3) 0.0476(15) Uani 1 1 d . U . . .
F10U F 1.3076(9) 0.5483(6) 0.6387(5) 0.063(3) Uani 0.638(18) 1 d D U P O 1
F11U F 1.3346(7) 0.4075(8) 0.6458(4) 0.068(3) Uani 0.638(18) 1 d D U P O 1
F12U F 1.2346(7) 0.4308(13) 0.5937(4) 0.085(3) Uani 0.638(18) 1 d D U P O 1
F10V F 1.2693(13) 0.5398(12) 0.6198(7) 0.053(4) Uani 0.362(18) 1 d D U P O 2
F11V F 1.3531(13) 0.460(2) 0.6615(8) 0.084(5) Uani 0.362(18) 1 d D U P O 2
F12V F 1.2541(16) 0.3896(11) 0.6065(7) 0.071(4) Uani 0.362(18) 1 d D U P O 2
C17U C 0.8196(4) 0.5155(4) 0.7130(2) 0.0302(10) Uani 1 1 d . . . . .
C18U C 0.8546(4) 0.6056(4) 0.7377(2) 0.0347(11) Uani 1 1 d . . . . .
H18U H 0.920217 0.629380 0.732577 0.042 Uiso 1 1 calc R U . . .
F16U F 0.4924(9) 0.5504(11) 0.7477(7) 0.096(4) Uani 0.578(14) 1 d D U P P 1
F17U F 0.5407(8) 0.5121(9) 0.8090(4) 0.093(4) Uani 0.578(14) 1 d D U P P 1
F18U F 0.5386(9) 0.4062(9) 0.7444(5) 0.069(3) Uani 0.578(14) 1 d D U P P 1
F16V F 0.4949(10) 0.5098(12) 0.7198(6) 0.072(4) Uani 0.422(14) 1 d D U P P 2
F17V F 0.5101(12) 0.5728(14) 0.7857(7) 0.099(5) Uani 0.422(14) 1 d D U P P 2
F18V F 0.5521(16) 0.4193(16) 0.7636(8) 0.080(5) Uani 0.422(14) 1 d D U P P 2
C19U C 0.7960(6) 0.6616(5) 0.7697(2) 0.0448(14) Uani 1 1 d . . . . .
C20U C 0.7001(6) 0.6280(6) 0.7777(3) 0.0547(19) Uani 1 1 d . . . . .
H20U H 0.659802 0.665708 0.799252 0.066 Uiso 1 1 calc R U . . .
C21U C 0.6637(5) 0.5397(6) 0.7543(3) 0.0533(19) Uani 1 1 d . . . . .
F19U F 0.933(4) 0.810(4) 0.6305(13) 0.065(7) Uani 0.25(5) 1 d D U P Q 1
F20U F 1.028(3) 0.759(3) 0.5783(18) 0.068(8) Uani 0.25(5) 1 d D U P Q 1
F21U F 0.892(3) 0.797(3) 0.5554(14) 0.064(7) Uani 0.25(5) 1 d D U P Q 1
F19V F 0.9621(15) 0.8046(11) 0.6324(4) 0.066(3) Uani 0.75(5) 1 d D U P Q 2
F20V F 1.0158(10) 0.7478(10) 0.5650(7) 0.066(3) Uani 0.75(5) 1 d D U P Q 2
F21V F 0.8759(11) 0.8152(10) 0.5714(9) 0.071(4) Uani 0.75(5) 1 d D U P Q 2
C22U C 0.7213(4) 0.4844(5) 0.7220(2) 0.0396(13) Uani 1 1 d . . . . .
H22U H 0.693963 0.424326 0.705690 0.047 Uiso 1 1 calc R U . . .
C23U C 0.8362(7) 0.7594(6) 0.7929(3) 0.059(2) Uani 1 1 d . . . . .
C24U C 0.5588(7) 0.5022(8) 0.7619(5) 0.082(4) Uani 1 1 d . . . . .
C32U C 0.6791(15) 0.4909(12) 0.5253(7) 0.074(4) Uani 0.505(11) 1 d D U P R 1
F22U F 0.6922(15) 0.5239(14) 0.4846(6) 0.108(4) Uani 0.505(11) 1 d D U P R 1
F23U F 0.5903(8) 0.5010(10) 0.5452(5) 0.092(3) Uani 0.505(11) 1 d D U P R 1
F24U F 0.6810(10) 0.3954(9) 0.5129(4) 0.080(3) Uani 0.505(11) 1 d D U P R 1
C32V C 0.6852(14) 0.4996(11) 0.5225(6) 0.072(4) Uani 0.495(11) 1 d D U P R 2
F22V F 0.7244(9) 0.4717(11) 0.4791(4) 0.085(3) Uani 0.495(11) 1 d D U P R 2
F23V F 0.6274(8) 0.5690(8) 0.5123(4) 0.073(3) Uani 0.495(11) 1 d D U P R 2
F24V F 0.6306(12) 0.4238(12) 0.5302(5) 0.095(4) Uani 0.495(11) 1 d D U P R 2
C25U C 0.8663(4) 0.5145(4) 0.62699(19) 0.0311(10) Uani 1 1 d . . . . .
C26U C 0.9130(4) 0.6056(4) 0.6239(2) 0.0340(11) Uani 1 1 d . . . . .
H26U H 0.967165 0.630250 0.644510 0.041 Uiso 1 1 calc R U . . .
C27U C 0.8819(5) 0.6600(5) 0.5916(3) 0.0426(14) Uani 1 1 d . . . . .
C28U C 0.8046(6) 0.6268(6) 0.5599(3) 0.0523(19) Uani 1 1 d . . . . .
H28U H 0.782279 0.664657 0.538343 0.063 Uiso 1 1 calc R U . . .
C29U C 0.7614(6) 0.5364(6) 0.5612(3) 0.055(2) Uani 1 1 d . . . . .
C30U C 0.7903(5) 0.4821(5) 0.5937(2) 0.0435(15) Uani 1 1 d . . . . .
H30U H 0.757559 0.420649 0.593453 0.052 Uiso 1 1 calc R U . . .
C31U C 0.9324(6) 0.7570(6) 0.5904(3) 0.057(2) Uani 1 1 d . . . . .
C1I C 0.3400(18) 0.2492(14) 0.4548(8) 0.037(4) Uani 0.25 1 d D U P S 1
H1IA H 0.364689 0.191623 0.464117 0.055 Uiso 0.25 1 calc R U P S 1
H1IB H 0.332825 0.239657 0.420533 0.055 Uiso 0.25 1 calc R U P S 1
H1IC H 0.386974 0.304387 0.465569 0.055 Uiso 0.25 1 calc R U P S 1
C2I C 0.233(2) 0.269(3) 0.4782(14) 0.064(5) Uani 0.25 1 d D U P S 1
H2IA H 0.189247 0.210559 0.467804 0.077 Uiso 0.25 1 calc R U P S 1
H2IB H 0.243021 0.274841 0.512528 0.077 Uiso 0.25 1 calc R U P S 1
O1I O 0.181(2) 0.348(2) 0.4704(11) 0.077(4) Uani 0.25 1 d D U P S 1
C3I C 0.102(2) 0.388(3) 0.4994(13) 0.075(5) Uani 0.25 1 d D U P S 1
H3IA H 0.116299 0.457437 0.510425 0.090 Uiso 0.25 1 calc R U P S 1
H3IB H 0.093190 0.355789 0.527111 0.090 Uiso 0.25 1 calc R U P S 1
C4I C 0.009(3) 0.370(3) 0.4684(14) 0.070(6) Uani 0.25 1 d D U P S 1
H4IA H -0.047674 0.395935 0.486393 0.105 Uiso 0.25 1 calc R U P S 1
H4IB H 0.018212 0.402156 0.441194 0.105 Uiso 0.25 1 calc R U P S 1
H4IC H -0.004776 0.301039 0.457792 0.105 Uiso 0.25 1 calc R U P S 1
C1H C 0.272(3) 0.300(3) 0.4815(12) 0.059(5) Uani 0.25 1 d D U P T 2
H1HA H 0.318523 0.263833 0.460828 0.089 Uiso 0.25 1 calc R U P T 2
H1HB H 0.295647 0.368442 0.487432 0.089 Uiso 0.25 1 calc R U P T 2
H1HC H 0.268953 0.276437 0.511351 0.089 Uiso 0.25 1 calc R U P T 2
C2H C 0.170(2) 0.289(3) 0.4583(14) 0.076(5) Uani 0.25 1 d D U P T 2
H2HA H 0.175583 0.311464 0.427821 0.091 Uiso 0.25 1 calc R U P T 2
H2HB H 0.148965 0.219718 0.451673 0.091 Uiso 0.25 1 calc R U P T 2
O1H O 0.094(2) 0.339(2) 0.4848(11) 0.080(4) Uani 0.25 1 d D U P T 2
C3H C 0.086(3) 0.433(2) 0.4776(15) 0.073(5) Uani 0.25 1 d D U P T 2
H3HA H 0.079791 0.436175 0.443748 0.087 Uiso 0.25 1 calc R U P T 2
H3HB H 0.143933 0.475417 0.491232 0.087 Uiso 0.25 1 calc R U P T 2
C4H C -0.005(3) 0.460(3) 0.5022(12) 0.062(6) Uani 0.25 1 d D U P T 2
H4HA H -0.017455 0.526475 0.499233 0.074 Uiso 0.25 1 calc R U P T 2
H4HB H -0.060877 0.417019 0.488352 0.074 Uiso 0.25 1 calc R U P T 2
H4HC H 0.002753 0.455948 0.535457 0.074 Uiso 0.25 1 calc R U P T 2

loop_
_atom_site_aniso_label
_atom_site_aniso_U_11
_atom_site_aniso_U_22
_atom_site_aniso_U_33
_atom_site_aniso_U_23
_atom_site_aniso_U_13
_atom_site_aniso_U_12
C1A 0.025(2) 0.028(2) 0.029(2) 0.0076(18) 0.0017(18) -0.0011(17)
N1A 0.0194(17) 0.0253(19) 0.030(2) 0.0043(15) 0.0013(15) 0.0009(14)
O1A 0.0303(18) 0.0254(17) 0.045(2) 0.0024(15) -0.0015(16) -0.0068(14)
P1A 0.0214(6) 0.0196(5) 0.0411(7) 0.0017(5) 0.0122(5) 0.0022(4)
Ir1A 0.02279(8) 0.02092(8) 0.02915(9) 0.00277(6) 0.00862(6) 0.00460(6)
C2A 0.040(3) 0.036(3) 0.043(3) 0.013(2) 0.001(2) -0.011(2)
N2A 0.030(2) 0.033(2) 0.0222(18) 0.0010(16) 0.0052(16) 0.0145(17)
C3A 0.0180(19) 0.026(2) 0.032(2) 0.0002(18) 0.0009(17) 0.0018(16)
N3A 0.034(2) 0.027(2) 0.029(2) 0.0038(17) 0.0081(17) 0.0116(17)
C4A 0.030(3) 0.045(3) 0.029(3) 0.006(2) 0.004(2) 0.003(2)
C40C 0.029(2) 0.032(3) 0.048(3) 0.017(2) 0.005(2) 0.005(2)
C5A 0.043(3) 0.040(3) 0.033(3) 0.000(2) 0.003(2) 0.006(2)
C6A 0.049(4) 0.065(4) 0.033(3) 0.017(3) 0.005(3) 0.001(3)
C7A 0.026(2) 0.033(3) 0.031(3) -0.003(2) -0.0010(19) 0.008(2)
C8A 0.029(3) 0.046(3) 0.039(3) -0.012(3) -0.008(2) 0.009(2)
C9A 0.044(3) 0.065(4) 0.036(3) -0.010(3) -0.014(3) 0.018(3)
C10A 0.046(4) 0.076(5) 0.030(3) 0.005(3) -0.001(3) 0.031(3)
C11A 0.036(3) 0.048(3) 0.027(2) 0.008(2) 0.006(2) 0.021(2)
C12A 0.052(4) 0.048(3) 0.035(3) 0.016(3) 0.021(3) 0.027(3)
C13A 0.089(6) 0.063(5) 0.043(4) 0.025(3) 0.034(4) 0.046(4)
C14A 0.104(7) 0.062(5) 0.057(5) 0.036(4) 0.046(5) 0.046(5)
C15A 0.095(6) 0.037(3) 0.082(6) 0.028(4) 0.058(5) 0.028(4)
C16A 0.057(4) 0.033(3) 0.060(4) 0.013(3) 0.030(3) 0.016(3)
C17A 0.044(3) 0.032(3) 0.045(3) 0.012(2) 0.023(3) 0.018(2)
C18A 0.028(2) 0.024(2) 0.038(3) 0.0026(19) 0.013(2) 0.0049(17)
C19A 0.030(2) 0.023(2) 0.039(3) -0.0011(19) 0.012(2) 0.0025(18)
C20A 0.040(3) 0.027(2) 0.048(3) -0.008(2) 0.016(3) 0.003(2)
C21A 0.062(4) 0.051(4) 0.041(3) -0.011(3) 0.007(3) 0.018(3)
C22A 0.069(5) 0.057(4) 0.040(3) 0.009(3) 0.023(3) 0.031(4)
C23A 0.054(4) 0.040(3) 0.046(3) 0.009(3) 0.021(3) 0.022(3)
C24A 0.028(2) 0.024(2) 0.070(4) 0.003(2) 0.022(3) -0.0009(19)
C25A 0.037(3) 0.027(3) 0.092(6) -0.008(3) 0.025(3) -0.011(2)
C26A 0.049(4) 0.027(3) 0.138(9) -0.002(4) 0.042(5) -0.010(3)
C27A 0.048(4) 0.037(4) 0.153(10) -0.004(5) 0.049(5) -0.014(3)
C28A 0.045(4) 0.036(3) 0.128(8) 0.014(4) 0.048(5) 0.001(3)
C29A 0.030(3) 0.028(3) 0.089(5) 0.002(3) 0.029(3) -0.003(2)
C30A 0.022(2) 0.024(2) 0.044(3) 0.000(2) 0.0024(19) 0.0015(17)
C31A 0.030(3) 0.039(3) 0.044(3) -0.008(2) -0.003(2) 0.008(2)
C32A 0.032(3) 0.064(4) 0.039(3) -0.005(3) -0.007(2) 0.005(3)
C33A 0.037(3) 0.060(4) 0.056(4) 0.002(3) -0.013(3) 0.013(3)
C34A 0.028(3) 0.047(3) 0.058(4) 0.002(3) -0.009(3) 0.010(2)
C35A 0.023(2) 0.035(3) 0.053(4) 0.003(2) 0.003(2) 0.006(2)
C36A 0.030(3) 0.039(3) 0.038(3) 0.003(2) 0.006(2) 0.013(2)
C37A 0.032(3) 0.056(4) 0.057(4) 0.005(3) 0.009(3) 0.021(3)
C38A 0.052(4) 0.056(4) 0.041(3) 0.007(3) 0.008(3) 0.030(3)
C39A 0.061(4) 0.036(3) 0.043(3) 0.001(2) 0.013(3) 0.022(3)
C40A 0.042(3) 0.032(3) 0.038(3) 0.000(2) 0.008(2) 0.012(2)
C1B 0.039(3) 0.036(3) 0.033(3) 0.015(2) 0.005(2) 0.003(2)
N1B 0.031(2) 0.0256(19) 0.035(2) 0.0083(17) -0.0018(17) -0.0003(16)
O1B 0.042(2) 0.039(2) 0.055(3) 0.015(2) -0.001(2) -0.0097(18)
P1B 0.0207(5) 0.0219(5) 0.0257(5) 0.0063(4) 0.0010(4) 0.0038(4)
Ir1B 0.02470(8) 0.02585(8) 0.03113(9) 0.01063(7) 0.00303(7) 0.00688(6)
C2B 0.049(4) 0.057(4) 0.048(4) 0.014(3) 0.005(3) -0.012(3)
N2B 0.045(3) 0.0228(19) 0.030(2) 0.0045(16) 0.0044(19) 0.0163(18)
C3B 0.035(3) 0.027(2) 0.038(3) 0.012(2) 0.001(2) 0.001(2)
N3B 0.032(2) 0.041(3) 0.050(3) 0.028(2) 0.003(2) 0.0121(19)
C4B 0.055(4) 0.044(3) 0.031(3) 0.010(2) 0.000(3) 0.004(3)
C5B 0.072(5) 0.059(4) 0.049(4) 0.022(3) 0.008(4) 0.028(4)
C6B 0.084(6) 0.065(5) 0.035(3) 0.012(3) 0.011(4) 0.012(4)
C7B 0.049(3) 0.025(2) 0.037(3) 0.006(2) -0.001(3) 0.008(2)
C8B 0.083(6) 0.028(3) 0.060(5) -0.003(3) -0.003(4) -0.006(3)
C9B 0.135(9) 0.032(3) 0.047(4) -0.011(3) -0.003(5) 0.001(5)
C10B 0.121(8) 0.037(3) 0.042(4) -0.003(3) 0.020(4) 0.016(4)
C11B 0.072(4) 0.029(3) 0.038(3) 0.007(2) 0.014(3) 0.023(3)
C12B 0.058(4) 0.044(3) 0.050(4) 0.022(3) 0.027(3) 0.031(3)
C13B 0.090(6) 0.065(5) 0.060(5) 0.029(4) 0.043(5) 0.047(5)
C14B 0.079(6) 0.086(6) 0.081(6) 0.049(5) 0.056(5) 0.046(5)
C15B 0.041(4) 0.087(6) 0.096(7) 0.051(6) 0.033(4) 0.029(4)
C16B 0.032(3) 0.060(4) 0.068(5) 0.037(4) 0.017(3) 0.015(3)
C17B 0.035(3) 0.041(3) 0.055(4) 0.025(3) 0.013(3) 0.019(2)
C18B 0.028(2) 0.025(2) 0.026(2) 0.0032(17) 0.0012(18) 0.0067(17)
C19B 0.033(3) 0.039(3) 0.028(2) 0.002(2) -0.001(2) 0.002(2)
C20B 0.043(3) 0.041(3) 0.029(3) -0.001(2) 0.004(2) 0.005(2)
C21B 0.058(4) 0.037(3) 0.045(3) 0.001(3) 0.020(3) 0.012(3)
C22B 0.049(4) 0.058(4) 0.053(4) 0.017(3) 0.019(3) 0.030(3)
C23B 0.044(3) 0.041(3) 0.040(3) 0.013(2) 0.011(2) 0.022(3)
C24B 0.028(2) 0.024(2) 0.025(2) 0.0079(16) 0.0017(17) 0.0028(17)
C25B 0.030(2) 0.034(3) 0.029(2) 0.011(2) -0.0052(19) -0.002(2)
C26B 0.042(3) 0.032(3) 0.036(3) 0.006(2) -0.008(2) 0.002(2)
C27B 0.056(4) 0.033(3) 0.031(3) -0.004(2) -0.010(3) 0.002(3)
C28B 0.058(4) 0.038(3) 0.024(2) 0.003(2) 0.006(2) 0.007(3)
C29B 0.038(3) 0.031(2) 0.029(2) 0.006(2) 0.007(2) 0.005(2)
C30B 0.024(2) 0.027(2) 0.043(3) 0.009(2) 0.000(2) 0.0021(17)
C31B 0.033(3) 0.028(3) 0.067(4) 0.020(3) -0.002(3) -0.002(2)
C32B 0.043(4) 0.041(3) 0.088(6) 0.030(4) 0.003(4) -0.008(3)
C33B 0.031(3) 0.043(4) 0.096(6) 0.021(4) 0.000(3) -0.008(3)
C34B 0.028(3) 0.047(4) 0.089(6) 0.017(4) -0.011(3) -0.011(3)
C35B 0.031(3) 0.039(3) 0.059(4) 0.011(3) -0.013(3) -0.011(2)
C36B 0.038(3) 0.042(3) 0.070(5) 0.026(3) 0.004(3) 0.013(3)
C37B 0.052(4) 0.050(4) 0.106(7) 0.043(4) 0.014(4) 0.024(3)
C38B 0.050(4) 0.083(6) 0.094(7) 0.059(5) 0.012(4) 0.030(4)
C39B 0.042(4) 0.079(6) 0.078(6) 0.043(5) -0.010(4) 0.016(4)
C40B 0.041(3) 0.053(4) 0.060(4) 0.029(3) -0.010(3) 0.009(3)
C1C 0.040(3) 0.044(3) 0.027(2) 0.000(2) -0.005(2) 0.010(2)
N1C 0.032(2) 0.033(2) 0.027(2) 0.0040(17) -0.0036(17) 0.0074(17)
O1C 0.062(3) 0.062(3) 0.029(2) 0.013(2) 0.004(2) 0.020(2)
P1C 0.0231(5) 0.0182(5) 0.0278(6) 0.0044(4) -0.0012(4) 0.0005(4)
Ir1C 0.02407(8) 0.02094(8) 0.02579(8) 0.00728(6) 0.00042(6) 0.00299(6)
C2C 0.061(4) 0.065(5) 0.036(3) 0.006(3) -0.009(3) 0.006(4)
N2C 0.029(2) 0.028(2) 0.041(2) 0.0183(18) 0.0093(18) 0.0092(16)
C3C 0.040(3) 0.047(3) 0.027(2) 0.015(2) 0.003(2) 0.015(2)
N3C 0.030(2) 0.0246(19) 0.029(2) 0.0087(16) 0.0008(17) 0.0069(16)
C4C 0.049(4) 0.036(3) 0.045(3) -0.006(3) -0.007(3) 0.005(3)
C5C 0.047(4) 0.057(4) 0.065(5) -0.018(4) -0.011(3) 0.016(3)
C6C 0.057(4) 0.038(3) 0.064(5) -0.007(3) -0.003(4) 0.000(3)
C7C 0.040(3) 0.045(3) 0.039(3) 0.021(3) 0.013(2) 0.021(2)
C8C 0.054(4) 0.050(4) 0.054(4) 0.029(3) 0.020(3) 0.021(3)
C9C 0.057(4) 0.046(4) 0.076(5) 0.036(4) 0.026(4) 0.014(3)
C10C 0.052(4) 0.029(3) 0.070(5) 0.018(3) 0.023(3) 0.003(3)
C11C 0.035(3) 0.023(2) 0.063(4) 0.017(2) 0.017(3) 0.010(2)
C12C 0.029(3) 0.022(2) 0.052(3) 0.006(2) 0.002(2) -0.0004(19)
C13C 0.034(3) 0.025(3) 0.068(5) 0.004(3) 0.004(3) 0.000(2)
C14C 0.033(3) 0.031(3) 0.063(4) -0.006(3) -0.009(3) -0.004(2)
C15C 0.033(3) 0.037(3) 0.046(3) -0.006(2) -0.008(2) 0.003(2)
C16C 0.027(2) 0.029(2) 0.036(3) 0.001(2) -0.005(2) 0.0014(18)
C17C 0.026(2) 0.020(2) 0.042(3) 0.0045(19) 0.001(2) 0.0037(17)
C18C 0.026(2) 0.0186(19) 0.036(2) 0.0081(17) -0.0012(18) 0.0035(16)
C19C 0.039(3) 0.027(2) 0.034(3) 0.007(2) -0.006(2) 0.008(2)
C20C 0.046(3) 0.031(3) 0.044(3) 0.014(2) -0.002(3) 0.010(2)
C21C 0.047(3) 0.026(2) 0.057(4) 0.018(2) 0.006(3) 0.005(2)
C22C 0.038(3) 0.019(2) 0.049(3) 0.006(2) 0.002(2) 0.0005(19)
C23C 0.029(2) 0.020(2) 0.042(3) 0.0070(19) -0.003(2) -0.0004(17)
C24C 0.028(2) 0.021(2) 0.029(2) 0.0022(17) 0.0019(18) 0.0003(17)
C25C 0.032(2) 0.028(2) 0.026(2) 0.0041(18) 0.0005(19) 0.0067(19)
C26C 0.039(3) 0.046(3) 0.028(3) 0.008(2) 0.002(2) 0.009(2)
C27C 0.043(3) 0.036(3) 0.033(3) 0.005(2) 0.010(2) 0.006(2)
C28C 0.055(4) 0.028(3) 0.046(3) 0.002(2) 0.020(3) 0.008(2)
C29C 0.046(3) 0.039(3) 0.044(3) 0.013(2) 0.014(3) 0.019(3)
C30C 0.026(2) 0.0192(19) 0.036(3) 0.0006(18) -0.0017(19) -0.0040(16)
C31C 0.062(4) 0.028(2) 0.037(3) 0.011(2) -0.019(3) -0.020(3)
C32C 0.052(4) 0.023(2) 0.042(3) 0.005(2) -0.016(3) -0.012(2)
C33C 0.038(3) 0.040(3) 0.048(4) -0.006(3) 0.006(3) -0.016(2)
C34C 0.024(3) 0.035(3) 0.102(6) -0.017(4) -0.005(3) -0.003(2)
C35C 0.028(3) 0.040(3) 0.094(6) -0.026(4) 0.005(3) -0.004(2)
C36C 0.039(3) 0.034(3) 0.043(3) 0.017(2) 0.006(2) 0.010(2)
C37C 0.043(3) 0.041(3) 0.062(4) 0.025(3) 0.003(3) 0.014(3)
C38C 0.032(3) 0.032(3) 0.067(4) 0.016(3) 0.004(3) 0.010(2)
C39C 0.026(2) 0.039(3) 0.060(4) 0.018(3) 0.005(2) 0.005(2)
B1S 0.023(2) 0.024(2) 0.026(2) 0.0029(19) -0.0001(19) -0.0008(18)
C1S 0.023(2) 0.026(2) 0.032(2) 0.0043(18) -0.0016(18) -0.0006(17)
F1S 0.0317(18) 0.096(3) 0.044(2) 0.011(2) 0.0073(16) 0.012(2)
C2S 0.023(2) 0.027(2) 0.036(3) 0.004(2) -0.0034(19) -0.0012(18)
F2S 0.036(2) 0.059(3) 0.077(3) 0.018(2) 0.011(2) -0.0122(18)
C3S 0.023(2) 0.031(2) 0.040(3) 0.007(2) -0.001(2) 0.0011(18)
F3S 0.0342(19) 0.059(3) 0.070(3) 0.012(2) 0.0037(19) 0.0143(18)
C4S 0.026(2) 0.044(3) 0.047(3) 0.007(3) -0.011(2) -0.002(2)
C5S 0.035(3) 0.048(3) 0.036(3) 0.002(3) -0.007(2) 0.001(3)
C6S 0.028(2) 0.039(3) 0.034(3) 0.004(2) -0.004(2) -0.002(2)
F4S 0.074(4) 0.065(4) 0.066(4) -0.036(3) 0.016(3) -0.029(3)
F5S 0.081(6) 0.094(6) 0.047(4) -0.019(4) -0.035(4) 0.042(5)
F6S 0.052(3) 0.067(4) 0.030(3) 0.001(2) -0.005(2) -0.008(3)
F4W 0.078(10) 0.076(10) 0.055(9) -0.014(8) -0.001(9) 0.023(9)
F5W 0.037(8) 0.064(9) 0.034(8) 0.010(7) -0.010(6) -0.018(7)
F6W 0.073(10) 0.082(10) 0.030(7) 0.007(7) 0.001(7) -0.002(8)
C7S 0.027(2) 0.043(3) 0.050(3) 0.010(3) 0.001(2) 0.002(2)
F7S 0.052(2) 0.068(3) 0.061(3) 0.027(2) 0.009(2) 0.027(2)
C8S 0.036(4) 0.119(8) 0.050(4) -0.011(5) -0.012(3) 0.010(4)
F8S 0.054(2) 0.084(3) 0.047(2) 0.033(2) 0.0141(19) 0.024(2)
C9S 0.0187(19) 0.024(2) 0.034(2) 0.0049(18) -0.0014(17) 0.0014(16)
F9S 0.115(5) 0.051(3) 0.088(4) 0.038(3) -0.020(3) -0.017(3)
C10S 0.026(2) 0.035(3) 0.035(3) 0.009(2) -0.0008(19) 0.0039(19)
C11S 0.027(2) 0.035(3) 0.049(3) 0.017(2) 0.000(2) 0.003(2)
C12S 0.024(2) 0.028(2) 0.057(4) 0.009(2) 0.004(2) 0.0035(19)
C16S 0.035(3) 0.030(3) 0.038(3) -0.004(2) 0.002(3) -0.002(3)
F10S 0.036(3) 0.043(3) 0.024(3) -0.006(3) 0.003(2) 0.003(2)
F11S 0.033(3) 0.068(5) 0.050(4) -0.011(3) -0.003(2) -0.006(3)
F12S 0.066(5) 0.032(3) 0.059(4) -0.007(3) 0.010(4) 0.012(3)
C16W 0.044(4) 0.042(4) 0.047(4) 0.000(3) 0.001(3) 0.002(4)
F10W 0.062(7) 0.062(7) 0.060(8) 0.002(6) -0.004(6) 0.008(6)
F11W 0.052(6) 0.068(7) 0.064(7) -0.006(6) -0.015(5) 0.005(6)
F12W 0.071(8) 0.047(6) 0.072(7) -0.006(5) -0.006(6) 0.007(6)
C13S 0.0246(19) 0.033(2) 0.040(2) -0.0034(18) 0.0003(18) 0.0002(17)
F13S 0.057(2) 0.057(2) 0.062(3) 0.032(2) 0.010(2) -0.0019(19)
C14S 0.0253(19) 0.029(2) 0.032(2) 0.0002(17) -0.0014(17) 0.0005(17)
F14S 0.054(2) 0.0310(18) 0.083(3) 0.0161(18) 0.017(2) -0.0012(16)
C15S 0.045(3) 0.042(3) 0.048(3) 0.017(2) 0.001(2) 0.006(2)
F15S 0.0323(18) 0.061(2) 0.091(3) 0.040(2) 0.0151(19) 0.0012(17)
C17S 0.0247(19) 0.0251(19) 0.031(2) 0.0047(16) 0.0043(16) 0.0039(15)
C18S 0.027(2) 0.0256(19) 0.036(2) 0.0054(17) 0.0052(17) 0.0040(16)
F16S 0.035(3) 0.040(3) 0.058(4) 0.022(3) -0.023(3) -0.005(2)
F17S 0.062(4) 0.056(4) 0.096(6) -0.016(4) -0.030(4) 0.004(3)
F18S 0.053(4) 0.115(6) 0.060(4) 0.043(4) -0.019(3) -0.044(4)
F16W 0.101(9) 0.102(9) 0.089(9) 0.007(7) -0.020(7) -0.002(7)
F17W 0.058(6) 0.053(6) 0.072(7) 0.012(5) -0.025(6) -0.005(5)
F18W 0.054(7) 0.090(8) 0.092(8) -0.006(6) -0.013(6) 0.011(6)
C19S 0.033(2) 0.023(2) 0.045(3) 0.012(2) 0.013(2) 0.0072(18)
C20S 0.035(3) 0.031(3) 0.038(3) 0.011(2) 0.007(2) 0.009(2)
C21S 0.031(2) 0.032(2) 0.032(3) 0.009(2) 0.000(2) 0.0041(19)
F19S 0.095(10) 0.042(5) 0.064(6) 0.001(4) -0.004(8) -0.007(7)
F20S 0.053(7) 0.033(5) 0.039(6) -0.010(4) 0.017(5) 0.001(5)
F21S 0.049(5) 0.048(7) 0.063(7) -0.021(5) -0.009(5) -0.010(4)
F19W 0.071(9) 0.025(4) 0.061(6) 0.000(4) 0.007(6) 0.011(5)
F20W 0.074(10) 0.060(10) 0.053(8) -0.017(7) 0.005(7) -0.002(7)
F21W 0.054(7) 0.039(6) 0.086(10) -0.028(6) 0.033(6) -0.018(5)
C22S 0.029(2) 0.029(2) 0.030(2) 0.0080(19) 0.0003(19) 0.0020(18)
C23S 0.031(3) 0.038(3) 0.066(4) 0.025(3) 0.012(3) 0.005(2)
C24S 0.040(3) 0.045(3) 0.045(3) 0.022(3) -0.010(3) -0.002(2)
F22S 0.026(2) 0.040(2) 0.107(5) 0.002(2) 0.022(2) 0.0028(16)
F23S 0.037(2) 0.042(2) 0.134(5) 0.025(3) 0.024(3) -0.0012(18)
F24S 0.035(2) 0.087(4) 0.095(4) -0.022(4) -0.013(3) -0.013(2)
F22W 0.053(14) 0.061(14) 0.086(14) 0.011(11) 0.009(11) 0.004(11)
F23W 0.032(12) 0.038(13) 0.067(13) 0.005(11) 0.014(11) 0.002(10)
F24W 0.055(14) 0.074(14) 0.087(14) 0.003(11) 0.004(11) 0.001(11)
C25S 0.024(2) 0.024(2) 0.030(2) 0.0015(17) -0.0012(17) -0.0010(17)
C26S 0.029(2) 0.028(2) 0.031(2) -0.0003(19) 0.0033(19) -0.0039(18)
C27S 0.034(3) 0.026(2) 0.038(3) -0.004(2) 0.006(2) -0.0030(19)
C28S 0.032(3) 0.036(3) 0.044(3) -0.001(2) 0.008(2) 0.001(2)
C29S 0.021(2) 0.031(2) 0.048(3) 0.001(2) 0.001(2) -0.0025(18)
C30S 0.021(2) 0.027(2) 0.033(2) -0.0020(19) -0.0013(18) -0.0024(17)
C31S 0.048(3) 0.033(3) 0.049(4) -0.009(3) 0.018(3) -0.005(3)
C32S 0.026(3) 0.036(3) 0.092(6) -0.003(3) 0.010(3) 0.000(2)
B1T 0.038(3) 0.020(2) 0.023(2) 0.0031(18) 0.001(2) 0.000(2)
C1T 0.040(3) 0.020(2) 0.028(2) 0.0067(17) 0.003(2) 0.0001(19)
C2T 0.048(3) 0.026(2) 0.026(2) 0.0026(18) -0.002(2) 0.002(2)
C3T 0.062(4) 0.031(3) 0.027(3) -0.001(2) -0.005(2) 0.013(3)
F1T 0.085(5) 0.063(4) 0.071(5) -0.016(4) 0.043(4) 0.006(4)
F2T 0.092(6) 0.110(7) 0.046(4) -0.039(5) -0.017(4) 0.043(5)
F3T 0.102(6) 0.051(4) 0.068(4) 0.014(3) 0.035(4) 0.042(4)
F1W 0.089(10) 0.080(10) 0.080(10) -0.017(9) -0.010(8) 0.033(9)
F2W 0.101(11) 0.081(10) 0.056(8) 0.001(8) 0.044(8) 0.010(9)
F3W 0.095(10) 0.065(9) 0.091(10) -0.028(8) 0.024(9) 0.001(8)
C4T 0.065(4) 0.034(3) 0.029(3) 0.002(2) -0.015(3) 0.007(3)
C5T 0.050(3) 0.028(2) 0.037(3) 0.005(2) -0.010(2) 0.006(2)
C6T 0.045(3) 0.022(2) 0.035(3) 0.0052(19) 0.000(2) 0.000(2)
F4T 0.079(10) 0.062(9) 0.092(12) 0.029(9) -0.013(10) 0.017(7)
F5T 0.052(9) 0.040(7) 0.085(10) 0.015(7) -0.020(8) -0.002(6)
F6T 0.055(8) 0.087(11) 0.077(10) 0.036(9) -0.005(7) 0.002(8)
F4X 0.073(6) 0.067(5) 0.069(7) 0.035(5) -0.015(5) 0.021(4)
F5X 0.059(7) 0.050(5) 0.112(10) -0.015(6) -0.037(7) -0.001(5)
F6X 0.043(4) 0.087(7) 0.056(5) 0.014(4) -0.002(3) 0.006(5)
C7T 0.075(5) 0.047(4) 0.038(3) -0.008(3) 0.000(3) 0.018(4)
C8T 0.060(4) 0.035(3) 0.060(4) 0.004(3) -0.028(4) 0.002(3)
C9T 0.031(2) 0.021(2) 0.026(2) 0.0039(16) -0.0006(18) -0.0032(17)
F7T 0.077(9) 0.052(8) 0.061(9) 0.031(6) -0.003(7) 0.010(7)
F8T 0.077(10) 0.028(5) 0.047(7) 0.012(5) -0.015(7) -0.012(7)
F9T 0.054(9) 0.033(5) 0.029(5) 0.013(4) -0.010(6) 0.003(6)
F7X 0.083(8) 0.045(6) 0.065(7) 0.030(5) 0.007(6) 0.021(5)
F8X 0.057(7) 0.031(5) 0.054(6) 0.019(4) -0.015(5) -0.016(5)
F9X 0.065(8) 0.046(6) 0.040(5) 0.016(4) -0.018(6) -0.006(6)
C10T 0.037(3) 0.021(2) 0.030(2) 0.0029(18) -0.003(2) -0.0036(18)
C11T 0.047(3) 0.026(2) 0.025(2) 0.0076(18) -0.006(2) -0.006(2)
C12T 0.043(3) 0.033(3) 0.031(3) 0.007(2) 0.007(2) -0.005(2)
F10T 0.061(9) 0.063(9) 0.065(11) 0.002(9) 0.004(9) 0.012(7)
F11T 0.069(11) 0.065(10) 0.063(9) 0.010(7) 0.028(8) 0.018(8)
F12T 0.057(10) 0.048(8) 0.051(9) 0.006(7) 0.009(7) 0.019(8)
F10X 0.055(5) 0.061(5) 0.060(7) 0.027(5) 0.020(5) 0.021(4)
F11X 0.070(7) 0.070(7) 0.058(6) 0.031(5) 0.040(5) 0.019(5)
F12X 0.055(7) 0.044(4) 0.071(9) -0.009(6) 0.017(6) 0.007(5)
C13T 0.040(3) 0.035(3) 0.030(3) 0.009(2) 0.010(2) 0.001(2)
F13T 0.060(2) 0.0321(16) 0.0374(18) 0.0158(14) 0.0022(16) -0.0011(15)
C14T 0.038(3) 0.024(2) 0.030(2) 0.0073(18) 0.008(2) 0.0018(19)
F14T 0.052(2) 0.061(2) 0.0298(17) 0.0106(16) 0.0118(15) 0.0180(18)
C15T 0.067(4) 0.031(3) 0.038(3) 0.014(2) -0.006(3) -0.003(3)
F15T 0.041(2) 0.050(2) 0.043(2) 0.0148(17) -0.0118(16) -0.0045(16)
C16T 0.053(4) 0.047(4) 0.048(4) 0.017(3) 0.023(3) 0.010(3)
F16T 0.080(3) 0.0280(16) 0.042(2) 0.0085(14) -0.0139(19) -0.0213(17)
C17T 0.031(2) 0.0206(19) 0.025(2) 0.0043(16) 0.0054(18) 0.0005(17)
F17T 0.083(3) 0.049(2) 0.057(3) -0.016(2) 0.020(2) 0.001(2)
C18T 0.029(2) 0.022(2) 0.027(2) 0.0033(16) 0.0015(18) 0.0014(17)
F18T 0.103(4) 0.0350(19) 0.0313(18) 0.0064(15) -0.015(2) -0.016(2)
C19T 0.029(2) 0.026(2) 0.024(2) 0.0059(17) 0.0041(17) 0.0017(17)
C20T 0.034(2) 0.020(2) 0.032(2) 0.0057(17) 0.005(2) -0.0041(18)
C21T 0.039(3) 0.020(2) 0.031(2) 0.0022(18) 0.003(2) -0.0054(19)
F19T 0.080(10) 0.069(8) 0.071(9) 0.027(6) 0.032(7) 0.007(6)
F20T 0.072(8) 0.067(7) 0.060(7) -0.006(5) 0.034(6) -0.019(6)
F21T 0.044(6) 0.063(7) 0.061(7) 0.023(6) 0.025(5) 0.017(5)
F19X 0.042(6) 0.027(5) 0.042(7) 0.009(4) 0.017(5) -0.010(4)
F20X 0.051(7) 0.099(11) 0.043(6) 0.003(7) 0.017(5) -0.012(7)
F21X 0.066(9) 0.073(9) 0.068(9) 0.007(7) 0.031(7) 0.016(7)
C22T 0.040(3) 0.022(2) 0.025(2) 0.0055(17) 0.0022(19) -0.0014(19)
F22T 0.067(3) 0.069(3) 0.048(2) -0.016(2) -0.017(2) 0.013(2)
C23T 0.034(3) 0.029(2) 0.032(3) 0.0087(19) 0.002(2) -0.0001(19)
F23T 0.057(3) 0.067(3) 0.043(2) 0.019(2) 0.0055(19) 0.011(2)
C24T 0.065(4) 0.027(2) 0.027(3) 0.000(2) 0.000(3) -0.007(3)
F24T 0.037(2) 0.103(4) 0.061(3) 0.021(3) -0.0067(19) -0.003(2)
C25T 0.036(3) 0.021(2) 0.030(2) 0.0058(18) 0.004(2) -0.0002(18)
C26T 0.041(3) 0.025(2) 0.035(3) 0.010(2) 0.009(2) 0.001(2)
C27T 0.040(3) 0.026(2) 0.040(3) 0.007(2) 0.014(2) -0.001(2)
C28T 0.034(3) 0.029(2) 0.047(3) 0.009(2) 0.007(2) -0.002(2)
C29T 0.034(3) 0.030(2) 0.039(3) 0.008(2) 0.003(2) 0.001(2)
C30T 0.036(3) 0.025(2) 0.030(2) 0.0043(19) 0.004(2) 0.0010(19)
C31T 0.048(4) 0.037(3) 0.054(4) 0.007(3) 0.020(3) -0.008(3)
C32T 0.035(3) 0.049(4) 0.050(4) 0.004(3) 0.000(3) 0.003(3)
B1U 0.024(2) 0.029(3) 0.029(3) 0.009(2) 0.000(2) -0.0027(19)
C1U 0.024(2) 0.028(2) 0.032(2) 0.0083(18) 0.0004(18) -0.0013(17)
C2U 0.028(2) 0.030(2) 0.032(2) 0.0082(19) -0.0001(19) 0.0001(18)
C3U 0.030(2) 0.033(3) 0.037(3) 0.014(2) -0.002(2) -0.004(2)
F1U 0.082(10) 0.082(10) 0.084(10) 0.031(7) 0.010(7) -0.010(7)
F2U 0.088(10) 0.079(10) 0.083(10) 0.031(7) 0.009(7) 0.011(7)
F3U 0.092(10) 0.075(9) 0.079(10) 0.018(7) 0.009(7) -0.005(7)
F1V 0.129(6) 0.041(3) 0.065(4) 0.013(2) 0.024(4) -0.027(3)
F2V 0.086(4) 0.101(5) 0.071(4) 0.057(4) -0.012(3) -0.008(4)
F3V 0.080(4) 0.072(4) 0.082(4) 0.046(3) 0.043(3) 0.016(3)
C4U 0.035(3) 0.030(2) 0.046(3) 0.006(2) 0.000(2) 0.000(2)
C5U 0.041(3) 0.036(3) 0.037(3) 0.001(2) 0.003(2) -0.004(2)
C6U 0.038(3) 0.035(3) 0.035(3) 0.008(2) -0.001(2) -0.006(2)
F4U 0.084(14) 0.076(14) 0.078(14) 0.005(11) 0.017(12) -0.003(12)
F5U 0.079(14) 0.066(14) 0.066(14) 0.001(11) 0.010(12) 0.007(12)
F6U 0.088(15) 0.079(15) 0.072(14) 0.001(11) 0.011(12) 0.004(12)
F4V 0.080(4) 0.044(2) 0.071(3) -0.011(2) 0.032(3) 0.001(2)
F5V 0.101(5) 0.096(5) 0.043(3) -0.012(3) 0.000(3) 0.011(4)
F6V 0.081(4) 0.064(3) 0.075(3) -0.006(3) 0.047(3) -0.007(3)
C7U 0.055(4) 0.036(3) 0.047(4) 0.018(3) 0.002(3) 0.000(3)
C8U 0.069(5) 0.046(4) 0.050(4) -0.004(3) 0.010(4) -0.009(3)
C9U 0.025(2) 0.022(2) 0.032(2) 0.0050(17) 0.0004(18) 0.0004(16)
F7U 0.123(5) 0.059(4) 0.038(3) 0.009(2) -0.019(3) -0.004(3)
F8U 0.066(4) 0.066(3) 0.043(3) -0.020(2) -0.015(2) 0.031(3)
F9U 0.047(3) 0.109(6) 0.070(4) 0.002(4) -0.027(3) 0.030(3)
F7V 0.092(14) 0.082(14) 0.067(13) 0.009(11) -0.009(11) 0.012(11)
F8V 0.064(13) 0.080(14) 0.063(13) 0.004(11) -0.014(11) 0.011(11)
F9V 0.057(13) 0.061(13) 0.055(13) 0.009(11) -0.017(11) 0.016(11)
C10U 0.026(2) 0.024(2) 0.034(3) 0.0015(18) -0.0022(19) 0.0036(17)
C11U 0.030(2) 0.026(2) 0.047(3) -0.003(2) -0.009(2) 0.0077(19)
C12U 0.024(2) 0.025(2) 0.065(4) -0.004(2) -0.008(2) 0.0033(18)
C13U 0.023(2) 0.021(2) 0.062(4) 0.004(2) 0.006(2) 0.0023(17)
C14U 0.030(2) 0.023(2) 0.043(3) 0.008(2) 0.004(2) 0.0030(18)
C15U 0.048(4) 0.052(4) 0.046(4) -0.016(3) -0.022(3) 0.025(3)
F13U 0.093(6) 0.037(3) 0.065(4) 0.003(2) -0.012(4) 0.031(3)
F14U 0.061(4) 0.034(2) 0.051(3) -0.004(2) 0.000(3) 0.010(3)
F15U 0.076(5) 0.068(5) 0.048(3) -0.002(3) 0.010(3) 0.031(4)
F13V 0.081(13) 0.054(12) 0.074(13) 0.014(10) -0.005(11) 0.010(11)
F14V 0.062(15) 0.045(12) 0.058(13) 0.015(10) -0.002(12) 0.004(12)
F15V 0.061(11) 0.047(11) 0.057(11) -0.002(9) 0.012(10) 0.018(9)
C16U 0.033(3) 0.047(3) 0.062(3) 0.010(3) 0.023(3) -0.006(2)
F10U 0.058(5) 0.036(3) 0.096(7) 0.014(4) 0.033(5) -0.005(3)
F11U 0.054(4) 0.055(5) 0.103(6) 0.022(4) 0.036(4) 0.027(4)
F12U 0.048(4) 0.127(8) 0.070(5) -0.008(5) 0.020(4) -0.001(5)
F10V 0.048(7) 0.050(6) 0.067(8) 0.028(5) 0.021(6) 0.006(5)
F11V 0.059(7) 0.096(10) 0.107(9) 0.039(7) 0.017(6) 0.028(7)
F12V 0.085(8) 0.048(6) 0.081(8) 0.007(5) 0.053(6) 0.013(6)
C17U 0.028(2) 0.031(2) 0.036(3) 0.016(2) 0.0020(19) 0.0078(19)
C18U 0.035(3) 0.035(3) 0.037(3) 0.011(2) 0.002(2) 0.012(2)
F16U 0.071(5) 0.103(7) 0.126(8) 0.050(6) 0.006(6) 0.016(5)
F17U 0.087(6) 0.094(6) 0.099(6) 0.020(5) 0.072(5) -0.010(4)
F18U 0.049(5) 0.078(5) 0.078(6) 0.010(5) 0.026(5) -0.010(4)
F16V 0.057(6) 0.085(7) 0.076(7) 0.019(5) -0.001(5) -0.008(5)
F17V 0.069(6) 0.117(8) 0.104(8) -0.001(6) 0.028(6) 0.012(6)
F18V 0.074(7) 0.085(7) 0.085(8) 0.026(6) 0.020(6) -0.003(6)
C19U 0.058(4) 0.039(3) 0.042(3) 0.013(3) 0.004(3) 0.021(3)
C20U 0.060(4) 0.056(4) 0.059(4) 0.028(3) 0.024(3) 0.033(4)
C21U 0.042(3) 0.056(4) 0.075(5) 0.041(4) 0.026(3) 0.024(3)
F19U 0.065(12) 0.042(9) 0.088(11) 0.011(8) -0.006(9) 0.007(10)
F20U 0.065(11) 0.066(11) 0.079(13) 0.032(9) -0.006(9) -0.003(9)
F21U 0.074(11) 0.058(11) 0.064(11) 0.033(9) -0.002(9) -0.009(8)
F19V 0.070(7) 0.038(4) 0.090(5) 0.017(3) -0.028(5) -0.010(5)
F20V 0.058(4) 0.070(5) 0.076(7) 0.042(5) -0.003(4) -0.028(4)
F21V 0.077(5) 0.046(5) 0.099(9) 0.040(5) -0.022(5) 0.006(4)
C22U 0.030(3) 0.040(3) 0.055(4) 0.025(3) 0.008(2) 0.009(2)
C23U 0.085(6) 0.046(4) 0.050(4) 0.003(3) -0.005(4) 0.035(4)
C24U 0.054(5) 0.077(6) 0.136(10) 0.063(7) 0.051(6) 0.035(4)
C32U 0.076(5) 0.078(5) 0.072(5) 0.029(4) -0.009(4) -0.008(4)
F22U 0.118(7) 0.120(7) 0.091(6) 0.041(6) -0.029(5) -0.019(6)
F23U 0.058(5) 0.095(6) 0.112(6) -0.007(5) -0.039(4) -0.006(4)
F24U 0.071(6) 0.094(5) 0.063(5) -0.009(4) -0.023(4) -0.013(5)
C32V 0.073(5) 0.077(5) 0.070(5) 0.027(4) -0.009(4) -0.004(4)
F22V 0.078(6) 0.096(6) 0.073(5) -0.007(5) -0.019(4) 0.005(5)
F23V 0.062(5) 0.078(5) 0.077(5) 0.009(4) -0.040(4) 0.008(4)
F24V 0.088(6) 0.099(6) 0.096(6) 0.028(5) -0.031(5) -0.027(5)
C25U 0.028(2) 0.033(2) 0.032(3) 0.011(2) 0.0001(19) -0.0066(19)
C26U 0.030(2) 0.035(3) 0.037(3) 0.012(2) -0.004(2) -0.004(2)
C27U 0.036(3) 0.042(3) 0.055(4) 0.025(3) -0.006(3) -0.005(2)
C28U 0.047(4) 0.062(4) 0.055(4) 0.039(4) -0.014(3) -0.012(3)
C29U 0.056(4) 0.065(5) 0.049(4) 0.033(3) -0.020(3) -0.023(4)
C30U 0.041(3) 0.051(4) 0.040(3) 0.022(3) -0.010(3) -0.016(3)
C31U 0.052(4) 0.051(4) 0.076(5) 0.038(4) -0.008(4) -0.003(3)
C1I 0.056(8) 0.019(7) 0.036(8) 0.014(6) -0.007(7) -0.013(6)
C2I 0.066(7) 0.061(7) 0.064(7) 0.009(5) -0.003(5) 0.001(5)
O1I 0.078(5) 0.074(6) 0.078(6) 0.015(5) -0.001(5) 0.004(5)
C3I 0.077(6) 0.071(6) 0.077(6) 0.012(5) 0.000(5) 0.002(5)
C4I 0.075(9) 0.073(10) 0.064(10) 0.019(9) 0.001(8) -0.002(9)
C1H 0.073(8) 0.052(9) 0.057(9) 0.021(8) 0.010(8) 0.006(8)
C2H 0.078(6) 0.074(6) 0.076(6) 0.012(5) 0.001(5) 0.006(5)
O1H 0.081(6) 0.080(6) 0.081(6) 0.015(5) 0.001(5) 0.008(5)
C3H 0.073(6) 0.074(6) 0.071(7) 0.010(5) 0.002(5) 0.004(5)
C4H 0.076(10) 0.058(10) 0.051(10) 0.008(8) 0.029(8) -0.001(8)

loop_
_atom_type_symbol
_atom_type_description
_atom_type_scat_dispersion_real
_atom_type_scat_dispersion_imag
_atom_type_scat_source
C C 0.0033 0.0016 'International Tables Vol C Tables 4.2.6.8 and 6.1.1.4'
H H 0.0000 0.0000 'International Tables Vol C Tables 4.2.6.8 and 6.1.1.4'
N N 0.0061 0.0033 'International Tables Vol C Tables 4.2.6.8 and 6.1.1.4'
O O 0.0106 0.0060 'International Tables Vol C Tables 4.2.6.8 and 6.1.1.4'
Ir Ir -1.4442 7.9887 'International Tables Vol C Tables 4.2.6.8 and 6.1.1.4'
P P 0.1023 0.0942 'International Tables Vol C Tables 4.2.6.8 and 6.1.1.4'
B B 0.0013 0.0007 'International Tables Vol C Tables 4.2.6.8 and 6.1.1.4'
F F 0.0171 0.0103 'International Tables Vol C Tables 4.2.6.8 and 6.1.1.4'

loop_
_geom_angle_atom_site_label_1
_geom_angle_atom_site_label_2
_geom_angle_atom_site_label_3
_geom_angle
_geom_angle_site_symmetry_1
_geom_angle_site_symmetry_3
_geom_angle_publ_flag
N1A C1A H1A 109.3 . . ?
N1A C1A C2A 102.8(4) . . ?
N1A C1A C4A 113.6(4) . . ?
C2A C1A H1A 109.3 . . ?
C4A C1A H1A 109.3 . . ?
C4A C1A C2A 112.5(5) . . ?
C1A N1A Ir1A 142.2(3) . . ?
C3A N1A C1A 106.9(4) . . ?
C3A N1A Ir1A 110.8(4) . . ?
C3A O1A C2A 106.5(4) . . ?
C18A P1A Ir1A 119.84(19) . . ?
C18A P1A C24A 102.7(3) . . ?
C18A P1A C30A 101.0(2) . . ?
C24A P1A Ir1A 110.95(19) . . ?
C30A P1A Ir1A 111.48(17) . . ?
C30A P1A C24A 110.1(3) . . ?
N1A Ir1A P1A 95.09(11) . . ?
N1A Ir1A H 107.5 . . ?
P1A Ir1A H 84.5 . . ?
N2A Ir1A N1A 75.76(17) . . ?
N2A Ir1A P1A 102.68(12) . . ?
N2A Ir1A H 172.0 . . ?
N2A Ir1A N3A 89.86(18) . . ?
N3A Ir1A N1A 90.59(17) . . ?
N3A Ir1A P1A 167.16(14) . . ?
N3A Ir1A H 82.8 . . ?
C17A Ir1A N1A 155.3(2) . . ?
C17A Ir1A P1A 94.94(17) . . ?
C17A Ir1A H 95.9 . . ?
C17A Ir1A N2A 80.0(2) . . ?
C17A Ir1A N3A 84.4(2) . . ?
C1A C2A H2AA 110.8 . . ?
C1A C2A H2AB 110.8 . . ?
O1A C2A C1A 104.9(4) . . ?
O1A C2A H2AA 110.8 . . ?
O1A C2A H2AB 110.8 . . ?
H2AA C2A H2AB 108.8 . . ?
C7A N2A Ir1A 120.5(4) . . ?
C7A N2A C11A 121.8(5) . . ?
C11A N2A Ir1A 117.6(4) . . ?
N1A C3A O1A 118.9(5) . . ?
N1A C3A C7A 121.9(5) . . ?
O1A C3A C7A 119.2(5) . . ?
C36A N3A Ir1A 123.8(4) . . ?
C40A N3A Ir1A 118.4(4) . . ?
C40A N3A C36A 117.7(5) . . ?
C1A C4A H4A 108.6 . . ?
C1A C4A C6A 108.2(5) . . ?
C5A C4A C1A 114.5(5) . . ?
C5A C4A H4A 108.6 . . ?
C5A C4A C6A 108.3(5) . . ?
C6A C4A H4A 108.6 . . ?
N3C C40C H40C 118.4 . . ?
N3C C40C C39C 123.3(5) . . ?
C39C C40C H40C 118.4 . . ?
C4A C5A H5AA 109.5 . . ?
C4A C5A H5AB 109.5 . . ?
C4A C5A H5AC 109.5 . . ?
H5AA C5A H5AB 109.5 . . ?
H5AA C5A H5AC 109.5 . . ?
H5AB C5A H5AC 109.5 . . ?
C4A C6A H6AA 109.5 . . ?
C4A C6A H6AB 109.5 . . ?
C4A C6A H6AC 109.5 . . ?
H6AA C6A H6AB 109.5 . . ?
H6AA C6A H6AC 109.5 . . ?
H6AB C6A H6AC 109.5 . . ?
N2A C7A C3A 110.8(5) . . ?
N2A C7A C8A 122.9(6) . . ?
C8A C7A C3A 126.2(6) . . ?
C7A C8A H8A 121.8 . . ?
C7A C8A C9A 116.4(7) . . ?
C9A C8A H8A 121.8 . . ?
C8A C9A H9A 119.5 . . ?
C8A C9A C10A 121.0(6) . . ?
C10A C9A H9A 119.5 . . ?
C9A C10A H10A 120.3 . . ?
C9A C10A C11A 119.3(6) . . ?
C11A C10A H10A 120.3 . . ?
N2A C11A C10A 118.5(6) . . ?
N2A C11A C12A 112.4(5) . . ?
C10A C11A C12A 129.1(6) . . ?
C13A C12A C11A 121.9(7) . . ?
C13A C12A C17A 121.4(7) . . ?
C17A C12A C11A 116.7(5) . . ?
C12A C13A H13A 119.7 . . ?
C14A C13A C12A 120.6(9) . . ?
C14A C13A H13A 119.7 . . ?
C13A C14A H14A 120.3 . . ?
C13A C14A C15A 119.5(7) . . ?
C15A C14A H14A 120.3 . . ?
C14A C15A H15A 119.2 . . ?
C14A C15A C16A 121.5(8) . . ?
C16A C15A H15A 119.2 . . ?
C15A C16A H16A 119.8 . . ?
C17A C16A C15A 120.4(8) . . ?
C17A C16A H16A 119.8 . . ?
C12A C17A Ir1A 112.9(5) . . ?
C16A C17A Ir1A 129.9(6) . . ?
C16A C17A C12A 116.6(6) . . ?
P1A C18A H18A 106.1 . . ?
C19A C18A P1A 114.0(3) . . ?
C19A C18A H18A 106.1 . . ?
C23A C18A P1A 113.4(4) . . ?
C23A C18A H18A 106.1 . . ?
C23A C18A C19A 110.5(5) . . ?
C18A C19A H19A 109.7 . . ?
C18A C19A H19B 109.7 . . ?
C18A C19A C20A 109.8(4) . . ?
H19A C19A H19B 108.2 . . ?
C20A C19A H19A 109.7 . . ?
C20A C19A H19B 109.7 . . ?
C19A C20A H20A 109.5 . . ?
C19A C20A H20B 109.5 . . ?
H20A C20A H20B 108.1 . . ?
C21A C20A C19A 110.8(5) . . ?
C21A C20A H20A 109.5 . . ?
C21A C20A H20B 109.5 . . ?
C20A C21A H21A 109.3 . . ?
C20A C21A H21B 109.3 . . ?
H21A C21A H21B 107.9 . . ?
C22A C21A C20A 111.8(6) . . ?
C22A C21A H21A 109.3 . . ?
C22A C21A H21B 109.3 . . ?
C21A C22A H22A 109.5 . . ?
C21A C22A H22B 109.5 . . ?
C21A C22A C23A 110.8(6) . . ?
H22A C22A H22B 108.1 . . ?
C23A C22A H22A 109.5 . . ?
C23A C22A H22B 109.5 . . ?
C18A C23A C22A 109.8(5) . . ?
C18A C23A H23A 109.7 . . ?
C18A C23A H23B 109.7 . . ?
C22A C23A H23A 109.7 . . ?
C22A C23A H23B 109.7 . . ?
H23A C23A H23B 108.2 . . ?
P1A C24A H24A 105.4 . . ?
C25A C24A P1A 113.6(4) . . ?
C25A C24A H24A 105.4 . . ?
C25A C24A C29A 109.0(6) . . ?
C29A C24A P1A 117.1(4) . . ?
C29A C24A H24A 105.4 . . ?
C24A C25A H25A 109.5 . . ?
C24A C25A H25B 109.5 . . ?
H25A C25A H25B 108.1 . . ?
C26A C25A C24A 110.9(7) . . ?
C26A C25A H25A 109.5 . . ?
C26A C25A H25B 109.5 . . ?
C25A C26A H26A 109.9 . . ?
C25A C26A H26B 109.9 . . ?
C25A C26A C27A 108.8(6) . . ?
H26A C26A H26B 108.3 . . ?
C27A C26A H26A 109.9 . . ?
C27A C26A H26B 109.9 . . ?
C26A C27A H27A 109.8 . . ?
C26A C27A H27B 109.8 . . ?
H27A C27A H27B 108.2 . . ?
C28A C27A C26A 109.6(8) . . ?
C28A C27A H27A 109.8 . . ?
C28A C27A H27B 109.8 . . ?
C27A C28A H28A 109.2 . . ?
C27A C28A H28B 109.2 . . ?
C27A C28A C29A 112.0(7) . . ?
H28A C28A H28B 107.9 . . ?
C29A C28A H28A 109.2 . . ?
C29A C28A H28B 109.2 . . ?
C24A C29A C28A 109.7(5) . . ?
C24A C29A H29A 109.7 . . ?
C24A C29A H29B 109.7 . . ?
C28A C29A H29A 109.7 . . ?
C28A C29A H29B 109.7 . . ?
H29A C29A H29B 108.2 . . ?
P1A C30A H30A 104.5 . . ?
C31A C30A P1A 115.4(4) . . ?
C31A C30A H30A 104.5 . . ?
C35A C30A P1A 117.4(4) . . ?
C35A C30A H30A 104.5 . . ?
C35A C30A C31A 109.0(5) . . ?
C30A C31A H31A 109.3 . . ?
C30A C31A H31B 109.3 . . ?
H31A C31A H31B 108.0 . . ?
C32A C31A C30A 111.6(5) . . ?
C32A C31A H31A 109.3 . . ?
C32A C31A H31B 109.3 . . ?
C31A C32A H32A 109.5 . . ?
C31A C32A H32B 109.5 . . ?
H32A C32A H32B 108.1 . . ?
C33A C32A C31A 110.8(6) . . ?
C33A C32A H32A 109.5 . . ?
C33A C32A H32B 109.5 . . ?
C32A C33A H33A 109.5 . . ?
C32A C33A H33B 109.5 . . ?
C32A C33A C34A 110.5(5) . . ?
H33A C33A H33B 108.1 . . ?
C34A C33A H33A 109.5 . . ?
C34A C33A H33B 109.5 . . ?
C33A C34A H34A 108.9 . . ?
C33A C34A H34B 108.9 . . ?
C33A C34A C35A 113.3(6) . . ?
H34A C34A H34B 107.7 . . ?
C35A C34A H34A 108.9 . . ?
C35A C34A H34B 108.9 . . ?
C30A C35A H35A 109.6 . . ?
C30A C35A H35B 109.6 . . ?
C34A C35A C30A 110.1(5) . . ?
C34A C35A H35A 109.6 . . ?
C34A C35A H35B 109.6 . . ?
H35A C35A H35B 108.1 . . ?
N3A C36A H36A 118.5 . . ?
N3A C36A C37A 123.0(6) . . ?
C37A C36A H36A 118.5 . . ?
C36A C37A H37A 120.5 . . ?
C38A C37A C36A 119.0(7) . . ?
C38A C37A H37A 120.5 . . ?
C37A C38A H38A 120.7 . . ?
C37A C38A C39A 118.6(6) . . ?
C39A C38A H38A 120.7 . . ?
C38A C39A H39A 120.3 . . ?
C38A C39A C40A 119.3(6) . . ?
C40A C39A H39A 120.3 . . ?
N3A C40A C39A 122.4(6) . . ?
N3A C40A H40A 118.8 . . ?
C39A C40A H40A 118.8 . . ?
N1B C1B H1B 108.9 . . ?
N1B C1B C2B 102.8(5) . . ?
N1B C1B C4B 108.8(5) . . ?
C2B C1B H1B 108.9 . . ?
C4B C1B H1B 108.9 . . ?
C4B C1B C2B 118.1(5) . . ?
C1B N1B Ir1B 140.4(4) . . ?
C3B N1B C1B 107.1(5) . . ?
C3B N1B Ir1B 112.3(4) . . ?
C3B O1B C2B 105.5(5) . . ?
C18B P1B Ir1B 112.00(16) . . ?
C18B P1B C30B 109.8(2) . . ?
C24B P1B Ir1B 118.18(16) . . ?
C24B P1B C18B 102.1(2) . . ?
C24B P1B C30B 102.5(2) . . ?
C30B P1B Ir1B 111.48(17) . . ?
N1B Ir1B P1B 97.53(12) . . ?
N1B Ir1B HA 73.3 . . ?
P1B Ir1B HA 102.9 . . ?
N2B Ir1B N1B 75.96(19) . . ?
N2B Ir1B P1B 103.42(13) . . ?
N2B Ir1B HA 141.6 . . ?
N2B Ir1B N3B 89.5(2) . . ?
N3B Ir1B N1B 90.89(18) . . ?
N3B Ir1B P1B 165.92(16) . . ?
N3B Ir1B HA 68.7 . . ?
C17B Ir1B N1B 155.5(2) . . ?
C17B Ir1B P1B 93.52(16) . . ?
C17B Ir1B HA 125.2 . . ?
C17B Ir1B N2B 80.2(3) . . ?
C17B Ir1B N3B 83.1(2) . . ?
C1B C2B H2BA 110.6 . . ?
C1B C2B H2BB 110.6 . . ?
O1B C2B C1B 105.8(5) . . ?
O1B C2B H2BA 110.6 . . ?
O1B C2B H2BB 110.6 . . ?
H2BA C2B H2BB 108.7 . . ?
C7B N2B Ir1B 120.9(4) . . ?
C7B N2B C11B 122.2(6) . . ?
C11B N2B Ir1B 116.8(5) . . ?
N1B C3B O1B 118.7(5) . . ?
N1B C3B C7B 120.5(5) . . ?
O1B C3B C7B 120.6(5) . . ?
C36B N3B Ir1B 123.0(4) . . ?
C36B N3B C40B 119.1(5) . . ?
C40B N3B Ir1B 116.8(4) . . ?
C1B C4B H4B 107.8 . . ?
C5B C4B C1B 113.2(6) . . ?
C5B C4B H4B 107.8 . . ?
C5B C4B C6B 110.6(6) . . ?
C6B C4B C1B 109.5(6) . . ?
C6B C4B H4B 107.8 . . ?
C4B C5B H5BA 109.5 . . ?
C4B C5B H5BB 109.5 . . ?
C4B C5B H5BC 109.5 . . ?
H5BA C5B H5BB 109.5 . . ?
H5BA C5B H5BC 109.5 . . ?
H5BB C5B H5BC 109.5 . . ?
C4B C6B H6BA 109.5 . . ?
C4B C6B H6BB 109.5 . . ?
C4B C6B H6BC 109.5 . . ?
H6BA C6B H6BB 109.5 . . ?
H6BA C6B H6BC 109.5 . . ?
H6BB C6B H6BC 109.5 . . ?
N2B C7B C3B 110.3(5) . . ?
N2B C7B C8B 121.8(7) . . ?
C8B C7B C3B 127.8(7) . . ?
C7B C8B H8B 121.7 . . ?
C7B C8B C9B 116.6(8) . . ?
C9B C8B H8B 121.7 . . ?
C8B C9B H9B 119.1 . . ?
C10B C9B C8B 121.8(8) . . ?
C10B C9B H9B 119.1 . . ?
C9B C10B H10B 119.8 . . ?
C9B C10B C11B 120.4(7) . . ?
C11B C10B H10B 119.8 . . ?
N2B C11B C10B 116.9(7) . . ?
N2B C11B C12B 112.6(6) . . ?
C10B C11B C12B 130.5(7) . . ?
C13B C12B C11B 123.3(8) . . ?
C13B C12B C17B 119.6(8) . . ?
C17B C12B C11B 117.2(5) . . ?
C12B C13B H13B 119.5 . . ?
C14B C13B C12B 121.1(9) . . ?
C14B C13B H13B 119.5 . . ?
C13B C14B H14B 119.7 . . ?
C13B C14B C15B 120.5(7) . . ?
C15B C14B H14B 119.7 . . ?
C14B C15B H15B 119.5 . . ?
C14B C15B C16B 121.0(9) . . ?
C16B C15B H15B 119.5 . . ?
C15B C16B H16B 119.7 . . ?
C15B C16B C17B 120.6(9) . . ?
C17B C16B H16B 119.7 . . ?
C12B C17B Ir1B 113.1(5) . . ?
C16B C17B Ir1B 129.3(6) . . ?
C16B C17B C12B 117.3(6) . . ?
P1B C18B H18B 105.5 . . ?
C19B C18B P1B 114.3(4) . . ?
C19B C18B H18B 105.5 . . ?
C19B C18B C23B 109.1(5) . . ?
C23B C18B P1B 115.9(4) . . ?
C23B C18B H18B 105.5 . . ?
C18B C19B H19E 109.4 . . ?
C18B C19B H19F 109.4 . . ?
H19E C19B H19F 108.0 . . ?
C20B C19B C18B 111.3(5) . . ?
C20B C19B H19E 109.4 . . ?
C20B C19B H19F 109.4 . . ?
C19B C20B H20E 109.4 . . ?
C19B C20B H20F 109.4 . . ?
H20E C20B H20F 108.0 . . ?
C21B C20B C19B 111.2(5) . . ?
C21B C20B H20E 109.4 . . ?
C21B C20B H20F 109.4 . . ?
C20B C21B H21E 109.4 . . ?
C20B C21B H21F 109.4 . . ?
H21E C21B H21F 108.0 . . ?
C22B C21B C20B 111.3(5) . . ?
C22B C21B H21E 109.4 . . ?
C22B C21B H21F 109.4 . . ?
C21B C22B H22E 109.2 . . ?
C21B C22B H22F 109.2 . . ?
C21B C22B C23B 112.2(6) . . ?
H22E C22B H22F 107.9 . . ?
C23B C22B H22E 109.2 . . ?
C23B C22B H22F 109.2 . . ?
C18B C23B H23E 109.4 . . ?
C18B C23B H23F 109.4 . . ?
C22B C23B C18B 111.0(5) . . ?
C22B C23B H23E 109.4 . . ?
C22B C23B H23F 109.4 . . ?
H23E C23B H23F 108.0 . . ?
P1B C24B H24B 107.0 . . ?
C25B C24B P1B 112.7(3) . . ?
C25B C24B H24B 107.0 . . ?
C25B C24B C29B 110.6(4) . . ?
C29B C24B P1B 112.2(4) . . ?
C29B C24B H24B 107.0 . . ?
C24B C25B H25E 109.4 . . ?
C24B C25B H25F 109.4 . . ?
C24B C25B C26B 111.0(4) . . ?
H25E C25B H25F 108.0 . . ?
C26B C25B H25E 109.4 . . ?
C26B C25B H25F 109.4 . . ?
C25B C26B H26E 109.4 . . ?
C25B C26B H26F 109.4 . . ?
H26E C26B H26F 108.0 . . ?
C27B C26B C25B 111.0(5) . . ?
C27B C26B H26E 109.4 . . ?
C27B C26B H26F 109.4 . . ?
C26B C27B H27E 109.5 . . ?
C26B C27B H27F 109.5 . . ?
H27E C27B H27F 108.1 . . ?
C28B C27B C26B 110.7(5) . . ?
C28B C27B H27E 109.5 . . ?
C28B C27B H27F 109.5 . . ?
C27B C28B H28E 109.3 . . ?
C27B C28B H28F 109.3 . . ?
H28E C28B H28F 108.0 . . ?
C29B C28B C27B 111.6(5) . . ?
C29B C28B H28E 109.3 . . ?
C29B C28B H28F 109.3 . . ?
C24B C29B H29E 109.5 . . ?
C24B C29B H29F 109.5 . . ?
C28B C29B C24B 110.9(5) . . ?
C28B C29B H29E 109.5 . . ?
C28B C29B H29F 109.5 . . ?
H29E C29B H29F 108.0 . . ?
P1B C30B H30B 104.5 . . ?
C31B C30B P1B 117.6(4) . . ?
C31B C30B H30B 104.5 . . ?
C35B C30B P1B 115.1(4) . . ?
C35B C30B H30B 104.5 . . ?
C35B C30B C31B 109.1(5) . . ?
C30B C31B H31E 109.4 . . ?
C30B C31B H31F 109.4 . . ?
H31E C31B H31F 108.0 . . ?
C32B C31B C30B 111.3(5) . . ?
C32B C31B H31E 109.4 . . ?
C32B C31B H31F 109.4 . . ?
C31B C32B H32E 109.2 . . ?
C31B C32B H32F 109.2 . . ?
H32E C32B H32F 107.9 . . ?
C33B C32B C31B 111.9(7) . . ?
C33B C32B H32E 109.2 . . ?
C33B C32B H32F 109.2 . . ?
C32B C33B H33E 109.4 . . ?
C32B C33B H33F 109.4 . . ?
C32B C33B C34B 111.2(6) . . ?
H33E C33B H33F 108.0 . . ?
C34B C33B H33E 109.4 . . ?
C34B C33B H33F 109.4 . . ?
C33B C34B H34E 109.6 . . ?
C33B C34B H34F 109.6 . . ?
C33B C34B C35B 110.4(6) . . ?
H34E C34B H34F 108.1 . . ?
C35B C34B H34E 109.6 . . ?
C35B C34B H34F 109.6 . . ?
C30B C35B C34B 111.9(6) . . ?
C30B C35B H35E 109.2 . . ?
C30B C35B H35F 109.2 . . ?
C34B C35B H35E 109.2 . . ?
C34B C35B H35F 109.2 . . ?
H35E C35B H35F 107.9 . . ?
N3B C36B H36B 118.7 . . ?
N3B C36B C37B 122.5(7) . . ?
C37B C36B H36B 118.7 . . ?
C36B C37B H37B 121.0 . . ?
C36B C37B C38B 118.0(8) . . ?
C38B C37B H37B 121.0 . . ?
C37B C38B H38B 120.4 . . ?
C39B C38B C37B 119.2(7) . . ?
C39B C38B H38B 120.4 . . ?
C38B C39B H39B 119.9 . . ?
C38B C39B C40B 120.1(8) . . ?
C40B C39B H39B 119.9 . . ?
N3B C40B C39B 121.1(8) . . ?
N3B C40B H40B 119.5 . . ?
C39B C40B H40B 119.5 . . ?
N1C C1C H1C 108.8 . . ?
N1C C1C C2C 102.8(5) . . ?
N1C C1C C4C 111.6(5) . . ?
C2C C1C H1C 108.8 . . ?
C4C C1C H1C 108.8 . . ?
C4C C1C C2C 115.8(6) . . ?
C1C N1C Ir1C 139.4(4) . . ?
C3C N1C C1C 108.4(5) . . ?
C3C N1C Ir1C 111.9(4) . . ?
C3C O1C C2C 106.4(5) . . ?
C18C P1C Ir1C 118.64(17) . . ?
C18C P1C C30C 101.5(2) . . ?
C24C P1C Ir1C 112.53(17) . . ?
C24C P1C C18C 102.8(2) . . ?
C24C P1C C30C 109.8(2) . . ?
C30C P1C Ir1C 110.70(17) . . ?
N1C Ir1C P1C 96.36(13) . . ?
N1C Ir1C HB 108.7 . . ?
P1C Ir1C HB 90.0 . . ?
N2C Ir1C N1C 76.1(2) . . ?
N2C Ir1C P1C 105.55(13) . . ?
N2C Ir1C HB 163.3 . . ?
N2C Ir1C N3C 89.45(17) . . ?
N3C Ir1C N1C 88.12(17) . . ?
N3C Ir1C P1C 164.97(12) . . ?
N3C Ir1C HB 75.0 . . ?
C17C Ir1C N1C 156.0(2) . . ?
C17C Ir1C P1C 93.71(15) . . ?
C17C Ir1C HB 93.0 . . ?
C17C Ir1C N2C 80.3(2) . . ?
C17C Ir1C N3C 87.73(19) . . ?
C1C C2C H2CA 110.9 . . ?
C1C C2C H2CB 110.9 . . ?
O1C C2C C1C 104.3(5) . . ?
O1C C2C H2CA 110.9 . . ?
O1C C2C H2CB 110.9 . . ?
H2CA C2C H2CB 108.9 . . ?
C7C N2C Ir1C 118.6(4) . . ?
C11C N2C Ir1C 116.7(4) . . ?
C11C N2C C7C 124.4(5) . . ?
N1C C3C O1C 117.9(6) . . ?
N1C C3C C7C 121.2(5) . . ?
O1C C3C C7C 120.9(5) . . ?
C40C N3C Ir1C 124.5(3) . . ?
C36C N3C C40C 116.6(5) . . ?
C36C N3C Ir1C 118.9(4) . . ?
C1C C4C H4C 107.6 . . ?
C5C C4C C1C 112.1(6) . . ?
C5C C4C H4C 107.6 . . ?
C5C C4C C6C 111.2(6) . . ?
C6C C4C C1C 110.7(6) . . ?
C6C C4C H4C 107.6 . . ?
C4C C5C H5CA 109.5 . . ?
C4C C5C H5CB 109.5 . . ?
C4C C5C H5CC 109.5 . . ?
H5CA C5C H5CB 109.5 . . ?
H5CA C5C H5CC 109.5 . . ?
H5CB C5C H5CC 109.5 . . ?
C4C C6C H6CA 109.5 . . ?
C4C C6C H6CB 109.5 . . ?
C4C C6C H6CC 109.5 . . ?
H6CA C6C H6CB 109.5 . . ?
H6CA C6C H6CC 109.5 . . ?
H6CB C6C H6CC 109.5 . . ?
N2C C7C C3C 112.2(5) . . ?
N2C C7C C8C 120.2(7) . . ?
C8C C7C C3C 127.4(6) . . ?
C7C C8C H8C 121.3 . . ?
C7C C8C C9C 117.4(7) . . ?
C9C C8C H8C 121.3 . . ?
C8C C9C H9C 119.3 . . ?
C10C C9C C8C 121.3(6) . . ?
C10C C9C H9C 119.3 . . ?
C9C C10C H10C 120.1 . . ?
C9C C10C C11C 119.8(7) . . ?
C11C C10C H10C 120.1 . . ?
N2C C11C C10C 116.8(7) . . ?
N2C C11C C12C 113.7(5) . . ?
C10C C11C C12C 129.4(6) . . ?
C13C C12C C11C 122.7(6) . . ?
C13C C12C C17C 120.5(6) . . ?
C17C C12C C11C 116.7(5) . . ?
C12C C13C H13C 119.6 . . ?
C14C C13C C12C 120.9(6) . . ?
C14C C13C H13C 119.6 . . ?
C13C C14C H14C 120.4 . . ?
C13C C14C C15C 119.3(6) . . ?
C15C C14C H14C 120.4 . . ?
C14C C15C H15C 119.4 . . ?
C14C C15C C16C 121.2(6) . . ?
C16C C15C H15C 119.4 . . ?
C15C C16C H16C 119.4 . . ?
C15C C16C C17C 121.2(6) . . ?
C17C C16C H16C 119.4 . . ?
C12C C17C Ir1C 112.6(4) . . ?
C16C C17C Ir1C 130.4(4) . . ?
C16C C17C C12C 116.9(5) . . ?
P1C C18C H18C 106.4 . . ?
C19C C18C P1C 112.9(4) . . ?
C19C C18C H18C 106.4 . . ?
C19C C18C C23C 110.6(4) . . ?
C23C C18C P1C 113.4(3) . . ?
C23C C18C H18C 106.4 . . ?
C18C C19C H19C 109.7 . . ?
C18C C19C H19D 109.7 . . ?
H19C C19C H19D 108.2 . . ?
C20C C19C C18C 109.7(5) . . ?
C20C C19C H19C 109.7 . . ?
C20C C19C H19D 109.7 . . ?
C19C C20C H20C 109.4 . . ?
C19C C20C H20D 109.4 . . ?
H20C C20C H20D 108.0 . . ?
C21C C20C C19C 111.3(5) . . ?
C21C C20C H20C 109.4 . . ?
C21C C20C H20D 109.4 . . ?
C20C C21C H21C 109.3 . . ?
C20C C21C H21D 109.3 . . ?
H21C C21C H21D 108.0 . . ?
C22C C21C C20C 111.6(5) . . ?
C22C C21C H21C 109.3 . . ?
C22C C21C H21D 109.3 . . ?
C21C C22C H22C 109.4 . . ?
C21C C22C H22D 109.4 . . ?
C21C C22C C23C 111.0(5) . . ?
H22C C22C H22D 108.0 . . ?
C23C C22C H22C 109.4 . . ?
C23C C22C H22D 109.4 . . ?
C18C C23C C22C 109.1(4) . . ?
C18C C23C H23C 109.9 . . ?
C18C C23C H23D 109.9 . . ?
C22C C23C H23C 109.9 . . ?
C22C C23C H23D 109.9 . . ?
H23C C23C H23D 108.3 . . ?
P1C C24C H24C 105.3 . . ?
C25C C24C P1C 115.5(3) . . ?
C25C C24C H24C 105.3 . . ?
C25C C24C C29C 107.9(4) . . ?
C29C C24C P1C 116.5(4) . . ?
C29C C24C H24C 105.3 . . ?
C24C C25C H25C 109.5 . . ?
C24C C25C H25D 109.5 . . ?
H25C C25C H25D 108.1 . . ?
C26C C25C C24C 110.6(4) . . ?
C26C C25C H25C 109.5 . . ?
C26C C25C H25D 109.5 . . ?
C25C C26C H26C 109.4 . . ?
C25C C26C H26D 109.4 . . ?
H26C C26C H26D 108.0 . . ?
C27C C26C C25C 111.4(5) . . ?
C27C C26C H26C 109.4 . . ?
C27C C26C H26D 109.4 . . ?
C26C C27C H27C 109.5 . . ?
C26C C27C H27D 109.5 . . ?
C26C C27C C28C 110.8(5) . . ?
H27C C27C H27D 108.1 . . ?
C28C C27C H27C 109.5 . . ?
C28C C27C H27D 109.5 . . ?
C27C C28C H28C 109.2 . . ?
C27C C28C H28D 109.2 . . ?
H28C C28C H28D 107.9 . . ?
C29C C28C C27C 112.0(5) . . ?
C29C C28C H28C 109.2 . . ?
C29C C28C H28D 109.2 . . ?
C24C C29C H29C 109.2 . . ?
C24C C29C H29D 109.2 . . ?
C28C C29C C24C 111.9(5) . . ?
C28C C29C H29C 109.2 . . ?
C28C C29C H29D 109.2 . . ?
H29C C29C H29D 107.9 . . ?
P1C C30C H30C 104.9 . . ?
C31C C30C P1C 115.2(4) . . ?
C31C C30C H30C 104.9 . . ?
C31C C30C C35C 109.6(5) . . ?
C35C C30C P1C 116.1(4) . . ?
C35C C30C H30C 104.9 . . ?
C30C C31C H31C 109.4 . . ?
C30C C31C H31D 109.4 . . ?
C30C C31C C32C 111.4(5) . . ?
H31C C31C H31D 108.0 . . ?
C32C C31C H31C 109.4 . . ?
C32C C31C H31D 109.4 . . ?
C31C C32C H32C 109.1 . . ?
C31C C32C H32D 109.1 . . ?
H32C C32C H32D 107.8 . . ?
C33C C32C C31C 112.5(6) . . ?
C33C C32C H32C 109.1 . . ?
C33C C32C H32D 109.1 . . ?
C32C C33C H33C 109.6 . . ?
C32C C33C H33D 109.6 . . ?
C32C C33C C34C 110.3(5) . . ?
H33C C33C H33D 108.1 . . ?
C34C C33C H33C 109.6 . . ?
C34C C33C H33D 109.6 . . ?
C33C C34C H34C 109.2 . . ?
C33C C34C H34D 109.2 . . ?
C33C C34C C35C 111.9(7) . . ?
H34C C34C H34D 107.9 . . ?
C35C C34C H34C 109.2 . . ?
C35C C34C H34D 109.2 . . ?
C30C C35C H35C 109.4 . . ?
C30C C35C H35D 109.4 . . ?
C34C C35C C30C 111.2(5) . . ?
C34C C35C H35C 109.4 . . ?
C34C C35C H35D 109.4 . . ?
H35C C35C H35D 108.0 . . ?
N3C C36C H36C 118.4 . . ?
N3C C36C C37C 123.3(6) . . ?
C37C C36C H36C 118.4 . . ?
C36C C37C H37C 120.1 . . ?
C36C C37C C38C 119.8(6) . . ?
C38C C37C H37C 120.1 . . ?
C37C C38C H38C 121.0 . . ?
C37C C38C C39C 118.0(5) . . ?
C39C C38C H38C 121.0 . . ?
C40C C39C C38C 119.1(6) . . ?
C40C C39C H39C 120.5 . . ?
C38C C39C H39C 120.5 . . ?
C1S B1S C25S 113.6(4) . . ?
C9S B1S C1S 102.8(4) . . ?
C9S B1S C25S 111.8(4) . . ?
C17S B1S C1S 114.3(4) . . ?
C17S B1S C9S 110.7(4) . . ?
C17S B1S C25S 103.8(4) . . ?
C2S C1S B1S 120.4(5) . . ?
C6S C1S B1S 122.8(5) . . ?
C6S C1S C2S 116.3(5) . . ?
C1S C2S H2S 119.1 . . ?
C3S C2S C1S 121.8(5) . . ?
C3S C2S H2S 119.1 . . ?
C2S C3S C7S 121.9(5) . . ?
C4S C3S C2S 121.2(5) . . ?
C4S C3S C7S 116.8(5) . . ?
C3S C4S H4S 120.7 . . ?
C3S C4S C5S 118.5(5) . . ?
C5S C4S H4S 120.7 . . ?
C4S C5S C6S 120.4(6) . . ?
C4S C5S C8S 119.4(6) . . ?
C6S C5S C8S 120.1(6) . . ?
C1S C6S C5S 121.7(5) . . ?
C1S C6S H6S 119.2 . . ?
C5S C6S H6S 119.2 . . ?
F1S C7S F2S 107.2(5) . . ?
F1S C7S C3S 113.4(5) . . ?
F1S C7S F3S 106.8(6) . . ?
F2S C7S C3S 112.1(5) . . ?
F2S C7S F3S 105.2(5) . . ?
F3S C7S C3S 111.7(5) . . ?
C5S C8S F6W 96.2(9) . . ?
F4S C8S C5S 111.3(9) . . ?
F5S C8S C5S 113.6(8) . . ?
F5S C8S F4S 106.8(8) . . ?
F5S C8S F6S 109.0(10) . . ?
F6S C8S C5S 114.8(6) . . ?
F6S C8S F4S 100.4(8) . . ?
F4W C8S C5S 127.5(18) . . ?
F4W C8S F5W 123(2) . . ?
F4W C8S F6W 96(2) . . ?
F5W C8S C5S 107.9(13) . . ?
F5W C8S F6W 89.2(13) . . ?
C10S C9S B1S 119.8(5) . . ?
C14S C9S B1S 123.1(5) . . ?
C14S C9S C10S 116.5(5) . . ?
C9S C10S H10S 118.9 . . ?
C11S C10S C9S 122.2(5) . . ?
C11S C10S H10S 118.9 . . ?
C10S C11S C15S 119.4(6) . . ?
C12S C11S C10S 120.8(6) . . ?
C12S C11S C15S 119.7(6) . . ?
C11S C12S H12S 120.3 . . ?
C11S C12S C13S 119.4(5) . . ?
C13S C12S H12S 120.3 . . ?
F10S C16S C13S 110.0(8) . . ?
F11S C16S F10S 106.9(8) . . ?
F11S C16S F12S 109.0(8) . . ?
F11S C16S C13S 111.5(7) . . ?
F12S C16S F10S 104.5(9) . . ?
F12S C16S C13S 114.4(8) . . ?
F10W C16W C13S 125(2) . . ?
F11W C16W F10W 98.0(15) . . ?
F11W C16W F12W 103.3(18) . . ?
F11W C16W C13S 114.9(15) . . ?
F12W C16W F10W 110(2) . . ?
F12W C16W C13S 103.7(16) . . ?
C12S C13S C16S 118.7(7) . . ?
C12S C13S C16W 130.9(10) . . ?
C12S C13S C14S 120.4(5) . . ?
C14S C13S C16S 120.9(7) . . ?
C14S C13S C16W 108.6(10) . . ?
C9S C14S C13S 120.7(5) . . ?
C9S C14S H14S 119.7 . . ?
C13S C14S H14S 119.7 . . ?
F7S C15S F8S 105.3(6) . . ?
F7S C15S F9S 106.6(6) . . ?
F7S C15S C11S 111.8(6) . . ?
F8S C15S C11S 112.6(5) . . ?
F9S C15S F8S 106.4(6) . . ?
F9S C15S C11S 113.5(6) . . ?
C18S C17S B1S 126.5(5) . . ?
C18S C17S C22S 115.0(5) . . ?
C22S C17S B1S 118.4(4) . . ?
C17S C18S H18S 119.1 . . ?
C19S C18S C17S 121.7(5) . . ?
C19S C18S H18S 119.1 . . ?
C18S C19S C23S 119.5(5) . . ?
C20S C19S C18S 121.4(5) . . ?
C20S C19S C23S 119.0(5) . . ?
C19S C20S H20S 120.8 . . ?
C19S C20S C21S 118.3(5) . . ?
C21S C20S H20S 120.8 . . ?
C20S C21S C24S 121.1(5) . . ?
C22S C21S C20S 119.7(5) . . ?
C22S C21S C24S 119.2(5) . . ?
C17S C22S H22S 118.2 . . ?
C21S C22S C17S 123.7(5) . . ?
C21S C22S H22S 118.2 . . ?
F13S C23S F14S 106.6(5) . . ?
F13S C23S F15S 107.3(5) . . ?
F13S C23S C19S 112.9(6) . . ?
F14S C23S F15S 106.1(6) . . ?
F14S C23S C19S 111.7(5) . . ?
F15S C23S C19S 111.8(5) . . ?
F16S C24S F17S 100.0(7) . . ?
F16S C24S C21S 116.6(5) . . ?
F17S C24S C21S 112.3(6) . . ?
F18S C24S F16S 107.7(7) . . ?
F18S C24S F17S 102.6(7) . . ?
F18S C24S C21S 115.6(6) . . ?
F16W C24S F18W 111.7(16) . . ?
F16W C24S C21S 109.3(12) . . ?
F17W C24S F16W 111.7(15) . . ?
F17W C24S F18W 105.7(12) . . ?
F17W C24S C21S 113.9(8) . . ?
F18W C24S C21S 104.3(9) . . ?
C26S C25S B1S 121.2(4) . . ?
C30S C25S B1S 122.7(4) . . ?
C30S C25S C26S 115.4(5) . . ?
C25S C26S H26S 118.6 . . ?
C27S C26S C25S 122.7(5) . . ?
C27S C26S H26S 118.6 . . ?
C26S C27S C28S 120.5(5) . . ?
C26S C27S C31S 120.7(5) . . ?
C28S C27S C31S 118.8(5) . . ?
C27S C28S H28S 121.1 . . ?
C29S C28S C27S 117.8(5) . . ?
C29S C28S H28S 121.1 . . ?
C28S C29S C30S 121.3(5) . . ?
C28S C29S C32S 120.3(5) . . ?
C30S C29S C32S 118.4(5) . . ?
C25S C30S C29S 122.3(5) . . ?
C25S C30S H30S 118.9 . . ?
C29S C30S H30S 118.9 . . ?
F19S C31S F20S 109.1(14) . . ?
F19S C31S F21S 104.7(12) . . ?
F19S C31S C27S 117.2(10) . . ?
F20S C31S F21S 100.2(13) . . ?
F20S C31S C27S 114.2(12) . . ?
F21S C31S C27S 109.7(9) . . ?
F19W C31S C27S 110.1(10) . . ?
F20W C31S F19W 106.5(14) . . ?
F20W C31S C27S 109.9(15) . . ?
F21W C31S F19W 104.7(12) . . ?
F21W C31S F20W 111.1(19) . . ?
F21W C31S C27S 114.2(8) . . ?
F22S C32S F24S 106.5(7) . . ?
F22S C32S C29S 113.0(5) . . ?
F23S C32S F22S 107.4(7) . . ?
F23S C32S F24S 104.6(7) . . ?
F23S C32S C29S 112.6(6) . . ?
F24S C32S C29S 112.2(7) . . ?
F22W C32S F24W 85(3) . . ?
F22W C32S C29S 108(3) . . ?
F23W C32S F22W 125(4) . . ?
F23W C32S F24W 109(4) . . ?
F23W C32S C29S 121(3) . . ?
C29S C32S F24W 99(3) . . ?
C1T B1T C25T 114.5(4) . . ?
C9T B1T C1T 107.1(4) . . ?
C9T B1T C17T 112.4(4) . . ?
C9T B1T C25T 110.9(4) . . ?
C17T B1T C1T 109.3(4) . . ?
C17T B1T C25T 102.7(4) . . ?
C2T C1T B1T 125.7(5) . . ?
C2T C1T C6T 115.8(5) . . ?
C6T C1T B1T 118.5(5) . . ?
C1T C2T H2T 118.9 . . ?
C3T C2T C1T 122.1(6) . . ?
C3T C2T H2T 118.9 . . ?
C2T C3T C4T 121.2(6) . . ?
C2T C3T C7T 119.3(6) . . ?
C4T C3T C7T 119.6(6) . . ?
C3T C4T H4T 121.2 . . ?
C5T C4T C3T 117.7(6) . . ?
C5T C4T H4T 121.2 . . ?
C4T C5T C6T 120.9(6) . . ?
C4T C5T C8T 119.7(6) . . ?
C6T C5T C8T 119.5(6) . . ?
C1T C6T H6T 118.8 . . ?
C5T C6T C1T 122.4(6) . . ?
C5T C6T H6T 118.8 . . ?
F1T C7T C3T 111.6(6) . . ?
F2T C7T C3T 115.3(8) . . ?
F2T C7T F1T 102.8(9) . . ?
F3T C7T C3T 114.3(7) . . ?
F3T C7T F1T 100.8(9) . . ?
F3T C7T F2T 110.4(9) . . ?
F1W C7T C3T 115.0(12) . . ?
F1W C7T F2W 121(2) . . ?
F1W C7T F3W 106(2) . . ?
F2W C7T C3T 108.0(12) . . ?
F2W C7T F3W 98.3(17) . . ?
F3W C7T C3T 106.0(10) . . ?
F4T C8T C5T 120.2(18) . . ?
F4T C8T F5T 118(2) . . ?
F4T C8T F6T 102(2) . . ?
F5T C8T C5T 115.0(18) . . ?
F5T C8T F6T 85(2) . . ?
F6T C8T C5T 108.9(13) . . ?
F4X C8T C5T 108.1(9) . . ?
F5X C8T C5T 109.9(11) . . ?
F5X C8T F4X 100.7(14) . . ?
F6X C8T C5T 115.0(8) . . ?
F6X C8T F4X 102.7(9) . . ?
F6X C8T F5X 118.6(19) . . ?
C10T C9T B1T 119.6(5) . . ?
C14T C9T B1T 124.4(4) . . ?
C14T C9T C10T 116.0(5) . . ?
C9T C10T H10T 119.1 . . ?
C11T C10T C9T 121.7(5) . . ?
C11T C10T H10T 119.1 . . ?
C10T C11T C15T 120.7(6) . . ?
C12T C11T C10T 121.1(5) . . ?
C12T C11T C15T 118.1(5) . . ?
C11T C12T H12T 121.1 . . ?
C13T C12T C11T 117.8(5) . . ?
C13T C12T H12T 121.1 . . ?
C12T C13T C14T 121.2(5) . . ?
C12T C13T C16T 120.1(5) . . ?
C14T C13T C16T 118.7(5) . . ?
C9T C14T C13T 122.2(5) . . ?
C9T C14T H14T 118.9 . . ?
C13T C14T H14T 118.9 . . ?
F7T C15T C11T 110.6(10) . . ?
F8T C15T F7T 104.1(13) . . ?
F8T C15T F9T 108.4(16) . . ?
F8T C15T C11T 118.6(13) . . ?
F9T C15T F7T 104.9(12) . . ?
F9T C15T C11T 109.3(13) . . ?
F7X C15T F8X 104.2(9) . . ?
F7X C15T F9X 106.3(10) . . ?
F7X C15T C11T 113.9(8) . . ?
F8X C15T C11T 108.8(9) . . ?
F9X C15T F8X 106.7(11) . . ?
F9X C15T C11T 116.1(12) . . ?
F10T C16T F11T 110.7(19) . . ?
F10T C16T F12T 98(2) . . ?
F10T C16T C13T 117.4(19) . . ?
F11T C16T C13T 110.8(13) . . ?
F12T C16T F11T 101(2) . . ?
F12T C16T C13T 117.4(19) . . ?
F10X C16T C13T 109.4(9) . . ?
F11X C16T F10X 103.3(12) . . ?
F11X C16T F12X 111.0(12) . . ?
F11X C16T C13T 112.5(8) . . ?
F12X C16T F10X 109.4(16) . . ?
F12X C16T C13T 110.9(10) . . ?
C18T C17T B1T 122.9(4) . . ?
C22T C17T B1T 120.2(4) . . ?
C22T C17T C18T 116.4(4) . . ?
C17T C18T H18T 119.1 . . ?
C19T C18T C17T 121.8(5) . . ?
C19T C18T H18T 119.1 . . ?
C18T C19T C23T 118.4(5) . . ?
C20T C19T C18T 121.3(5) . . ?
C20T C19T C23T 120.3(5) . . ?
C19T C20T H20T 121.1 . . ?
C19T C20T C21T 117.9(4) . . ?
C21T C20T H20T 121.1 . . ?
C20T C21T C22T 120.7(5) . . ?
C20T C21T C24T 119.1(5) . . ?
C22T C21T C24T 120.2(5) . . ?
C17T C22T H22T 119.0 . . ?
C21T C22T C17T 122.0(5) . . ?
C21T C22T H22T 119.0 . . ?
F13T C23T F15T 106.1(5) . . ?
F13T C23T C19T 113.0(4) . . ?
F14T C23T F13T 107.2(4) . . ?
F14T C23T F15T 106.6(5) . . ?
F14T C23T C19T 112.1(5) . . ?
F15T C23T C19T 111.5(4) . . ?
F16T C24T F18T 106.0(5) . . ?
F16T C24T C21T 111.5(5) . . ?
F17T C24T F16T 106.9(5) . . ?
F17T C24T F18T 107.1(5) . . ?
F17T C24T C21T 112.3(6) . . ?
F18T C24T C21T 112.7(5) . . ?
C26T C25T B1T 119.8(5) . . ?
C30T C25T B1T 124.3(5) . . ?
C30T C25T C26T 115.2(5) . . ?
C25T C26T H26T 119.0 . . ?
C27T C26T C25T 122.0(6) . . ?
C27T C26T H26T 119.0 . . ?
C26T C27T C31T 118.7(6) . . ?
C28T C27T C26T 121.2(5) . . ?
C28T C27T C31T 120.1(6) . . ?
C27T C28T H28T 121.2 . . ?
C29T C28T C27T 117.6(6) . . ?
C29T C28T H28T 121.2 . . ?
C28T C29T C30T 121.3(6) . . ?
C28T C29T C32T 120.2(6) . . ?
C30T C29T C32T 118.5(5) . . ?
C25T C30T C29T 122.7(5) . . ?
C25T C30T H30T 118.7 . . ?
C29T C30T H30T 118.7 . . ?
F19T C31T F21T 105.1(12) . . ?
F19T C31T C27T 113.1(12) . . ?
F20T C31T F19T 109.7(14) . . ?
F20T C31T F21T 103.6(11) . . ?
F20T C31T C27T 114.3(9) . . ?
F21T C31T C27T 110.2(8) . . ?
F19X C31T F20X 102.3(15) . . ?
F19X C31T C27T 110.7(11) . . ?
F20X C31T C27T 112.8(11) . . ?
F21X C31T F19X 111.8(16) . . ?
F21X C31T F20X 102.9(14) . . ?
F21X C31T C27T 115.4(12) . . ?
F22T C32T C29T 113.1(6) . . ?
F23T C32T F22T 105.5(6) . . ?
F23T C32T F24T 106.0(6) . . ?
F23T C32T C29T 112.5(6) . . ?
F24T C32T F22T 106.1(6) . . ?
F24T C32T C29T 113.0(6) . . ?
C1U B1U C17U 114.4(4) . . ?
C9U B1U C1U 102.2(4) . . ?
C9U B1U C17U 109.9(4) . . ?
C25U B1U C1U 113.0(4) . . ?
C25U B1U C9U 114.7(4) . . ?
C25U B1U C17U 103.0(4) . . ?
C2U C1U B1U 122.9(5) . . ?
C6U C1U B1U 120.6(5) . . ?
C6U C1U C2U 116.0(5) . . ?
C1U C2U H2U 119.1 . . ?
C3U C2U C1U 121.9(5) . . ?
C3U C2U H2U 119.1 . . ?
C2U C3U C7U 119.1(6) . . ?
C4U C3U C2U 121.2(5) . . ?
C4U C3U C7U 119.6(5) . . ?
C3U C4U H4U 121.1 . . ?
C3U C4U C5U 117.8(5) . . ?
C5U C4U H4U 121.1 . . ?
C4U C5U C6U 120.8(6) . . ?
C4U C5U C8U 120.0(6) . . ?
C6U C5U C8U 119.2(6) . . ?
C1U C6U C5U 122.4(6) . . ?
C1U C6U H6U 118.8 . . ?
C5U C6U H6U 118.8 . . ?
F1U C7U C3U 108.6(14) . . ?
F2U C7U C3U 110.6(15) . . ?
F2U C7U F1U 100(2) . . ?
F3U C7U C3U 120.6(17) . . ?
F3U C7U F1U 102(2) . . ?
F3U C7U F2U 112(2) . . ?
F1V C7U C3U 114.6(6) . . ?
F1V C7U F2V 107.7(7) . . ?
F1V C7U F3V 106.5(7) . . ?
F2V C7U C3U 112.0(6) . . ?
F2V C7U F3V 102.7(7) . . ?
F3V C7U C3U 112.4(6) . . ?
F4U C8U C5U 116(4) . . ?
F4U C8U F5U 104(3) . . ?
F4U C8U F6U 107(3) . . ?
F5U C8U C5U 107(3) . . ?
F6U C8U C5U 116(4) . . ?
F6U C8U F5U 108(3) . . ?
F4V C8U C5U 114.0(6) . . ?
F4V C8U F6V 104.0(6) . . ?
F5V C8U C5U 112.5(6) . . ?
F5V C8U F4V 106.6(6) . . ?
F5V C8U F6V 106.5(7) . . ?
F6V C8U C5U 112.6(6) . . ?
C10U C9U B1U 120.3(4) . . ?
C10U C9U C14U 115.8(5) . . ?
C14U C9U B1U 123.3(5) . . ?
C9U C10U H10U 118.7 . . ?
C11U C10U C9U 122.6(5) . . ?
C11U C10U H10U 118.7 . . ?
C10U C11U C15U 118.4(6) . . ?
C12U C11U C10U 120.6(6) . . ?
C12U C11U C15U 121.0(5) . . ?
C11U C12U H12U 121.0 . . ?
C13U C12U C11U 117.9(5) . . ?
C13U C12U H12U 121.0 . . ?
C12U C13U C14U 121.6(5) . . ?
C12U C13U C16U 119.5(5) . . ?
C14U C13U C16U 119.0(6) . . ?
C9U C14U H14U 119.2 . . ?
C13U C14U C9U 121.6(6) . . ?
C13U C14U H14U 119.2 . . ?
F7U C15U F8U 104.2(7) . . ?
F7U C15U F9U 108.5(7) . . ?
F7U C15U C11U 112.7(5) . . ?
F8U C15U F9U 105.3(6) . . ?
F8U C15U C11U 112.9(6) . . ?
F9U C15U C11U 112.6(7) . . ?
F7V C15U F8V 100(3) . . ?
F7V C15U C11U 116(3) . . ?
F8V C15U C11U 95(3) . . ?
F9V C15U F7V 113(4) . . ?
F9V C15U F8V 112(3) . . ?
F9V C15U C11U 117(3) . . ?
F10U C16U C13U 115.0(7) . . ?
F10U C16U F11U 105.9(8) . . ?
F10U C16U F12U 105.2(9) . . ?
F11U C16U C13U 113.4(7) . . ?
F11U C16U F12U 102.1(9) . . ?
F12U C16U C13U 114.1(7) . . ?
F10V C16U C13U 113.8(9) . . ?
F10V C16U F11V 107.9(12) . . ?
F10V C16U F12V 108.5(13) . . ?
F11V C16U C13U 109.7(10) . . ?
F12V C16U C13U 110.9(9) . . ?
F12V C16U F11V 105.7(14) . . ?
C18U C17U B1U 118.9(5) . . ?
C18U C17U C22U 116.3(5) . . ?
C22U C17U B1U 124.3(5) . . ?
C17U C18U H18U 119.0 . . ?
C19U C18U C17U 122.1(6) . . ?
C19U C18U H18U 119.0 . . ?
C18U C19U C23U 119.3(7) . . ?
C20U C19U C18U 119.7(7) . . ?
C20U C19U C23U 120.9(7) . . ?
C19U C20U H20U 120.2 . . ?
C21U C20U C19U 119.6(6) . . ?
C21U C20U H20U 120.2 . . ?
C20U C21U C22U 120.8(7) . . ?
C20U C21U C24U 120.6(7) . . ?
C22U C21U C24U 118.6(8) . . ?
C17U C22U H22U 119.3 . . ?
C21U C22U C17U 121.4(7) . . ?
C21U C22U H22U 119.3 . . ?
F13U C23U F15U 104.6(7) . . ?
F13U C23U C19U 110.9(7) . . ?
F14U C23U F13U 107.7(9) . . ?
F14U C23U F15U 108.9(8) . . ?
F14U C23U C19U 113.1(6) . . ?
F15U C23U C19U 111.2(9) . . ?
F13V C23U F14V 78(3) . . ?
F15V C23U F13V 104(3) . . ?
F15V C23U F14V 89(3) . . ?
F15V C23U C19U 136(3) . . ?
C19U C23U F13V 116.9(18) . . ?
C19U C23U F14V 113.2(16) . . ?
F16U C24U F17U 102.1(11) . . ?
F16U C24U F18U 109.6(14) . . ?
F16U C24U C21U 114.1(9) . . ?
F17U C24U F18U 105.5(10) . . ?
F17U C24U C21U 110.1(11) . . ?
F18U C24U C21U 114.4(8) . . ?
F16V C24U C21U 109.3(9) . . ?
F17V C24U F16V 87.3(12) . . ?
F17V C24U C21U 109.1(12) . . ?
F18V C24U F16V 103.6(16) . . ?
F18V C24U F17V 129.3(15) . . ?
F18V C24U C21U 113.1(12) . . ?
F22U C32U C29U 109.9(13) . . ?
F23U C32U F22U 117(2) . . ?
F23U C32U F24U 102.8(14) . . ?
F23U C32U C29U 109.4(13) . . ?
F24U C32U F22U 103.9(14) . . ?
F24U C32U C29U 113.7(14) . . ?
F22V C32V C29U 114.5(14) . . ?
F23V C32V F22V 99.3(13) . . ?
F23V C32V C29U 113.1(13) . . ?
F24V C32V F22V 104.5(15) . . ?
F24V C32V F23V 111.0(17) . . ?
F24V C32V C29U 113.2(13) . . ?
C26U C25U B1U 121.7(5) . . ?
C30U C25U B1U 122.7(5) . . ?
C30U C25U C26U 114.9(5) . . ?
C25U C26U H26U 119.0 . . ?
C27U C26U C25U 122.0(5) . . ?
C27U C26U H26U 119.0 . . ?
C26U C27U C28U 121.5(6) . . ?
C26U C27U C31U 119.9(6) . . ?
C28U C27U C31U 118.6(6) . . ?
C27U C28U H28U 121.4 . . ?
C29U C28U C27U 117.1(6) . . ?
C29U C28U H28U 121.4 . . ?
C28U C29U C32U 120.8(8) . . ?
C28U C29U C32V 114.8(8) . . ?
C28U C29U C30U 122.0(6) . . ?
C30U C29U C32U 117.2(8) . . ?
C30U C29U C32V 123.1(8) . . ?
C25U C30U H30U 118.8 . . ?
C29U C30U C25U 122.3(6) . . ?
C29U C30U H30U 118.8 . . ?
F19U C31U F20U 104(2) . . ?
F19U C31U F21U 114(2) . . ?
F19U C31U C27U 111(2) . . ?
F20U C31U F21U 101(2) . . ?
F20U C31U C27U 117(2) . . ?
F21U C31U C27U 110.1(18) . . ?
F19V C31U F20V 105.2(9) . . ?
F19V C31U F21V 106.5(10) . . ?
F19V C31U C27U 113.7(9) . . ?
F20V C31U C27U 110.0(9) . . ?
F21V C31U F20V 107.4(10) . . ?
F21V C31U C27U 113.5(8) . . ?
H1IA C1I H1IB 109.5 . . ?
H1IA C1I H1IC 109.5 . . ?
H1IB C1I H1IC 109.5 . . ?
C2I C1I H1IA 109.5 . . ?
C2I C1I H1IB 109.5 . . ?
C2I C1I H1IC 109.5 . . ?
C1I C2I H2IA 107.0 . . ?
C1I C2I H2IB 107.0 . . ?
H2IA C2I H2IB 106.8 . . ?
O1I C2I C1I 121(3) . . ?
O1I C2I H2IA 107.0 . . ?
O1I C2I H2IB 107.0 . . ?
C2I O1I C3I 125(3) . . ?
O1I C3I H3IA 110.5 . . ?
O1I C3I H3IB 110.5 . . ?
O1I C3I C4I 106(3) . . ?
H3IA C3I H3IB 108.7 . . ?
C4I C3I H3IA 110.5 . . ?
C4I C3I H3IB 110.5 . . ?
C3I C4I H4IA 109.5 . . ?
C3I C4I H4IB 109.5 . . ?
C3I C4I H4IC 109.5 . . ?
H4IA C4I H4IB 109.5 . . ?
H4IA C4I H4IC 109.5 . . ?
H4IB C4I H4IC 109.5 . . ?
H1HA C1H H1HB 109.5 . . ?
H1HA C1H H1HC 109.5 . . ?
H1HB C1H H1HC 109.5 . . ?
C2H C1H H1HA 109.5 . . ?
C2H C1H H1HB 109.5 . . ?
C2H C1H H1HC 109.5 . . ?
C1H C2H H2HA 108.3 . . ?
C1H C2H H2HB 108.3 . . ?
H2HA C2H H2HB 107.4 . . ?
O1H C2H C1H 116(3) . . ?
O1H C2H H2HA 108.3 . . ?
O1H C2H H2HB 108.3 . . ?
C3H O1H C2H 115(3) . . ?
O1H C3H H3HA 111.2 . . ?
O1H C3H H3HB 111.2 . . ?
O1H C3H C4H 103(3) . . ?
H3HA C3H H3HB 109.1 . . ?
C4H C3H H3HA 111.2 . . ?
C4H C3H H3HB 111.2 . . ?
C3H C4H H4HA 109.5 . . ?
C3H C4H H4HB 109.5 . . ?
C3H C4H H4HC 109.5 . . ?
H4HA C4H H4HB 109.5 . . ?
H4HA C4H H4HC 109.5 . . ?
H4HB C4H H4HC 109.5 . . ?

loop_
_geom_bond_atom_site_label_1
_geom_bond_atom_site_label_2
_geom_bond_distance
_geom_bond_site_symmetry_2
_geom_bond_publ_flag
C1A H1A 1.0000 . ?
C1A N1A 1.492(7) . ?
C1A C2A 1.552(8) . ?
C1A C4A 1.540(8) . ?
N1A Ir1A 2.225(4) . ?
N1A C3A 1.291(7) . ?
O1A C2A 1.451(8) . ?
O1A C3A 1.329(6) . ?
P1A Ir1A 2.2878(13) . ?
P1A C18A 1.860(5) . ?
P1A C24A 1.865(5) . ?
P1A C30A 1.862(6) . ?
Ir1A H 1.6278 . ?
Ir1A N2A 2.066(5) . ?
Ir1A N3A 2.161(4) . ?
Ir1A C17A 2.021(6) . ?
C2A H2AA 0.9900 . ?
C2A H2AB 0.9900 . ?
N2A C7A 1.341(8) . ?
N2A C11A 1.344(7) . ?
C3A C7A 1.476(8) . ?
N3A C36A 1.345(8) . ?
N3A C40A 1.344(8) . ?
C4A H4A 1.0000 . ?
C4A C5A 1.518(9) . ?
C4A C6A 1.554(9) . ?
C40C H40C 0.9500 . ?
C40C N3C 1.358(7) . ?
C40C C39C 1.379(8) . ?
C5A H5AA 0.9800 . ?
C5A H5AB 0.9800 . ?
C5A H5AC 0.9800 . ?
C6A H6AA 0.9800 . ?
C6A H6AB 0.9800 . ?
C6A H6AC 0.9800 . ?
C7A C8A 1.379(8) . ?
C8A H8A 0.9500 . ?
C8A C9A 1.390(11) . ?
C9A H9A 0.9500 . ?
C9A C10A 1.397(12) . ?
C10A H10A 0.9500 . ?
C10A C11A 1.404(10) . ?
C11A C12A 1.467(10) . ?
C12A C13A 1.397(9) . ?
C12A C17A 1.439(10) . ?
C13A H13A 0.9500 . ?
C13A C14A 1.350(14) . ?
C14A H14A 0.9500 . ?
C14A C15A 1.391(16) . ?
C15A H15A 0.9500 . ?
C15A C16A 1.402(11) . ?
C16A H16A 0.9500 . ?
C16A C17A 1.393(9) . ?
C18A H18A 1.0000 . ?
C18A C19A 1.538(7) . ?
C18A C23A 1.523(9) . ?
C19A H19A 0.9900 . ?
C19A H19B 0.9900 . ?
C19A C20A 1.544(7) . ?
C20A H20A 0.9900 . ?
C20A H20B 0.9900 . ?
C20A C21A 1.522(11) . ?
C21A H21A 0.9900 . ?
C21A H21B 0.9900 . ?
C21A C22A 1.514(12) . ?
C22A H22A 0.9900 . ?
C22A H22B 0.9900 . ?
C22A C23A 1.552(9) . ?
C23A H23A 0.9900 . ?
C23A H23B 0.9900 . ?
C24A H24A 1.0000 . ?
C24A C25A 1.534(10) . ?
C24A C29A 1.538(8) . ?
C25A H25A 0.9900 . ?
C25A H25B 0.9900 . ?
C25A C26A 1.533(9) . ?
C26A H26A 0.9900 . ?
C26A H26B 0.9900 . ?
C26A C27A 1.540(11) . ?
C27A H27A 0.9900 . ?
C27A H27B 0.9900 . ?
C27A C28A 1.529(14) . ?
C28A H28A 0.9900 . ?
C28A H28B 0.9900 . ?
C28A C29A 1.542(9) . ?
C29A H29A 0.9900 . ?
C29A H29B 0.9900 . ?
C30A H30A 1.0000 . ?
C30A C31A 1.546(8) . ?
C30A C35A 1.540(7) . ?
C31A H31A 0.9900 . ?
C31A H31B 0.9900 . ?
C31A C32A 1.543(10) . ?
C32A H32A 0.9900 . ?
C32A H32B 0.9900 . ?
C32A C33A 1.521(10) . ?
C33A H33A 0.9900 . ?
C33A H33B 0.9900 . ?
C33A C34A 1.525(10) . ?
C34A H34A 0.9900 . ?
C34A H34B 0.9900 . ?
C34A C35A 1.531(10) . ?
C35A H35A 0.9900 . ?
C35A H35B 0.9900 . ?
C36A H36A 0.9500 . ?
C36A C37A 1.383(8) . ?
C37A H37A 0.9500 . ?
C37A C38A 1.379(11) . ?
C38A H38A 0.9500 . ?
C38A C39A 1.385(11) . ?
C39A H39A 0.9500 . ?
C39A C40A 1.388(8) . ?
C40A H40A 0.9500 . ?
C1B H1B 1.0000 . ?
C1B N1B 1.473(7) . ?
C1B C2B 1.555(9) . ?
C1B C4B 1.542(9) . ?
N1B Ir1B 2.184(5) . ?
N1B C3B 1.299(7) . ?
O1B C2B 1.442(9) . ?
O1B C3B 1.344(7) . ?
P1B Ir1B 2.2762(12) . ?
P1B C18B 1.860(5) . ?
P1B C24B 1.851(5) . ?
P1B C30B 1.861(5) . ?
Ir1B HA 1.5576 . ?
Ir1B N2B 2.056(5) . ?
Ir1B N3B 2.159(4) . ?
Ir1B C17B 2.014(6) . ?
C2B H2BA 0.9900 . ?
C2B H2BB 0.9900 . ?
N2B C7B 1.338(9) . ?
N2B C11B 1.357(8) . ?
C3B C7B 1.483(9) . ?
N3B C36B 1.342(9) . ?
N3B C40B 1.353(9) . ?
C4B H4B 1.0000 . ?
C4B C5B 1.523(10) . ?
C4B C6B 1.531(10) . ?
C5B H5BA 0.9800 . ?
C5B H5BB 0.9800 . ?
C5B H5BC 0.9800 . ?
C6B H6BA 0.9800 . ?
C6B H6BB 0.9800 . ?
C6B H6BC 0.9800 . ?
C7B C8B 1.381(10) . ?
C8B H8B 0.9500 . ?
C8B C9B 1.385(14) . ?
C9B H9B 0.9500 . ?
C9B C10B 1.343(15) . ?
C10B H10B 0.9500 . ?
C10B C11B 1.416(11) . ?
C11B C12B 1.450(11) . ?
C12B C13B 1.419(9) . ?
C12B C17B 1.422(11) . ?
C13B H13B 0.9500 . ?
C13B C14B 1.360(15) . ?
C14B H14B 0.9500 . ?
C14B C15B 1.363(16) . ?
C15B H15B 0.9500 . ?
C15B C16B 1.399(11) . ?
C16B H16B 0.9500 . ?
C16B C17B 1.420(10) . ?
C18B H18B 1.0000 . ?
C18B C19B 1.536(7) . ?
C18B C23B 1.547(7) . ?
C19B H19E 0.9900 . ?
C19B H19F 0.9900 . ?
C19B C20B 1.530(8) . ?
C20B H20E 0.9900 . ?
C20B H20F 0.9900 . ?
C20B C21B 1.526(10) . ?
C21B H21E 0.9900 . ?
C21B H21F 0.9900 . ?
C21B C22B 1.515(11) . ?
C22B H22E 0.9900 . ?
C22B H22F 0.9900 . ?
C22B C23B 1.526(9) . ?
C23B H23E 0.9900 . ?
C23B H23F 0.9900 . ?
C24B H24B 1.0000 . ?
C24B C25B 1.532(7) . ?
C24B C29B 1.546(7) . ?
C25B H25E 0.9900 . ?
C25B H25F 0.9900 . ?
C25B C26B 1.549(8) . ?
C26B H26E 0.9900 . ?
C26B H26F 0.9900 . ?
C26B C27B 1.520(9) . ?
C27B H27E 0.9900 . ?
C27B H27F 0.9900 . ?
C27B C28B 1.519(10) . ?
C28B H28E 0.9900 . ?
C28B H28F 0.9900 . ?
C28B C29B 1.514(8) . ?
C29B H29E 0.9900 . ?
C29B H29F 0.9900 . ?
C30B H30B 1.0000 . ?
C30B C31B 1.542(8) . ?
C30B C35B 1.534(9) . ?
C31B H31E 0.9900 . ?
C31B H31F 0.9900 . ?
C31B C32B 1.531(9) . ?
C32B H32E 0.9900 . ?
C32B H32F 0.9900 . ?
C32B C33B 1.524(13) . ?
C33B H33E 0.9900 . ?
C33B H33F 0.9900 . ?
C33B C34B 1.526(11) . ?
C34B H34E 0.9900 . ?
C34B H34F 0.9900 . ?
C34B C35B 1.534(9) . ?
C35B H35E 0.9900 . ?
C35B H35F 0.9900 . ?
C36B H36B 0.9500 . ?
C36B C37B 1.392(9) . ?
C37B H37B 0.9500 . ?
C37B C38B 1.395(14) . ?
C38B H38B 0.9500 . ?
C38B C39B 1.374(14) . ?
C39B H39B 0.9500 . ?
C39B C40B 1.382(10) . ?
C40B H40B 0.9500 . ?
C1C H1C 1.0000 . ?
C1C N1C 1.479(8) . ?
C1C C2C 1.558(9) . ?
C1C C4C 1.544(9) . ?
N1C Ir1C 2.205(4) . ?
N1C C3C 1.276(8) . ?
O1C C2C 1.459(10) . ?
O1C C3C 1.351(7) . ?
P1C Ir1C 2.2745(13) . ?
P1C C18C 1.857(5) . ?
P1C C24C 1.853(5) . ?
P1C C30C 1.864(5) . ?
Ir1C HB 1.6201 . ?
Ir1C N2C 2.073(4) . ?
Ir1C N3C 2.163(4) . ?
Ir1C C17C 2.035(6) . ?
C2C H2CA 0.9900 . ?
C2C H2CB 0.9900 . ?
N2C C7C 1.349(8) . ?
N2C C11C 1.345(8) . ?
C3C C7C 1.463(10) . ?
N3C C36C 1.346(7) . ?
C4C H4C 1.0000 . ?
C4C C5C 1.534(11) . ?
C4C C6C 1.537(10) . ?
C5C H5CA 0.9800 . ?
C5C H5CB 0.9800 . ?
C5C H5CC 0.9800 . ?
C6C H6CA 0.9800 . ?
C6C H6CB 0.9800 . ?
C6C H6CC 0.9800 . ?
C7C C8C 1.386(9) . ?
C8C H8C 0.9500 . ?
C8C C9C 1.395(13) . ?
C9C H9C 0.9500 . ?
C9C C10C 1.379(12) . ?
C10C H10C 0.9500 . ?
C10C C11C 1.416(8) . ?
C11C C12C 1.458(10) . ?
C12C C13C 1.399(9) . ?
C12C C17C 1.441(8) . ?
C13C H13C 0.9500 . ?
C13C C14C 1.376(11) . ?
C14C H14C 0.9500 . ?
C14C C15C 1.390(10) . ?
C15C H15C 0.9500 . ?
C15C C16C 1.394(8) . ?
C16C H16C 0.9500 . ?
C16C C17C 1.397(8) . ?
C18C H18C 1.0000 . ?
C18C C19C 1.538(8) . ?
C18C C23C 1.540(7) . ?
C19C H19C 0.9900 . ?
C19C H19D 0.9900 . ?
C19C C20C 1.530(8) . ?
C20C H20C 0.9900 . ?
C20C H20D 0.9900 . ?
C20C C21C 1.523(9) . ?
C21C H21C 0.9900 . ?
C21C H21D 0.9900 . ?
C21C C22C 1.514(9) . ?
C22C H22C 0.9900 . ?
C22C H22D 0.9900 . ?
C22C C23C 1.546(7) . ?
C23C H23C 0.9900 . ?
C23C H23D 0.9900 . ?
C24C H24C 1.0000 . ?
C24C C25C 1.545(7) . ?
C24C C29C 1.550(8) . ?
C25C H25C 0.9900 . ?
C25C H25D 0.9900 . ?
C25C C26C 1.528(8) . ?
C26C H26C 0.9900 . ?
C26C H26D 0.9900 . ?
C26C C27C 1.523(8) . ?
C27C H27C 0.9900 . ?
C27C H27D 0.9900 . ?
C27C C28C 1.529(9) . ?
C28C H28C 0.9900 . ?
C28C H28D 0.9900 . ?
C28C C29C 1.528(9) . ?
C29C H29C 0.9900 . ?
C29C H29D 0.9900 . ?
C30C H30C 1.0000 . ?
C30C C31C 1.525(7) . ?
C30C C35C 1.546(9) . ?
C31C H31C 0.9900 . ?
C31C H31D 0.9900 . ?
C31C C32C 1.531(8) . ?
C32C H32C 0.9900 . ?
C32C H32D 0.9900 . ?
C32C C33C 1.503(10) . ?
C33C H33C 0.9900 . ?
C33C H33D 0.9900 . ?
C33C C34C 1.504(11) . ?
C34C H34C 0.9900 . ?
C34C H34D 0.9900 . ?
C34C C35C 1.527(9) . ?
C35C H35C 0.9900 . ?
C35C H35D 0.9900 . ?
C36C H36C 0.9500 . ?
C36C C37C 1.373(9) . ?
C37C H37C 0.9500 . ?
C37C C38C 1.383(10) . ?
C38C H38C 0.9500 . ?
C38C C39C 1.388(9) . ?
C39C H39C 0.9500 . ?
B1S C1S 1.645(7) . ?
B1S C9S 1.635(7) . ?
B1S C17S 1.625(8) . ?
B1S C25S 1.655(8) . ?
C1S C2S 1.403(8) . ?
C1S C6S 1.401(8) . ?
F1S C7S 1.329(8) . ?
C2S H2S 0.9500 . ?
C2S C3S 1.390(7) . ?
F2S C7S 1.348(7) . ?
C3S C4S 1.377(9) . ?
C3S C7S 1.504(8) . ?
F3S C7S 1.350(8) . ?
C4S H4S 0.9500 . ?
C4S C5S 1.388(9) . ?
C5S C6S 1.405(8) . ?
C5S C8S 1.498(11) . ?
C6S H6S 0.9500 . ?
F4S C8S 1.390(14) . ?
F5S C8S 1.314(12) . ?
F6S C8S 1.336(11) . ?
F4W C8S 0.97(2) . ?
F5W C8S 1.37(3) . ?
F6W C8S 1.79(2) . ?
F7S C15S 1.313(8) . ?
F8S C15S 1.367(9) . ?
C9S C10S 1.411(7) . ?
C9S C14S 1.405(7) . ?
F9S C15S 1.331(9) . ?
C10S H10S 0.9500 . ?
C10S C11S 1.379(8) . ?
C11S C12S 1.369(9) . ?
C11S C15S 1.498(9) . ?
C12S H12S 0.9500 . ?
C12S C13S 1.387(9) . ?
C16S F10S 1.348(9) . ?
C16S F11S 1.328(9) . ?
C16S F12S 1.345(9) . ?
C16S C13S 1.481(9) . ?
C16W F10W 1.389(13) . ?
C16W F11W 1.363(13) . ?
C16W F12W 1.377(13) . ?
C16W C13S 1.546(13) . ?
C13S C14S 1.411(8) . ?
F13S C23S 1.333(9) . ?
C14S H14S 0.9500 . ?
F14S C23S 1.338(8) . ?
F15S C23S 1.350(7) . ?
C17S C18S 1.400(7) . ?
C17S C22S 1.403(7) . ?
C18S H18S 0.9500 . ?
C18S C19S 1.396(8) . ?
F16S C24S 1.318(7) . ?
F17S C24S 1.375(9) . ?
F18S C24S 1.314(8) . ?
F16W C24S 1.331(13) . ?
F17W C24S 1.283(11) . ?
F18W C24S 1.364(12) . ?
C19S C20S 1.380(9) . ?
C19S C23S 1.508(8) . ?
C20S H20S 0.9500 . ?
C20S C21S 1.388(8) . ?
C21S C22S 1.386(7) . ?
C21S C24S 1.491(8) . ?
F19S C31S 1.23(2) . ?
F20S C31S 1.36(2) . ?
F21S C31S 1.430(17) . ?
F19W C31S 1.404(19) . ?
F20W C31S 1.33(3) . ?
F21W C31S 1.266(17) . ?
C22S H22S 0.9500 . ?
F22S C32S 1.335(8) . ?
F23S C32S 1.324(10) . ?
F24S C32S 1.346(11) . ?
F22W C32S 1.45(6) . ?
F23W C32S 1.00(5) . ?
F24W C32S 1.61(6) . ?
C25S C26S 1.398(7) . ?
C25S C30S 1.394(7) . ?
C26S H26S 0.9500 . ?
C26S C27S 1.387(8) . ?
C27S C28S 1.397(8) . ?
C27S C31S 1.497(8) . ?
C28S H28S 0.9500 . ?
C28S C29S 1.371(8) . ?
C29S C30S 1.396(8) . ?
C29S C32S 1.509(8) . ?
C30S H30S 0.9500 . ?
B1T C1T 1.652(8) . ?
B1T C9T 1.642(8) . ?
B1T C17T 1.643(7) . ?
B1T C25T 1.656(8) . ?
C1T C2T 1.395(8) . ?
C1T C6T 1.401(8) . ?
C2T H2T 0.9500 . ?
C2T C3T 1.389(8) . ?
C3T C4T 1.391(10) . ?
C3T C7T 1.509(9) . ?
F1T C7T 1.427(12) . ?
F2T C7T 1.288(11) . ?
F3T C7T 1.281(11) . ?
F1W C7T 1.15(2) . ?
F2W C7T 1.29(2) . ?
F3W C7T 1.45(2) . ?
C4T H4T 0.9500 . ?
C4T C5T 1.385(9) . ?
C5T C6T 1.390(8) . ?
C5T C8T 1.515(10) . ?
C6T H6T 0.9500 . ?
F4T C8T 1.19(3) . ?
F5T C8T 1.35(3) . ?
F6T C8T 1.46(3) . ?
F4X C8T 1.390(15) . ?
F5X C8T 1.308(15) . ?
F6X C8T 1.250(14) . ?
C9T C10T 1.409(7) . ?
C9T C14T 1.393(7) . ?
F7T C15T 1.41(2) . ?
F8T C15T 1.24(2) . ?
F9T C15T 1.38(2) . ?
F7X C15T 1.303(15) . ?
F8X C15T 1.417(16) . ?
F9X C15T 1.31(2) . ?
C10T H10T 0.9500 . ?
C10T C11T 1.399(8) . ?
C11T C12T 1.398(9) . ?
C11T C15T 1.499(8) . ?
C12T H12T 0.9500 . ?
C12T C13T 1.376(8) . ?
F10T C16T 1.19(4) . ?
F11T C16T 1.38(3) . ?
F12T C16T 1.27(5) . ?
F10X C16T 1.43(2) . ?
F11X C16T 1.337(12) . ?
F12X C16T 1.35(2) . ?
C13T C14T 1.408(7) . ?
C13T C16T 1.499(9) . ?
F13T C23T 1.337(6) . ?
C14T H14T 0.9500 . ?
F14T C23T 1.337(7) . ?
F15T C23T 1.346(7) . ?
F16T C24T 1.344(7) . ?
C17T C18T 1.399(7) . ?
C17T C22T 1.399(7) . ?
F17T C24T 1.312(9) . ?
C18T H18T 0.9500 . ?
C18T C19T 1.392(7) . ?
F18T C24T 1.344(8) . ?
C19T C20T 1.387(7) . ?
C19T C23T 1.500(7) . ?
C20T H20T 0.9500 . ?
C20T C21T 1.394(8) . ?
C21T C22T 1.397(7) . ?
C21T C24T 1.497(7) . ?
F19T C31T 1.30(2) . ?
F20T C31T 1.259(18) . ?
F21T C31T 1.424(17) . ?
F19X C31T 1.357(17) . ?
F20X C31T 1.39(2) . ?
F21X C31T 1.24(2) . ?
C22T H22T 0.9500 . ?
F22T C32T 1.350(9) . ?
F23T C32T 1.338(9) . ?
F24T C32T 1.347(8) . ?
C25T C26T 1.409(8) . ?
C25T C30T 1.392(8) . ?
C26T H26T 0.9500 . ?
C26T C27T 1.397(9) . ?
C27T C28T 1.388(9) . ?
C27T C31T 1.497(8) . ?
C28T H28T 0.9500 . ?
C28T C29T 1.375(8) . ?
C29T C30T 1.397(8) . ?
C29T C32T 1.491(10) . ?
C30T H30T 0.9500 . ?
B1U C1U 1.650(8) . ?
B1U C9U 1.639(8) . ?
B1U C17U 1.650(8) . ?
B1U C25U 1.636(8) . ?
C1U C2U 1.403(7) . ?
C1U C6U 1.386(8) . ?
C2U H2U 0.9500 . ?
C2U C3U 1.402(8) . ?
C3U C4U 1.374(9) . ?
C3U C7U 1.486(8) . ?
F1U C7U 1.42(3) . ?
F2U C7U 1.34(3) . ?
F3U C7U 1.20(3) . ?
F1V C7U 1.304(9) . ?
F2V C7U 1.330(10) . ?
F3V C7U 1.359(10) . ?
C4U H4U 0.9500 . ?
C4U C5U 1.394(9) . ?
C5U C6U 1.399(9) . ?
C5U C8U 1.503(9) . ?
C6U H6U 0.9500 . ?
F4U C8U 1.355(14) . ?
F5U C8U 1.360(14) . ?
F6U C8U 1.356(14) . ?
F4V C8U 1.336(8) . ?
F5V C8U 1.329(9) . ?
F6V C8U 1.363(8) . ?
C9U C10U 1.400(8) . ?
C9U C14U 1.405(7) . ?
F7U C15U 1.337(11) . ?
F8U C15U 1.338(8) . ?
F9U C15U 1.346(9) . ?
F7V C15U 1.34(5) . ?
F8V C15U 1.41(5) . ?
F9V C15U 1.21(5) . ?
C10U H10U 0.9500 . ?
C10U C11U 1.392(7) . ?
C11U C12U 1.388(9) . ?
C11U C15U 1.505(10) . ?
C12U H12U 0.9500 . ?
C12U C13U 1.381(10) . ?
C13U C14U 1.393(8) . ?
C13U C16U 1.500(8) . ?
C14U H14U 0.9500 . ?
F13U C23U 1.354(9) . ?
F14U C23U 1.308(14) . ?
F15U C23U 1.364(11) . ?
F13V C23U 1.54(5) . ?
F14V C23U 1.86(5) . ?
F15V C23U 1.18(5) . ?
C16U F10U 1.295(10) . ?
C16U F11U 1.332(11) . ?
C16U F12U 1.365(13) . ?
C16U F10V 1.285(16) . ?
C16U F11V 1.38(2) . ?
C16U F12V 1.296(18) . ?
C17U C18U 1.404(8) . ?
C17U C22U 1.413(8) . ?
C18U H18U 0.9500 . ?
C18U C19U 1.399(9) . ?
F16U C24U 1.270(15) . ?
F17U C24U 1.373(16) . ?
F18U C24U 1.376(17) . ?
F16V C24U 1.508(19) . ?
F17V C24U 1.330(19) . ?
F18V C24U 1.18(2) . ?
C19U C20U 1.388(11) . ?
C19U C23U 1.497(11) . ?
C20U H20U 0.9500 . ?
C20U C21U 1.374(13) . ?
C21U C22U 1.391(10) . ?
C21U C24U 1.514(12) . ?
F19U C31U 1.27(4) . ?
F20U C31U 1.35(4) . ?
F21U C31U 1.37(3) . ?
F19V C31U 1.331(15) . ?
F20V C31U 1.353(15) . ?
F21V C31U 1.340(11) . ?
C22U H22U 0.9500 . ?
C32U F22U 1.348(13) . ?
C32U F23U 1.342(13) . ?
C32U F24U 1.342(13) . ?
C32U C29U 1.55(2) . ?
C32V F22V 1.373(13) . ?
C32V F23V 1.366(13) . ?
C32V F24V 1.315(13) . ?
C32V C29U 1.51(2) . ?
C25U C26U 1.418(7) . ?
C25U C30U 1.401(8) . ?
C26U H26U 0.9500 . ?
C26U C27U 1.386(8) . ?
C27U C28U 1.388(10) . ?
C27U C31U 1.501(10) . ?
C28U H28U 0.9500 . ?
C28U C29U 1.378(10) . ?
C29U C30U 1.382(9) . ?
C30U H30U 0.9500 . ?
C1I H1IA 0.9800 . ?
C1I H1IB 0.9800 . ?
C1I H1IC 0.9800 . ?
C1I C2I 1.62(3) . ?
C2I H2IA 0.9900 . ?
C2I H2IB 0.9900 . ?
C2I O1I 1.41(2) . ?
O1I C3I 1.46(3) . ?
C3I H3IA 0.9900 . ?
C3I H3IB 0.9900 . ?
C3I C4I 1.52(3) . ?
C4I H4IA 0.9800 . ?
C4I H4IB 0.9800 . ?
C4I H4IC 0.9800 . ?
C1H H1HA 0.9800 . ?
C1H H1HB 0.9800 . ?
C1H H1HC 0.9800 . ?
C1H C2H 1.52(3) . ?
C2H H2HA 0.9900 . ?
C2H H2HB 0.9900 . ?
C2H O1H 1.45(3) . ?
O1H C3H 1.40(3) . ?
C3H H3HA 0.9900 . ?
C3H H3HB 0.9900 . ?
C3H C4H 1.47(3) . ?
C4H H4HA 0.9800 . ?
C4H H4HB 0.9800 . ?
C4H H4HC 0.9800 . ?

loop_
_geom_torsion_atom_site_label_1
_geom_torsion_atom_site_label_2
_geom_torsion_atom_site_label_3
_geom_torsion_atom_site_label_4
_geom_torsion
_geom_torsion_site_symmetry_1
_geom_torsion_site_symmetry_2
_geom_torsion_site_symmetry_3
_geom_torsion_site_symmetry_4
_geom_torsion_publ_flag
C1A N1A C3A O1A 1.1(6) . . . . ?
C1A N1A C3A C7A -178.2(4) . . . . ?
N1A C1A C2A O1A 2.2(6) . . . . ?
N1A C1A C4A C5A 59.6(6) . . . . ?
N1A C1A C4A C6A -179.5(5) . . . . ?
N1A C3A C7A N2A -0.7(7) . . . . ?
N1A C3A C7A C8A 177.7(5) . . . . ?
O1A C3A C7A N2A 180.0(4) . . . . ?
O1A C3A C7A C8A -1.6(8) . . . . ?
P1A C18A C19A C20A 172.2(4) . . . . ?
P1A C18A C23A C22A -172.0(5) . . . . ?
P1A C24A C25A C26A 166.7(6) . . . . ?
P1A C24A C29A C28A -172.0(7) . . . . ?
P1A C30A C31A C32A -167.5(4) . . . . ?
P1A C30A C35A C34A 169.8(4) . . . . ?
Ir1A N1A C3A O1A -176.9(3) . . . . ?
Ir1A N1A C3A C7A 3.7(6) . . . . ?
Ir1A P1A C18A C19A 66.7(5) . . . . ?
Ir1A P1A C18A C23A -60.8(5) . . . . ?
Ir1A P1A C24A C25A -65.3(6) . . . . ?
Ir1A P1A C24A C29A 166.2(5) . . . . ?
Ir1A P1A C30A C31A 51.5(4) . . . . ?
Ir1A P1A C30A C35A -177.7(4) . . . . ?
Ir1A N2A C7A C3A -3.3(6) . . . . ?
Ir1A N2A C7A C8A 178.3(4) . . . . ?
Ir1A N2A C11A C10A -178.5(4) . . . . ?
Ir1A N2A C11A C12A 1.8(6) . . . . ?
Ir1A N3A C36A C37A 176.0(5) . . . . ?
Ir1A N3A C40A C39A -175.7(5) . . . . ?
C2A C1A N1A Ir1A 175.0(4) . . . . ?
C2A C1A N1A C3A -2.0(5) . . . . ?
C2A C1A C4A C5A 175.8(5) . . . . ?
C2A C1A C4A C6A -63.3(6) . . . . ?
C2A O1A C3A N1A 0.4(6) . . . . ?
C2A O1A C3A C7A 179.8(5) . . . . ?
N2A C7A C8A C9A 1.0(9) . . . . ?
N2A C11A C12A C13A 172.1(5) . . . . ?
N2A C11A C12A C17A -5.2(7) . . . . ?
C3A O1A C2A C1A -1.7(6) . . . . ?
C3A C7A C8A C9A -177.2(5) . . . . ?
N3A C36A C37A C38A -0.5(11) . . . . ?
C4A C1A N1A Ir1A -63.2(7) . . . . ?
C4A C1A N1A C3A 119.8(5) . . . . ?
C4A C1A C2A O1A -120.3(5) . . . . ?
C40C N3C C36C C37C -0.6(10) . . . . ?
C7A N2A C11A C10A 3.7(8) . . . . ?
C7A N2A C11A C12A -176.1(5) . . . . ?
C7A C8A C9A C10A 2.0(9) . . . . ?
C8A C9A C10A C11A -2.2(10) . . . . ?
C9A C10A C11A N2A -0.7(8) . . . . ?
C9A C10A C11A C12A 179.0(6) . . . . ?
C10A C11A C12A C13A -7.6(9) . . . . ?
C10A C11A C12A C17A 175.1(6) . . . . ?
C11A N2A C7A C3A 174.5(4) . . . . ?
C11A N2A C7A C8A -4.0(8) . . . . ?
C11A C12A C13A C14A -178.2(6) . . . . ?
C11A C12A C17A Ir1A 6.1(6) . . . . ?
C11A C12A C17A C16A 178.3(5) . . . . ?
C12A C13A C14A C15A 0.0(11) . . . . ?
C13A C12A C17A Ir1A -171.2(5) . . . . ?
C13A C12A C17A C16A 1.1(8) . . . . ?
C13A C14A C15A C16A 1.1(12) . . . . ?
C14A C15A C16A C17A -1.0(11) . . . . ?
C15A C16A C17A Ir1A 170.7(5) . . . . ?
C15A C16A C17A C12A 0.0(9) . . . . ?
C17A C12A C13A C14A -1.1(10) . . . . ?
C18A P1A C24A C25A 165.4(5) . . . . ?
C18A P1A C24A C29A 37.0(7) . . . . ?
C18A P1A C30A C31A 179.9(4) . . . . ?
C18A P1A C30A C35A -49.3(4) . . . . ?
C18A C19A C20A C21A 56.7(7) . . . . ?
C19A C18A C23A C22A 58.6(7) . . . . ?
C19A C20A C21A C22A -56.0(7) . . . . ?
C20A C21A C22A C23A 55.9(8) . . . . ?
C21A C22A C23A C18A -57.0(9) . . . . ?
C23A C18A C19A C20A -58.7(6) . . . . ?
C24A P1A C18A C19A -169.7(4) . . . . ?
C24A P1A C18A C23A 62.7(5) . . . . ?
C24A P1A C30A C31A -72.0(4) . . . . ?
C24A P1A C30A C35A 58.7(5) . . . . ?
C24A C25A C26A C27A 61.2(11) . . . . ?
C25A C24A C29A C28A 57.3(9) . . . . ?
C25A C26A C27A C28A -58.3(12) . . . . ?
C26A C27A C28A C29A 57.4(11) . . . . ?
C27A C28A C29A C24A -57.0(11) . . . . ?
C29A C24A C25A C26A -60.9(9) . . . . ?
C30A P1A C18A C19A -56.0(5) . . . . ?
C30A P1A C18A C23A 176.4(4) . . . . ?
C30A P1A C24A C25A 58.6(6) . . . . ?
C30A P1A C24A C29A -69.9(7) . . . . ?
C30A C31A C32A C33A -57.2(7) . . . . ?
C31A C30A C35A C34A -56.5(6) . . . . ?
C31A C32A C33A C34A 54.3(8) . . . . ?
C32A C33A C34A C35A -55.2(8) . . . . ?
C33A C34A C35A C30A 56.7(7) . . . . ?
C35A C30A C31A C32A 57.9(6) . . . . ?
C36A N3A C40A C39A 1.3(9) . . . . ?
C36A C37A C38A C39A 1.2(11) . . . . ?
C37A C38A C39A C40A -0.7(11) . . . . ?
C38A C39A C40A N3A -0.5(10) . . . . ?
C40A N3A C36A C37A -0.8(9) . . . . ?
C1B N1B C3B O1B 1.2(7) . . . . ?
C1B N1B C3B C7B -175.4(5) . . . . ?
N1B C1B C2B O1B 3.3(7) . . . . ?
N1B C1B C4B C5B -74.9(7) . . . . ?
N1B C1B C4B C6B 161.1(6) . . . . ?
N1B C3B C7B N2B 1.1(8) . . . . ?
N1B C3B C7B C8B 177.8(7) . . . . ?
O1B C3B C7B N2B -175.4(5) . . . . ?
O1B C3B C7B C8B 1.3(10) . . . . ?
P1B C18B C19B C20B -170.9(4) . . . . ?
P1B C18B C23B C22B 172.6(5) . . . . ?
P1B C24B C25B C26B 178.9(4) . . . . ?
P1B C24B C29B C28B -177.8(4) . . . . ?
P1B C30B C31B C32B -170.7(5) . . . . ?
P1B C30B C35B C34B 168.0(5) . . . . ?
Ir1B N1B C3B O1B 177.3(4) . . . . ?
Ir1B N1B C3B C7B 0.7(7) . . . . ?
Ir1B P1B C18B C19B 53.7(4) . . . . ?
Ir1B P1B C18B C23B -178.2(4) . . . . ?
Ir1B P1B C24B C25B 63.9(4) . . . . ?
Ir1B P1B C24B C29B -61.7(4) . . . . ?
Ir1B P1B C30B C31B 163.9(4) . . . . ?
Ir1B P1B C30B C35B -65.3(5) . . . . ?
Ir1B N2B C7B C3B -2.6(6) . . . . ?
Ir1B N2B C7B C8B -179.5(6) . . . . ?
Ir1B N2B C11B C10B 179.8(5) . . . . ?
Ir1B N2B C11B C12B 1.0(7) . . . . ?
Ir1B N3B C36B C37B 168.2(6) . . . . ?
Ir1B N3B C40B C39B -168.7(6) . . . . ?
C2B C1B N1B Ir1B -177.0(5) . . . . ?
C2B C1B N1B C3B -2.7(6) . . . . ?
C2B C1B C4B C5B 41.6(8) . . . . ?
C2B C1B C4B C6B -82.4(8) . . . . ?
C2B O1B C3B N1B 1.1(7) . . . . ?
C2B O1B C3B C7B 177.7(6) . . . . ?
N2B C7B C8B C9B 0.2(12) . . . . ?
N2B C11B C12B C13B 176.3(6) . . . . ?
N2B C11B C12B C17B -3.2(8) . . . . ?
C3B O1B C2B C1B -2.7(7) . . . . ?
C3B C7B C8B C9B -176.2(7) . . . . ?
N3B C36B C37B C38B -0.5(13) . . . . ?
C4B C1B N1B Ir1B -51.0(7) . . . . ?
C4B C1B N1B C3B 123.3(5) . . . . ?
C4B C1B C2B O1B -116.5(6) . . . . ?
C7B N2B C11B C10B 4.2(9) . . . . ?
C7B N2B C11B C12B -174.6(5) . . . . ?
C7B C8B C9B C10B 3.4(14) . . . . ?
C8B C9B C10B C11B -3.2(15) . . . . ?
C9B C10B C11B N2B -0.6(12) . . . . ?
C9B C10B C11B C12B 178.0(8) . . . . ?
C10B C11B C12B C13B -2.4(12) . . . . ?
C10B C11B C12B C17B 178.2(7) . . . . ?
C11B N2B C7B C3B 172.8(5) . . . . ?
C11B N2B C7B C8B -4.1(10) . . . . ?
C11B C12B C13B C14B -178.1(7) . . . . ?
C11B C12B C17B Ir1B 3.8(7) . . . . ?
C11B C12B C17B C16B 177.3(5) . . . . ?
C12B C13B C14B C15B 0.4(13) . . . . ?
C13B C12B C17B Ir1B -175.6(5) . . . . ?
C13B C12B C17B C16B -2.2(9) . . . . ?
C13B C14B C15B C16B -1.3(13) . . . . ?
C14B C15B C16B C17B 0.3(11) . . . . ?
C15B C16B C17B Ir1B 173.6(5) . . . . ?
C15B C16B C17B C12B 1.4(9) . . . . ?
C17B C12B C13B C14B 1.3(11) . . . . ?
C18B P1B C24B C25B -59.4(4) . . . . ?
C18B P1B C24B C29B 174.9(4) . . . . ?
C18B P1B C30B C31B -71.4(5) . . . . ?
C18B P1B C30B C35B 59.4(5) . . . . ?
C18B C19B C20B C21B -56.9(7) . . . . ?
C19B C18B C23B C22B -56.7(7) . . . . ?
C19B C20B C21B C22B 54.4(8) . . . . ?
C20B C21B C22B C23B -54.4(8) . . . . ?
C21B C22B C23B C18B 56.0(8) . . . . ?
C23B C18B C19B C20B 57.5(6) . . . . ?
C24B P1B C18B C19B -178.9(4) . . . . ?
C24B P1B C18B C23B -50.7(5) . . . . ?
C24B P1B C30B C31B 36.6(5) . . . . ?
C24B P1B C30B C35B 167.3(4) . . . . ?
C24B C25B C26B C27B 55.6(6) . . . . ?
C25B C24B C29B C28B 55.5(6) . . . . ?
C25B C26B C27B C28B -56.3(7) . . . . ?
C26B C27B C28B C29B 57.6(7) . . . . ?
C27B C28B C29B C24B -57.0(6) . . . . ?
C29B C24B C25B C26B -54.6(6) . . . . ?
C30B P1B C18B C19B -70.7(4) . . . . ?
C30B P1B C18B C23B 57.4(5) . . . . ?
C30B P1B C24B C25B -173.1(4) . . . . ?
C30B P1B C24B C29B 61.2(4) . . . . ?
C30B C31B C32B C33B -55.7(8) . . . . ?
C31B C30B C35B C34B -57.3(7) . . . . ?
C31B C32B C33B C34B 55.1(9) . . . . ?
C32B C33B C34B C35B -55.3(10) . . . . ?
C33B C34B C35B C30B 57.5(9) . . . . ?
C35B C30B C31B C32B 55.9(8) . . . . ?
C36B N3B C40B C39B 0.0(11) . . . . ?
C36B C37B C38B C39B 0.3(14) . . . . ?
C37B C38B C39B C40B -0.1(14) . . . . ?
C38B C39B C40B N3B -0.1(13) . . . . ?
C40B N3B C36B C37B 0.3(11) . . . . ?
C1C N1C C3C O1C 3.4(7) . . . . ?
C1C N1C C3C C7C -176.9(5) . . . . ?
N1C C1C C2C O1C 4.5(7) . . . . ?
N1C C1C C4C C5C -69.2(7) . . . . ?
N1C C1C C4C C6C 166.1(6) . . . . ?
N1C C3C C7C N2C 1.5(8) . . . . ?
N1C C3C C7C C8C 176.5(6) . . . . ?
O1C C3C C7C N2C -178.9(5) . . . . ?
O1C C3C C7C C8C -3.8(9) . . . . ?
P1C C18C C19C C20C 173.0(4) . . . . ?
P1C C18C C23C C22C -173.4(4) . . . . ?
P1C C24C C25C C26C 168.6(4) . . . . ?
P1C C24C C29C C28C -171.1(4) . . . . ?
P1C C30C C31C C32C -172.4(5) . . . . ?
P1C C30C C35C C34C 172.2(6) . . . . ?
Ir1C N1C C3C O1C 177.9(4) . . . . ?
Ir1C N1C C3C C7C -2.5(7) . . . . ?
Ir1C P1C C18C C19C 61.8(4) . . . . ?
Ir1C P1C C18C C23C -65.0(4) . . . . ?
Ir1C P1C C24C C25C -58.4(4) . . . . ?
Ir1C P1C C24C C29C 173.4(4) . . . . ?
Ir1C P1C C30C C31C 60.6(5) . . . . ?
Ir1C P1C C30C C35C -169.3(5) . . . . ?
Ir1C N2C C7C C3C 0.4(6) . . . . ?
Ir1C N2C C7C C8C -175.0(4) . . . . ?
Ir1C N2C C11C C10C 175.9(4) . . . . ?
Ir1C N2C C11C C12C -1.4(6) . . . . ?
Ir1C N3C C36C C37C 176.6(6) . . . . ?
C2C C1C N1C Ir1C -176.9(5) . . . . ?
C2C C1C N1C C3C -4.8(6) . . . . ?
C2C C1C C4C C5C 48.0(8) . . . . ?
C2C C1C C4C C6C -76.7(8) . . . . ?
C2C O1C C3C N1C -0.2(8) . . . . ?
C2C O1C C3C C7C -179.8(6) . . . . ?
N2C C7C C8C C9C -0.7(9) . . . . ?
N2C C11C C12C C13C 176.8(5) . . . . ?
N2C C11C C12C C17C 0.3(7) . . . . ?
C3C O1C C2C C1C -2.9(7) . . . . ?
C3C C7C C8C C9C -175.4(6) . . . . ?
N3C C40C C39C C38C -0.7(10) . . . . ?
N3C C36C C37C C38C -0.3(11) . . . . ?
C4C C1C N1C Ir1C -52.1(8) . . . . ?
C4C C1C N1C C3C 120.0(6) . . . . ?
C4C C1C C2C O1C -117.5(6) . . . . ?
C7C N2C C11C C10C 3.2(8) . . . . ?
C7C N2C C11C C12C -174.2(5) . . . . ?
C7C C8C C9C C10C 2.8(10) . . . . ?
C8C C9C C10C C11C -2.0(11) . . . . ?
C9C C10C C11C N2C -0.9(9) . . . . ?
C9C C10C C11C C12C 176.0(6) . . . . ?
C10C C11C C12C C13C -0.1(10) . . . . ?
C10C C11C C12C C17C -176.7(6) . . . . ?
C11C N2C C7C C3C 173.0(5) . . . . ?
C11C N2C C7C C8C -2.4(9) . . . . ?
C11C C12C C13C C14C -177.4(6) . . . . ?
C11C C12C C17C Ir1C 1.0(6) . . . . ?
C11C C12C C17C C16C 177.4(5) . . . . ?
C12C C13C C14C C15C 0.8(10) . . . . ?
C13C C12C C17C Ir1C -175.6(5) . . . . ?
C13C C12C C17C C16C 0.8(8) . . . . ?
C13C C14C C15C C16C -0.5(10) . . . . ?
C14C C15C C16C C17C 0.3(9) . . . . ?
C15C C16C C17C Ir1C 175.1(4) . . . . ?
C15C C16C C17C C12C -0.5(8) . . . . ?
C17C C12C C13C C14C -1.0(9) . . . . ?
C18C P1C C24C C25C 172.8(4) . . . . ?
C18C P1C C24C C29C 44.6(5) . . . . ?
C18C P1C C30C C31C -172.5(5) . . . . ?
C18C P1C C30C C35C -42.5(6) . . . . ?
C18C C19C C20C C21C 56.7(7) . . . . ?
C19C C18C C23C C22C 58.6(6) . . . . ?
C19C C20C C21C C22C -56.1(7) . . . . ?
C20C C21C C22C C23C 56.2(7) . . . . ?
C21C C22C C23C C18C -57.0(6) . . . . ?
C23C C18C C19C C20C -58.7(6) . . . . ?
C24C P1C C18C C19C -173.3(4) . . . . ?
C24C P1C C18C C23C 59.9(4) . . . . ?
C24C P1C C30C C31C -64.2(5) . . . . ?
C24C P1C C30C C35C 65.8(6) . . . . ?
C24C C25C C26C C27C 59.7(7) . . . . ?
C25C C24C C29C C28C 57.1(6) . . . . ?
C25C C26C C27C C28C -55.5(7) . . . . ?
C26C C27C C28C C29C 53.2(8) . . . . ?
C27C C28C C29C C24C -55.2(7) . . . . ?
C29C C24C C25C C26C -59.0(6) . . . . ?
C30C P1C C18C C19C -59.6(4) . . . . ?
C30C P1C C18C C23C 173.5(4) . . . . ?
C30C P1C C24C C25C 65.4(4) . . . . ?
C30C P1C C24C C29C -62.8(5) . . . . ?
C30C C31C C32C C33C -56.0(8) . . . . ?
C31C C30C C35C C34C -55.1(9) . . . . ?
C31C C32C C33C C34C 55.7(8) . . . . ?
C32C C33C C34C C35C -56.2(8) . . . . ?
C33C C34C C35C C30C 56.7(10) . . . . ?
C35C C30C C31C C32C 54.5(8) . . . . ?
C36C C37C C38C C39C 0.8(11) . . . . ?
C37C C38C C39C C40C -0.3(11) . . . . ?
C39C C40C N3C Ir1C -176.0(5) . . . . ?
C39C C40C N3C C36C 1.1(9) . . . . ?
B1S C1S C2S C3S -171.8(5) . . . . ?
B1S C1S C6S C5S 172.2(6) . . . . ?
B1S C9S C10S C11S -171.2(5) . . . . ?
B1S C9S C14S C13S 173.1(5) . . . . ?
B1S C17S C18S C19S -179.4(5) . . . . ?
B1S C17S C22S C21S -178.4(5) . . . . ?
B1S C25S C26S C27S 170.4(5) . . . . ?
B1S C25S C30S C29S -168.5(5) . . . . ?
C1S B1S C9S C10S 68.2(5) . . . . ?
C1S B1S C9S C14S -102.4(5) . . . . ?
C1S B1S C17S C18S -15.3(7) . . . . ?
C1S B1S C17S C22S 166.6(4) . . . . ?
C1S B1S C25S C26S 43.0(7) . . . . ?
C1S B1S C25S C30S -147.4(5) . . . . ?
C1S C2S C3S C4S -0.8(9) . . . . ?
C1S C2S C3S C7S -179.4(5) . . . . ?
C2S C1S C6S C5S 0.3(8) . . . . ?
C2S C3S C4S C5S 0.6(9) . . . . ?
C2S C3S C7S F1S 4.0(8) . . . . ?
C2S C3S C7S F2S 125.5(6) . . . . ?
C2S C3S C7S F3S -116.7(6) . . . . ?
C3S C4S C5S C6S 0.1(10) . . . . ?
C3S C4S C5S C8S -176.3(8) . . . . ?
C4S C3S C7S F1S -174.7(6) . . . . ?
C4S C3S C7S F2S -53.2(7) . . . . ?
C4S C3S C7S F3S 64.6(7) . . . . ?
C4S C5S C6S C1S -0.5(10) . . . . ?
C4S C5S C8S F4S 73.7(10) . . . . ?
C4S C5S C8S F5S -46.9(13) . . . . ?
C4S C5S C8S F6S -173.2(8) . . . . ?
C4S C5S C8S F4W 148(3) . . . . ?
C4S C5S C8S F5W -18.2(16) . . . . ?
C4S C5S C8S F6W -109.3(10) . . . . ?
C6S C1S C2S C3S 0.4(8) . . . . ?
C6S C5S C8S F4S -102.7(8) . . . . ?
C6S C5S C8S F5S 136.6(10) . . . . ?
C6S C5S C8S F6S 10.4(14) . . . . ?
C6S C5S C8S F4W -28(3) . . . . ?
C6S C5S C8S F5W 165.4(12) . . . . ?
C6S C5S C8S F6W 74.3(11) . . . . ?
C7S C3S C4S C5S 179.3(6) . . . . ?
C8S C5S C6S C1S 175.9(8) . . . . ?
C9S B1S C1S C2S 72.1(6) . . . . ?
C9S B1S C1S C6S -99.5(6) . . . . ?
C9S B1S C17S C18S -130.8(5) . . . . ?
C9S B1S C17S C22S 51.1(6) . . . . ?
C9S B1S C25S C26S 158.8(5) . . . . ?
C9S B1S C25S C30S -31.6(7) . . . . ?
C9S C10S C11S C12S -1.8(8) . . . . ?
C9S C10S C11S C15S 173.7(5) . . . . ?
C10S C9S C14S C13S 2.2(7) . . . . ?
C10S C11S C12S C13S 1.4(8) . . . . ?
C10S C11S C15S F7S -86.4(7) . . . . ?
C10S C11S C15S F8S 31.9(8) . . . . ?
C10S C11S C15S F9S 152.8(6) . . . . ?
C11S C12S C13S C16S 178.1(6) . . . . ?
C11S C12S C13S C16W 177.4(12) . . . . ?
C11S C12S C13S C14S 0.8(8) . . . . ?
C12S C11S C15S F7S 89.1(7) . . . . ?
C12S C11S C15S F8S -152.5(6) . . . . ?
C12S C11S C15S F9S -31.6(9) . . . . ?
C12S C13S C14S C9S -2.6(8) . . . . ?
C16S C13S C14S C9S -179.9(6) . . . . ?
F10S C16S C13S C12S -133.5(8) . . . . ?
F10S C16S C13S C14S 43.8(10) . . . . ?
F11S C16S C13S C12S 108.0(8) . . . . ?
F11S C16S C13S C14S -74.7(9) . . . . ?
F12S C16S C13S C12S -16.3(11) . . . . ?
F12S C16S C13S C14S 161.0(9) . . . . ?
C16W C13S C14S C9S -179.9(9) . . . . ?
F10W C16W C13S C12S -121(2) . . . . ?
F10W C16W C13S C14S 56(2) . . . . ?
F11W C16W C13S C12S 118.5(15) . . . . ?
F11W C16W C13S C14S -64.5(17) . . . . ?
F12W C16W C13S C12S 7(2) . . . . ?
F12W C16W C13S C14S -176.5(16) . . . . ?
C14S C9S C10S C11S 0.0(7) . . . . ?
C15S C11S C12S C13S -174.1(5) . . . . ?
C17S B1S C1S C2S -48.0(6) . . . . ?
C17S B1S C1S C6S 140.4(5) . . . . ?
C17S B1S C9S C10S -169.3(4) . . . . ?
C17S B1S C9S C14S 20.1(6) . . . . ?
C17S B1S C25S C26S -81.8(6) . . . . ?
C17S B1S C25S C30S 87.8(6) . . . . ?
C17S C18S C19S C20S -0.9(8) . . . . ?
C17S C18S C19S C23S 177.9(5) . . . . ?
C18S C17S C22S C21S 3.3(8) . . . . ?
C18S C19S C20S C21S 1.1(8) . . . . ?
C18S C19S C23S F13S 160.4(5) . . . . ?
C18S C19S C23S F14S -79.4(7) . . . . ?
C18S C19S C23S F15S 39.3(8) . . . . ?
C19S C20S C21S C22S 0.8(8) . . . . ?
C19S C20S C21S C24S -177.7(5) . . . . ?
C20S C19S C23S F13S -20.8(8) . . . . ?
C20S C19S C23S F14S 99.4(7) . . . . ?
C20S C19S C23S F15S -141.9(6) . . . . ?
C20S C21S C22S C17S -3.1(8) . . . . ?
C20S C21S C24S F16S -24.8(9) . . . . ?
C20S C21S C24S F17S 89.7(8) . . . . ?
C20S C21S C24S F18S -153.0(8) . . . . ?
C20S C21S C24S F16W 9.1(17) . . . . ?
C20S C21S C24S F17W 134.8(12) . . . . ?
C20S C21S C24S F18W -110.4(12) . . . . ?
C22S C17S C18S C19S -1.3(7) . . . . ?
C22S C21S C24S F16S 156.7(7) . . . . ?
C22S C21S C24S F17S -88.8(8) . . . . ?
C22S C21S C24S F18S 28.5(10) . . . . ?
C22S C21S C24S F16W -169.4(15) . . . . ?
C22S C21S C24S F17W -43.7(13) . . . . ?
C22S C21S C24S F18W 71.1(13) . . . . ?
C23S C19S C20S C21S -177.6(5) . . . . ?
C24S C21S C22S C17S 175.4(5) . . . . ?
C25S B1S C1S C2S -166.9(5) . . . . ?
C25S B1S C1S C6S 21.5(7) . . . . ?
C25S B1S C9S C10S -54.1(6) . . . . ?
C25S B1S C9S C14S 135.3(5) . . . . ?
C25S B1S C17S C18S 109.1(5) . . . . ?
C25S B1S C17S C22S -69.0(5) . . . . ?
C25S C26S C27S C28S -1.6(9) . . . . ?
C25S C26S C27S C31S 178.5(6) . . . . ?
C26S C25S C30S C29S 1.7(8) . . . . ?
C26S C27S C28S C29S 1.3(10) . . . . ?
C26S C27S C31S F19S 88.7(19) . . . . ?
C26S C27S C31S F20S -141.9(15) . . . . ?
C26S C27S C31S F21S -30.3(14) . . . . ?
C26S C27S C31S F19W 113.1(12) . . . . ?
C26S C27S C31S F20W -129.9(16) . . . . ?
C26S C27S C31S F21W -4(2) . . . . ?
C27S C28S C29S C30S 0.5(10) . . . . ?
C27S C28S C29S C32S 179.7(7) . . . . ?
C28S C27S C31S F19S -91.2(19) . . . . ?
C28S C27S C31S F20S 38.2(16) . . . . ?
C28S C27S C31S F21S 149.8(12) . . . . ?
C28S C27S C31S F19W -66.8(12) . . . . ?
C28S C27S C31S F20W 50.2(17) . . . . ?
C28S C27S C31S F21W 175.8(19) . . . . ?
C28S C29S C30S C25S -2.0(9) . . . . ?
C28S C29S C32S F22S 8.7(11) . . . . ?
C28S C29S C32S F23S -113.2(7) . . . . ?
C28S C29S C32S F24S 129.1(7) . . . . ?
C28S C29S C32S F22W -30(3) . . . . ?
C28S C29S C32S F23W 175(5) . . . . ?
C28S C29S C32S F24W 57(3) . . . . ?
C30S C25S C26S C27S 0.1(8) . . . . ?
C30S C29S C32S F22S -172.0(7) . . . . ?
C30S C29S C32S F23S 66.1(9) . . . . ?
C30S C29S C32S F24S -51.6(9) . . . . ?
C30S C29S C32S F22W 149(3) . . . . ?
C30S C29S C32S F23W -6(5) . . . . ?
C30S C29S C32S F24W -124(3) . . . . ?
C31S C27S C28S C29S -178.8(6) . . . . ?
C32S C29S C30S C25S 178.7(6) . . . . ?
B1T C1T C2T C3T 176.9(5) . . . . ?
B1T C1T C6T C5T -179.0(5) . . . . ?
B1T C9T C10T C11T 178.5(5) . . . . ?
B1T C9T C14T C13T -178.9(5) . . . . ?
B1T C17T C18T C19T 172.2(5) . . . . ?
B1T C17T C22T C21T -173.5(5) . . . . ?
B1T C25T C26T C27T -174.8(5) . . . . ?
B1T C25T C30T C29T 172.8(5) . . . . ?
C1T B1T C9T C10T -74.3(6) . . . . ?
C1T B1T C9T C14T 103.7(6) . . . . ?
C1T B1T C17T C18T 17.4(7) . . . . ?
C1T B1T C17T C22T -170.7(5) . . . . ?
C1T B1T C25T C26T -51.4(6) . . . . ?
C1T B1T C25T C30T 138.1(5) . . . . ?
C1T C2T C3T C4T 2.3(9) . . . . ?
C1T C2T C3T C7T -179.2(6) . . . . ?
C2T C1T C6T C5T 0.0(8) . . . . ?
C2T C3T C4T C5T -0.5(10) . . . . ?
C2T C3T C7T F1T 40.5(10) . . . . ?
C2T C3T C7T F2T 157.3(10) . . . . ?
C2T C3T C7T F3T -73.2(11) . . . . ?
C2T C3T C7T F1W -21(2) . . . . ?
C2T C3T C7T F2W 117.6(16) . . . . ?
C2T C3T C7T F3W -137.8(14) . . . . ?
C3T C4T C5T C6T -1.4(9) . . . . ?
C3T C4T C5T C8T 179.0(6) . . . . ?
C4T C3T C7T F1T -141.0(8) . . . . ?
C4T C3T C7T F2T -24.2(13) . . . . ?
C4T C3T C7T F3T 105.3(10) . . . . ?
C4T C3T C7T F1W 157(2) . . . . ?
C4T C3T C7T F2W -63.9(17) . . . . ?
C4T C3T C7T F3W 40.7(15) . . . . ?
C4T C5T C6T C1T 1.7(9) . . . . ?
C4T C5T C8T F4T 111(3) . . . . ?
C4T C5T C8T F5T -40.2(19) . . . . ?
C4T C5T C8T F6T -133.1(17) . . . . ?
C4T C5T C8T F4X 88.9(10) . . . . ?
C4T C5T C8T F5X -20.1(16) . . . . ?
C4T C5T C8T F6X -157.0(13) . . . . ?
C6T C1T C2T C3T -2.0(8) . . . . ?
C6T C5T C8T F4T -69(3) . . . . ?
C6T C5T C8T F5T 140.2(18) . . . . ?
C6T C5T C8T F6T 47.3(17) . . . . ?
C6T C5T C8T F4X -90.7(10) . . . . ?
C6T C5T C8T F5X 160.3(14) . . . . ?
C6T C5T C8T F6X 23.4(14) . . . . ?
C7T C3T C4T C5T -179.0(6) . . . . ?
C8T C5T C6T C1T -178.7(6) . . . . ?
C9T B1T C1T C2T 123.6(5) . . . . ?
C9T B1T C1T C6T -57.5(6) . . . . ?
C9T B1T C17T C18T 136.1(5) . . . . ?
C9T B1T C17T C22T -51.9(7) . . . . ?
C9T B1T C25T C26T -172.7(4) . . . . ?
C9T B1T C25T C30T 16.8(7) . . . . ?
C9T C10T C11T C12T 0.2(8) . . . . ?
C9T C10T C11T C15T -176.2(5) . . . . ?
C10T C9T C14T C13T -0.9(8) . . . . ?
C10T C11T C12T C13T -0.3(9) . . . . ?
C10T C11T C15T F7T -32.1(16) . . . . ?
C10T C11T C15T F8T 88(2) . . . . ?
C10T C11T C15T F9T -147.1(14) . . . . ?
C10T C11T C15T F7X -6.1(16) . . . . ?
C10T C11T C15T F8X 109.6(12) . . . . ?
C10T C11T C15T F9X -130.1(13) . . . . ?
C11T C12T C13T C14T -0.2(9) . . . . ?
C11T C12T C13T C16T -178.6(6) . . . . ?
C12T C11T C15T F7T 151.4(16) . . . . ?
C12T C11T C15T F8T -89(2) . . . . ?
C12T C11T C15T F9T 36.3(15) . . . . ?
C12T C11T C15T F7X 177.3(15) . . . . ?
C12T C11T C15T F8X -67.0(12) . . . . ?
C12T C11T C15T F9X 53.3(15) . . . . ?
C12T C13T C14T C9T 0.8(9) . . . . ?
C12T C13T C16T F10T 101(3) . . . . ?
C12T C13T C16T F11T -28(2) . . . . ?
C12T C13T C16T F12T -143(2) . . . . ?
C12T C13T C16T F10X 112.4(9) . . . . ?
C12T C13T C16T F11X -1.8(17) . . . . ?
C12T C13T C16T F12X -126.8(14) . . . . ?
C14T C9T C10T C11T 0.3(7) . . . . ?
C14T C13T C16T F10T -78(3) . . . . ?
C14T C13T C16T F11T 154(2) . . . . ?
C14T C13T C16T F12T 39(2) . . . . ?
C14T C13T C16T F10X -66.0(10) . . . . ?
C14T C13T C16T F11X 179.7(15) . . . . ?
C14T C13T C16T F12X 54.7(15) . . . . ?
C15T C11T C12T C13T 176.2(6) . . . . ?
C16T C13T C14T C9T 179.3(6) . . . . ?
C17T B1T C1T C2T -114.5(6) . . . . ?
C17T B1T C1T C6T 64.5(6) . . . . ?
C17T B1T C9T C10T 165.7(5) . . . . ?
C17T B1T C9T C14T -16.4(7) . . . . ?
C17T B1T C25T C26T 66.9(5) . . . . ?
C17T B1T C25T C30T -103.5(5) . . . . ?
C17T C18T C19T C20T 1.2(8) . . . . ?
C17T C18T C19T C23T -179.3(5) . . . . ?
C18T C17T C22T C21T -1.1(8) . . . . ?
C18T C19T C20T C21T -1.2(8) . . . . ?
C18T C19T C23T F13T -176.8(5) . . . . ?
C18T C19T C23T F14T 62.0(6) . . . . ?
C18T C19T C23T F15T -57.4(6) . . . . ?
C19T C20T C21T C22T 0.1(8) . . . . ?
C19T C20T C21T C24T 178.1(5) . . . . ?
C20T C19T C23T F13T 2.7(7) . . . . ?
C20T C19T C23T F14T -118.6(6) . . . . ?
C20T C19T C23T F15T 122.0(5) . . . . ?
C20T C21T C22T C17T 1.1(9) . . . . ?
C20T C21T C24T F16T 37.8(8) . . . . ?
C20T C21T C24T F17T -82.2(7) . . . . ?
C20T C21T C24T F18T 156.8(6) . . . . ?
C22T C17T C18T C19T -0.1(8) . . . . ?
C22T C21T C24T F16T -144.2(6) . . . . ?
C22T C21T C24T F17T 95.8(7) . . . . ?
C22T C21T C24T F18T -25.2(9) . . . . ?
C23T C19T C20T C21T 179.3(5) . . . . ?
C24T C21T C22T C17T -176.9(6) . . . . ?
C25T B1T C1T C2T 0.1(7) . . . . ?
C25T B1T C1T C6T 179.1(4) . . . . ?
C25T B1T C9T C10T 51.3(6) . . . . ?
C25T B1T C9T C14T -130.8(5) . . . . ?
C25T B1T C17T C18T -104.6(5) . . . . ?
C25T B1T C17T C22T 67.4(6) . . . . ?
C25T C26T C27T C28T 3.1(8) . . . . ?
C25T C26T C27T C31T -179.0(5) . . . . ?
C26T C25T C30T C29T 2.0(8) . . . . ?
C26T C27T C28T C29T -0.8(8) . . . . ?
C26T C27T C31T F19T -83.3(16) . . . . ?
C26T C27T C31T F20T 43.2(18) . . . . ?
C26T C27T C31T F21T 159.4(12) . . . . ?
C26T C27T C31T F19X -97.4(14) . . . . ?
C26T C27T C31T F20X 16.5(19) . . . . ?
C26T C27T C31T F21X 134(2) . . . . ?
C27T C28T C29T C30T -0.8(8) . . . . ?
C27T C28T C29T C32T 178.7(6) . . . . ?
C28T C27T C31T F19T 94.6(16) . . . . ?
C28T C27T C31T F20T -138.9(17) . . . . ?
C28T C27T C31T F21T -22.7(13) . . . . ?
C28T C27T C31T F19X 80.5(14) . . . . ?
C28T C27T C31T F20X -165.6(18) . . . . ?
C28T C27T C31T F21X -48(2) . . . . ?
C28T C29T C30T C25T 0.1(8) . . . . ?
C28T C29T C32T F22T -124.7(7) . . . . ?
C28T C29T C32T F23T 115.9(6) . . . . ?
C28T C29T C32T F24T -4.2(9) . . . . ?
C30T C25T C26T C27T -3.5(7) . . . . ?
C30T C29T C32T F22T 54.8(8) . . . . ?
C30T C29T C32T F23T -64.6(8) . . . . ?
C30T C29T C32T F24T 175.3(6) . . . . ?
C31T C27T C28T C29T -178.7(5) . . . . ?
C32T C29T C30T C25T -179.3(5) . . . . ?
B1U C1U C2U C3U -173.4(5) . . . . ?
B1U C1U C6U C5U 172.8(5) . . . . ?
B1U C9U C10U C11U 171.7(5) . . . . ?
B1U C9U C14U C13U -171.0(5) . . . . ?
B1U C17U C18U C19U 172.4(5) . . . . ?
B1U C17U C22U C21U -172.8(5) . . . . ?
B1U C25U C26U C27U -167.7(6) . . . . ?
B1U C25U C30U C29U 168.8(7) . . . . ?
C1U B1U C9U C10U -83.2(5) . . . . ?
C1U B1U C9U C14U 87.3(5) . . . . ?
C1U B1U C17U C18U 157.9(5) . . . . ?
C1U B1U C17U C22U -30.7(7) . . . . ?
C1U B1U C25U C26U -157.2(5) . . . . ?
C1U B1U C25U C30U 32.8(8) . . . . ?
C1U C2U C3U C4U 1.4(8) . . . . ?
C1U C2U C3U C7U -179.4(6) . . . . ?
C2U C1U C6U C5U 0.7(9) . . . . ?
C2U C3U C4U C5U -0.3(9) . . . . ?
C2U C3U C7U F1U 110.6(18) . . . . ?
C2U C3U C7U F2U -140.1(19) . . . . ?
C2U C3U C7U F3U -7(3) . . . . ?
C2U C3U C7U F1V 166.6(7) . . . . ?
C2U C3U C7U F2V -70.3(9) . . . . ?
C2U C3U C7U F3V 44.8(9) . . . . ?
C3U C4U C5U C6U -0.5(9) . . . . ?
C3U C4U C5U C8U 177.7(6) . . . . ?
C4U C3U C7U F1U -70.2(18) . . . . ?
C4U C3U C7U F2U 39(2) . . . . ?
C4U C3U C7U F3U 173(3) . . . . ?
C4U C3U C7U F1V -14.2(10) . . . . ?
C4U C3U C7U F2V 108.9(8) . . . . ?
C4U C3U C7U F3V -136.0(7) . . . . ?
C4U C5U C6U C1U 0.3(10) . . . . ?
C4U C5U C8U F4U -79(4) . . . . ?
C4U C5U C8U F5U 37(4) . . . . ?
C4U C5U C8U F6U 156(4) . . . . ?
C4U C5U C8U F4V -8.6(10) . . . . ?
C4U C5U C8U F5V 112.9(8) . . . . ?
C4U C5U C8U F6V -126.7(7) . . . . ?
C6U C1U C2U C3U -1.5(8) . . . . ?
C6U C5U C8U F4U 100(4) . . . . ?
C6U C5U C8U F5U -145(4) . . . . ?
C6U C5U C8U F6U -26(4) . . . . ?
C6U C5U C8U F4V 169.6(6) . . . . ?
C6U C5U C8U F5V -68.9(9) . . . . ?
C6U C5U C8U F6V 51.5(9) . . . . ?
C7U C3U C4U C5U -179.5(6) . . . . ?
C8U C5U C6U C1U -177.9(6) . . . . ?
C9U B1U C1U C2U 86.9(6) . . . . ?
C9U B1U C1U C6U -84.7(6) . . . . ?
C9U B1U C17U C18U 43.6(6) . . . . ?
C9U B1U C17U C22U -145.0(5) . . . . ?
C9U B1U C25U C26U -40.6(7) . . . . ?
C9U B1U C25U C30U 149.4(6) . . . . ?
C9U C10U C11U C12U 0.2(8) . . . . ?
C9U C10U C11U C15U -178.9(5) . . . . ?
C10U C9U C14U C13U 0.0(7) . . . . ?
C10U C11U C12U C13U -1.3(8) . . . . ?
C10U C11U C15U F7U 62.7(8) . . . . ?
C10U C11U C15U F8U -55.1(9) . . . . ?
C10U C11U C15U F9U -174.1(7) . . . . ?
C10U C11U C15U F7V 16(4) . . . . ?
C10U C11U C15U F8V -88(3) . . . . ?
C10U C11U C15U F9V 154(3) . . . . ?
C11U C12U C13U C14U 1.8(8) . . . . ?
C11U C12U C13U C16U -179.6(5) . . . . ?
C12U C11U C15U F7U -116.3(7) . . . . ?
C12U C11U C15U F8U 125.9(7) . . . . ?
C12U C11U C15U F9U 6.9(9) . . . . ?
C12U C11U C15U F7V -163(4) . . . . ?
C12U C11U C15U F8V 93(3) . . . . ?
C12U C11U C15U F9V -25(3) . . . . ?
C12U C13U C14U C9U -1.1(8) . . . . ?
C12U C13U C16U F10U -83.9(11) . . . . ?
C12U C13U C16U F11U 38.1(10) . . . . ?
C12U C13U C16U F12U 154.5(10) . . . . ?
C12U C13U C16U F10V -120.6(13) . . . . ?
C12U C13U C16U F11V 0.4(15) . . . . ?
C12U C13U C16U F12V 116.8(14) . . . . ?
C14U C9U C10U C11U 0.5(7) . . . . ?
C14U C13U C16U F10U 94.7(11) . . . . ?
C14U C13U C16U F11U -143.2(8) . . . . ?
C14U C13U C16U F12U -26.9(12) . . . . ?
C14U C13U C16U F10V 58.0(13) . . . . ?
C14U C13U C16U F11V 179.1(14) . . . . ?
C14U C13U C16U F12V -64.5(14) . . . . ?
C15U C11U C12U C13U 177.7(5) . . . . ?
C16U C13U C14U C9U -179.8(5) . . . . ?
C17U B1U C1U C2U -31.9(7) . . . . ?
C17U B1U C1U C6U 156.6(5) . . . . ?
C17U B1U C9U C10U 38.7(6) . . . . ?
C17U B1U C9U C14U -150.8(5) . . . . ?
C17U B1U C25U C26U 78.8(6) . . . . ?
C17U B1U C25U C30U -91.2(7) . . . . ?
C17U C18U C19U C20U 0.1(9) . . . . ?
C17U C18U C19U C23U -176.8(6) . . . . ?
C18U C17U C22U C21U -1.2(8) . . . . ?
C18U C19U C20U C21U 0.2(10) . . . . ?
C18U C19U C23U F13U 102.0(9) . . . . ?
C18U C19U C23U F14U -19.1(10) . . . . ?
C18U C19U C23U F15U -142.1(7) . . . . ?
C18U C19U C23U F13V 68(3) . . . . ?
C18U C19U C23U F14V -19.8(18) . . . . ?
C18U C19U C23U F15V -134(3) . . . . ?
C19U C20U C21U C22U -1.1(11) . . . . ?
C19U C20U C21U C24U -179.0(7) . . . . ?
C20U C19U C23U F13U -74.9(10) . . . . ?
C20U C19U C23U F14U 164.0(7) . . . . ?
C20U C19U C23U F15U 41.0(9) . . . . ?
C20U C19U C23U F13V -109(3) . . . . ?
C20U C19U C23U F14V 163.4(17) . . . . ?
C20U C19U C23U F15V 49(3) . . . . ?
C20U C21U C22U C17U 1.6(10) . . . . ?
C20U C21U C24U F16U 65.7(17) . . . . ?
C20U C21U C24U F17U -48.4(11) . . . . ?
C20U C21U C24U F18U -167.0(10) . . . . ?
C20U C21U C24U F16V 105.2(12) . . . . ?
C20U C21U C24U F17V 11.2(16) . . . . ?
C20U C21U C24U F18V -140.0(15) . . . . ?
C22U C17U C18U C19U 0.3(8) . . . . ?
C22U C21U C24U F16U -112.4(14) . . . . ?
C22U C21U C24U F17U 133.6(9) . . . . ?
C22U C21U C24U F18U 15.0(14) . . . . ?
C22U C21U C24U F16V -72.8(11) . . . . ?
C22U C21U C24U F17V -166.8(13) . . . . ?
C22U C21U C24U F18V 42.0(18) . . . . ?
C23U C19U C20U C21U 177.1(7) . . . . ?
C24U C21U C22U C17U 179.6(7) . . . . ?
C32U C29U C30U C25U 177.9(9) . . . . ?
F22U C32U C29U C28U 29.8(19) . . . . ?
F22U C32U C29U C30U -149.2(14) . . . . ?
F23U C32U C29U C28U -99.9(14) . . . . ?
F23U C32U C29U C30U 81.1(15) . . . . ?
F24U C32U C29U C28U 145.8(12) . . . . ?
F24U C32U C29U C30U -33.2(16) . . . . ?
C32V C29U C30U C25U 175.0(10) . . . . ?
F22V C32V C29U C28U 74.1(15) . . . . ?
F22V C32V C29U C30U -102.2(14) . . . . ?
F23V C32V C29U C28U -38.7(16) . . . . ?
F23V C32V C29U C30U 145.0(12) . . . . ?
F24V C32V C29U C28U -166.2(14) . . . . ?
F24V C32V C29U C30U 17.5(19) . . . . ?
C25U B1U C1U C2U -149.3(5) . . . . ?
C25U B1U C1U C6U 39.2(7) . . . . ?
C25U B1U C9U C10U 154.1(5) . . . . ?
C25U B1U C9U C14U -35.4(7) . . . . ?
C25U B1U C17U C18U -79.1(5) . . . . ?
C25U B1U C17U C22U 92.3(6) . . . . ?
C25U C26U C27U C28U -1.4(11) . . . . ?
C25U C26U C27U C31U 178.6(7) . . . . ?
C26U C25U C30U C29U -1.8(11) . . . . ?
C26U C27U C28U C29U -1.5(13) . . . . ?
C26U C27U C31U F19U -54(3) . . . . ?
C26U C27U C31U F20U 65(3) . . . . ?
C26U C27U C31U F21U 179(3) . . . . ?
C26U C27U C31U F19V -34.8(15) . . . . ?
C26U C27U C31U F20V 82.9(12) . . . . ?
C26U C27U C31U F21V -156.7(15) . . . . ?
C27U C28U C29U C32U -176.2(10) . . . . ?
C27U C28U C29U C32V -173.6(10) . . . . ?
C27U C28U C29U C30U 2.7(14) . . . . ?
C28U C27U C31U F19U 126(3) . . . . ?
C28U C27U C31U F20U -115(3) . . . . ?
C28U C27U C31U F21U -1(3) . . . . ?
C28U C27U C31U F19V 145.2(13) . . . . ?
C28U C27U C31U F20V -97.1(12) . . . . ?
C28U C27U C31U F21V 23.3(17) . . . . ?
C28U C29U C30U C25U -1.0(14) . . . . ?
C30U C25U C26U C27U 2.9(9) . . . . ?
C31U C27U C28U C29U 178.5(8) . . . . ?
C1I C2I O1I C3I -161(3) . . . . ?
C2I O1I C3I C4I -115(4) . . . . ?
C1H C2H O1H C3H 88(5) . . . . ?
C2H O1H C3H C4H 171(3) . . . . ?
